data_7716718
loop_
_publ_author_name
'Bustamante-Fern&#xe1;ndez, Janire'
'Ruiz-Bilbao, Estibaliz'
'Rodr&#xed;guez-Esteban, Corina'
'Gonidec, Mathieu'
'Garc&#xed;a, Jos&#xe9; A'
'Lezama, Luis'
'Guti&#xe9;rrez-Zorrilla, Juan M'
'Oyarzabal, Itziar'
'Artetxe, Be&#xf1;at'

_publ_section_title
;
 Effect of the heteroatom on the magnetic and luminescence properties of
 hybrid lanthanide-substituted Keggin-type polyoxometalates.
;
_journal_issue 32
_journal_name_full 'Dalton transactions (Cambridge, England : 2003)'
_journal_page_first 13330
_journal_page_last 13334
_journal_paper_doi 10.1039/d4dt01379d
_journal_volume 53
_journal_year 2024
_chemical_formula_moiety '0.167(C120 H132 Br12 Eu6 Ge6 K19.8 N12 O284.4 W66), 3.7(O)'
_chemical_formula_sum 'C20 H50 Br2 Eu Ge K5 N2 O57 W11'
_chemical_formula_weight 3832.84
_space_group_IT_number 2
_space_group_name_Hall '-P 1'
_space_group_name_H-M_alt 'P -1'
_symmetry_cell_setting triclinic
_symmetry_Int_Tables_number 2
_symmetry_space_group_name_Hall '-P 1'
_symmetry_space_group_name_H-M 'P -1'
_atom_sites_solution_hydrogens geom
_atom_sites_solution_primary iterative
_audit_creation_date 2024-04-23T10:45:40-00:00
_audit_creation_method 'WinGX routine CIF_UPDATE'
_audit_update_record
;
2024-04-26 deposited with the CCDC.	2024-07-25 downloaded from the CCDC.
;
_cell_angle_alpha 113.2874(15)
_cell_angle_beta 95.4668(13)
_cell_angle_gamma 103.6370(13)
_cell_formula_units_Z 6
_cell_length_a 21.8651(3)
_cell_length_b 24.8167(4)
_cell_length_c 28.5375(5)
_cell_measurement_reflns_used 47412
_cell_measurement_temperature 170.01(10)
_cell_measurement_theta_max 29.551
_cell_measurement_theta_min 1.965
_cell_volume 13510.9(4)
_computing_cell_refinement 'CrysAlisPro 1.171.42.33a (Rigaku OD, 2021)'
_computing_data_collection 'CrysAlisPro 1.171.42.33a (Rigaku OD, 2021)'
_computing_data_reduction 'CrysAlisPro 1.171.42.33a (Rigaku OD, 2021)'
_computing_molecular_graphics 'Olex2 1.5 (Dolomanov et al., 2009)'
_computing_publication_material 'Olex2 1.5 (Dolomanov et al., 2009)'
_computing_structure_refinement 'SHELXL 2018/3 (Sheldrick, 2015)'
_computing_structure_solution 'olex2.solve 1.5 (Bourhis et al., 2015)'
_diffrn_ambient_environment N~2~
_diffrn_ambient_temperature 170.01(10)
_diffrn_detector 'Hybrid Pixel Array Detector'
_diffrn_detector_area_resol_mean 10
_diffrn_detector_type HyPix
_diffrn_measured_fraction_theta_full 0.999
_diffrn_measured_fraction_theta_max 0.826
_diffrn_measurement_device 'four-circle diffractometer'
_diffrn_measurement_device_type 'SuperNova, Dual, Cu at home/near, HyPix'
_diffrn_measurement_method '\w scans'
_diffrn_orient_matrix_type 'CrysAlisPro convention (1999,Acta A55,543-557)'
_diffrn_orient_matrix_UB_11 -0.0002698
_diffrn_orient_matrix_UB_12 0.0041219
_diffrn_orient_matrix_UB_13 -0.0232295
_diffrn_orient_matrix_UB_21 -0.0208236
_diffrn_orient_matrix_UB_22 0.0184704
_diffrn_orient_matrix_UB_23 0.0076071
_diffrn_orient_matrix_UB_31 0.0270664
_diffrn_orient_matrix_UB_32 0.0265552
_diffrn_orient_matrix_UB_33 0.0129963
_diffrn_radiation_monochromator mirror
_diffrn_radiation_probe x-ray
_diffrn_radiation_type 'Mo K\a'
_diffrn_radiation_wavelength 0.71073
_diffrn_reflns_av_R_equivalents 0.1213
_diffrn_reflns_av_unetI/netI 0.2124
_diffrn_reflns_Laue_measured_fraction_full 0.999
_diffrn_reflns_Laue_measured_fraction_max 0.826
_diffrn_reflns_limit_h_max 29
_diffrn_reflns_limit_h_min -27
_diffrn_reflns_limit_k_max 34
_diffrn_reflns_limit_k_min -30
_diffrn_reflns_limit_l_max 36
_diffrn_reflns_limit_l_min -38
_diffrn_reflns_number 169180
_diffrn_reflns_point_group_measured_fraction_full 0.999
_diffrn_reflns_point_group_measured_fraction_max 0.826
_diffrn_reflns_theta_full 25.242
_diffrn_reflns_theta_max 29.994
_diffrn_reflns_theta_min 1.872
_diffrn_source 'micro-focus sealed X-ray tube'
_diffrn_source_type 'SuperNova (Mo) X-ray Source'
_exptl_absorpt_coefficient_mu 16.2
_exptl_absorpt_correction_T_max 1
_exptl_absorpt_correction_T_min 0.03911
_exptl_absorpt_correction_type multi-scan
_exptl_absorpt_process_details
;
        CrysAlisPro 1.171.42.33a (Rigaku Oxford Diffraction, 2021)
        Empirical absorption correction using spherical harmonics,
        implemented in SCALE3 ABSPACK scaling algorithm.
;
_exptl_crystal_colour yellow
_exptl_crystal_density_diffrn 2.826
_exptl_crystal_description prism
_exptl_crystal_F_000 10284
_exptl_crystal_size_max 0.482
_exptl_crystal_size_mid 0.287
_exptl_crystal_size_min 0.152
_refine_diff_density_max 4.386
_refine_diff_density_min -3.58
_refine_diff_density_rms 0.513
_refine_ls_extinction_method none
_refine_ls_goodness_of_fit_ref 1.008
_refine_ls_hydrogen_treatment constr
_refine_ls_matrix_type full
_refine_ls_number_parameters 1432
_refine_ls_number_reflns 65068
_refine_ls_number_restraints 0
_refine_ls_restrained_S_all 1.008
_refine_ls_R_factor_all 0.2146
_refine_ls_R_factor_gt 0.0996
_refine_ls_shift/su_max 0.001
_refine_ls_shift/su_mean 0
_refine_ls_structure_factor_coef Fsqd
_refine_ls_weighting_details 'w=1/[\s^2^(Fo^2^)+(0.1520P)^2^] where P=(Fo^2^+2Fc^2^)/3'
_refine_ls_weighting_scheme calc
_refine_ls_wR_factor_gt 0.2536
_refine_ls_wR_factor_ref 0.3143
_reflns_Friedel_coverage 0
_reflns_number_gt 28615
_reflns_number_total 65068
_reflns_threshold_expression 'I > 2\s(I)'
_cod_data_source_file d4dt01379d2.cif
_cod_data_source_block b20220092_jb451eudumo_auto
_cod_depositor_comments 'Adding full bibliography for 7716716--7716725.cif.'
_cod_original_cell_volume 13510.8(4)
_cod_database_code 7716718

loop_
_symmetry_equiv_pos_as_xyz
'x, y, z'
'-x, -y, -z'

loop_
_atom_site_label
_atom_site_type_symbol
_atom_site_fract_x
_atom_site_fract_y
_atom_site_fract_z
_atom_site_U_iso_or_equiv
_atom_site_adp_type
_atom_site_occupancy
_atom_site_site_symmetry_order
_atom_site_calc_flag
_atom_site_refinement_flags_posn
_atom_site_refinement_flags_adp
_atom_site_refinement_flags_occupancy
_atom_site_disorder_assembly
_atom_site_disorder_group
W2A W 0.89512(6) 0.23785(6) 0.70929(5) 0.0526(3) Uani 1 1 d . . . . .
W3A W 0.76551(7) 0.15024(5) 0.61692(5) 0.0571(4) Uani 1 1 d . . . . .
W4A W 0.66763(6) 0.31773(5) 0.66096(4) 0.0455(3) Uani 1 1 d . . . . .
W5A W 0.81091(5) 0.41609(5) 0.76363(4) 0.0424(3) Uani 1 1 d . . . . .
W6A W 0.88120(7) 0.35844(7) 0.83518(5) 0.0581(4) Uani 1 1 d . . . . .
W7A W 0.81562(9) 0.19473(8) 0.80702(6) 0.0806(5) Uani 1 1 d . . . . .
W8A W 0.68496(9) 0.10581(7) 0.71350(7) 0.0877(6) Uani 1 1 d . . . . .
W9A W 0.60454(7) 0.17104(6) 0.63898(6) 0.0661(4) Uani 1 1 d . . . . .
W10A W 0.59218(6) 0.28327(6) 0.74945(5) 0.0589(4) Uani 1 1 d . . . . .
W11A W 0.73893(7) 0.38146(7) 0.85336(5) 0.0597(4) Uani 1 1 d . . . . .
W12A W 0.67194(8) 0.21602(8) 0.82493(7) 0.0825(5) Uani 1 1 d . . . . .
W2B W 0.30461(5) -0.04575(5) 0.69466(4) 0.0387(3) Uani 1 1 d . . . . .
W3B W 0.30081(6) -0.06519(5) 0.80230(4) 0.0469(3) Uani 1 1 d . . . . .
W4B W 0.07123(6) -0.08197(5) 0.78731(5) 0.0518(3) Uani 1 1 d . . . . .
W5B W 0.07371(5) -0.06034(5) 0.66802(4) 0.0418(3) Uani 1 1 d . . . . .
W6B W 0.20151(6) 0.04029(5) 0.66058(4) 0.0406(3) Uani 1 1 d . . . . .
W7B W 0.34014(6) 0.12616(5) 0.77219(5) 0.0463(3) Uani 1 1 d . . . . .
W8B W 0.33779(7) 0.10613(5) 0.88170(5) 0.0550(4) Uani 1 1 d . . . . .
W9B W 0.19484(7) -0.00019(6) 0.89057(5) 0.0606(4) Uani 1 1 d . . . . .
W10B W 0.09847(7) 0.07225(6) 0.85830(5) 0.0622(4) Uani 1 1 d . . . . .
W11B W 0.10331(6) 0.09477(5) 0.73726(5) 0.0501(3) Uani 1 1 d . . . . .
W12B W 0.24305(7) 0.18088(5) 0.85051(5) 0.0546(3) Uani 1 1 d . . . . .
W2C W 0.23052(5) 0.50953(5) 0.85651(4) 0.0321(2) Uani 1 1 d . . . . .
W3C W 0.28333(5) 0.65248(5) 0.87138(4) 0.0342(2) Uani 1 1 d . . . . .
W4C W 0.40546(5) 0.59280(5) 0.73179(4) 0.0416(3) Uani 1 1 d . . . . .
W5C W 0.34658(6) 0.43503(5) 0.71704(4) 0.0401(3) Uani 1 1 d . . . . .
W6C W 0.33804(5) 0.40824(5) 0.82274(4) 0.0345(2) Uani 1 1 d . . . . .
W7C W 0.37883(5) 0.53861(4) 0.95431(4) 0.0312(2) Uani 1 1 d . . . . .
W8C W 0.43349(5) 0.68258(5) 0.96754(4) 0.0367(3) Uani 1 1 d . . . . .
W9C W 0.44866(6) 0.71142(5) 0.85123(4) 0.0421(3) Uani 1 1 d . . . . .
W10C W 0.54229(5) 0.61945(6) 0.81623(4) 0.0437(3) Uani 1 1 d . . . . .
W11C W 0.48276(5) 0.45849(5) 0.80039(4) 0.0398(3) Uani 1 1 d . . . . .
W12C W 0.52606(5) 0.58843(5) 0.93287(4) 0.0357(3) Uani 1 1 d . . . . .
Eu1A Eu 0.83981(7) 0.30781(6) 0.62459(5) 0.0393(3) Uani 1 1 d . . . . .
Eu1B Eu 0.16683(6) -0.17563(6) 0.68611(5) 0.0377(3) Uani 1 1 d . . . . .
Eu1C Eu 0.21822(6) 0.53067(6) 0.73269(5) 0.0355(3) Uani 1 1 d . . . . .
Br1A Br 1.09109(17) 0.33605(16) 0.44806(11) 0.0714(11) Uani 1 1 d . . . . .
Br2A Br 0.5860(2) 0.3537(2) 0.44122(16) 0.1008(14) Uani 1 1 d . . . . .
Br1B Br 0.2105(3) -0.49693(17) 0.51690(13) 0.0999(16) Uani 1 1 d . . . . .
Br2B Br -0.0873(2) -0.3468(2) 0.79736(19) 0.0978(14) Uani 1 1 d . . . . .
Br1C Br 0.13405(19) 0.20114(16) 0.50022(13) 0.0743(10) Uani 1 1 d . . . . .
Br2C Br -0.11308(18) 0.5451(2) 0.6140(2) 0.1131(19) Uani 1 1 d . . . . .
Ge1A Ge 0.74685(15) 0.25957(14) 0.73364(11) 0.0470(8) Uani 1 1 d . . . . .
Ge1B Ge 0.20558(13) 0.01772(11) 0.77510(10) 0.0353(6) Uani 1 1 d . . . . .
Ge1C Ge 0.38637(12) 0.56162(11) 0.84034(9) 0.0268(5) Uani 1 1 d . . . . .
K1 K 0.4329(3) 0.2966(3) 0.8334(2) 0.0487(15) Uani 1 1 d . . . . .
K2 K 0.6705(3) 0.6277(3) 1.0604(2) 0.0532(17) Uani 1 1 d . . . . .
K3 K 0.5986(4) 0.4445(5) 0.8936(3) 0.100(3) Uani 1 1 d . . . . .
K4 K 0.5116(6) 0.1204(5) 0.7324(6) 0.147(5) Uani 1 1 d . . . . .
K5 K 0.2407(7) 0.2276(7) 0.7395(5) 0.158(6) Uani 0.9 1 d . . P . .
K6 K 0.8194(8) 0.3202(8) 0.9447(5) 0.161(6) Uani 0.9 1 d . . P . .
K7 K 0.6033(10) 0.7683(9) 0.9579(7) 0.183(10) Uani 0.7 1 d . . P . .
K8 K 0.5231(12) 0.4893(10) 0.6807(7) 0.175(9) Uani 0.7 1 d . . P . .
K9 K 0.4753(8) 0.4188(9) 0.9265(6) 0.153(8) Uani 0.7 1 d . . P . .
K10 K 0.4277(8) 0.1928(7) 0.6573(8) 0.233(9) Uani 1 1 d . . . . .
K11 K 0.3230(13) 0.7795(10) 1.0162(7) 0.104(8) Uani 0.4 1 d . . P . .
K12 K 0.7918(12) 0.4991(12) 1.0118(7) 0.174(11) Uani 0.6 1 d . . P . .
O2A O 0.9699(10) 0.2254(9) 0.7213(7) 0.061(5) Uiso 1 1 d . . . . .
O3A O 0.7487(11) 0.0772(9) 0.5666(8) 0.070(6) Uiso 1 1 d . . . . .
O4A O 0.6409(9) 0.3577(7) 0.6300(6) 0.044(4) Uiso 1 1 d . . . . .
O5A O 0.8327(9) 0.4907(8) 0.7689(7) 0.051(5) Uiso 1 1 d . . . . .
O6A O 0.9503(11) 0.3897(10) 0.8792(8) 0.075(6) Uiso 1 1 d . . . . .
O7A O 0.8688(14) 0.1795(12) 0.8441(10) 0.108(9) Uiso 1 1 d . . . . .
O8A O 0.6475(14) 0.0254(12) 0.6895(10) 0.101(8) Uiso 1 1 d . . . . .
O9A O 0.5468(11) 0.1151(10) 0.5902(8) 0.076(7) Uiso 1 1 d . . . . .
O10A O 0.5245(11) 0.2945(9) 0.7720(8) 0.069(6) Uiso 1 1 d . . . . .
O11A O 0.7131(12) 0.4230(10) 0.9084(8) 0.079(7) Uiso 1 1 d . . . . .
O12A O 0.6277(13) 0.2147(12) 0.8740(10) 0.100(8) Uiso 1 1 d . . . . .
O13A O 0.9121(9) 0.2805(8) 0.6721(6) 0.049(5) Uiso 1 1 d . . . . .
O14A O 0.8513(11) 0.1602(9) 0.6512(8) 0.067(6) Uiso 1 1 d . . . . .
O15A O 0.7934(9) 0.1983(8) 0.5856(6) 0.045(4) Uiso 1 1 d . . . . .
O16A O 0.7314(9) 0.2960(7) 0.6322(6) 0.044(4) Uiso 1 1 d . . . . .
O17A O 0.8432(8) 0.3744(7) 0.7110(6) 0.042(4) Uiso 1 1 d . . . . .
O18A O 0.9025(10) 0.3106(8) 0.7750(7) 0.054(5) Uiso 1 1 d . . . . .
O19A O 0.8518(12) 0.1925(10) 0.7543(8) 0.082(7) Uiso 1 1 d . . . . .
O20A O 0.7363(10) 0.1164(9) 0.6693(7) 0.060(5) Uiso 1 1 d . . . . .
O21A O 0.6809(10) 0.1619(9) 0.6158(7) 0.063(6) Uiso 1 1 d . . . . .
O22A O 0.7239(9) 0.3835(7) 0.7241(6) 0.043(4) Uiso 1 1 d . . . . .
O23A O 0.8798(11) 0.4216(9) 0.8147(7) 0.066(6) Uiso 1 1 d . . . . .
O24A O 0.8471(12) 0.2814(10) 0.8402(9) 0.084(7) Uiso 1 1 d . . . . .
O25A O 0.7560(12) 0.1158(10) 0.7612(8) 0.078(7) Uiso 1 1 d . . . . .
O26A O 0.6268(12) 0.1334(10) 0.6818(9) 0.084(7) Uiso 1 1 d . . . . .
O27A O 0.6075(10) 0.2362(8) 0.6189(7) 0.055(5) Uiso 1 1 d . . . . .
O28A O 0.6014(9) 0.3223(8) 0.7069(7) 0.054(5) Uiso 1 1 d . . . . .
O29A O 0.7683(10) 0.4382(9) 0.8270(7) 0.061(5) Uiso 1 1 d . . . . .
O30A O 0.8258(10) 0.3906(9) 0.8819(7) 0.063(6) Uiso 1 1 d . . . . .
O31A O 0.7453(12) 0.2001(11) 0.8460(9) 0.087(7) Uiso 1 1 d . . . . .
O32A O 0.6443(11) 0.1329(10) 0.7738(8) 0.077(7) Uiso 1 1 d . . . . .
O33A O 0.5550(12) 0.2044(10) 0.6880(8) 0.081(7) Uiso 1 1 d . . . . .
O34A O 0.6617(10) 0.3476(9) 0.8031(7) 0.059(5) Uiso 1 1 d . . . . .
O35A O 0.7143(12) 0.3004(10) 0.8530(8) 0.077(7) Uiso 1 1 d . . . . .
O36A O 0.6192(11) 0.2359(9) 0.7848(8) 0.068(6) Uiso 1 1 d . . . . .
O37A O 0.7945(9) 0.2387(8) 0.6886(6) 0.045(4) Uiso 1 1 d . . . . .
O38A O 0.6762(9) 0.2577(7) 0.7048(6) 0.043(4) Uiso 1 1 d . . . . .
O39A O 0.7813(9) 0.3341(8) 0.7834(7) 0.054(5) Uiso 1 1 d . . . . .
O40A O 0.7323(11) 0.2090(9) 0.7632(8) 0.069(6) Uiso 1 1 d . . . . .
O2B O 0.3629(8) -0.0485(7) 0.6581(6) 0.042(4) Uiso 1 1 d . . . . .
O3B O 0.3571(10) -0.0776(9) 0.8415(7) 0.062(5) Uiso 1 1 d . . . . .
O4B O 0.0006(11) -0.1341(10) 0.7815(8) 0.072(6) Uiso 1 1 d . . . . .
O5B O 0.0037(9) -0.1076(7) 0.6225(6) 0.043(4) Uiso 1 1 d . . . . .
O6B O 0.2206(9) 0.0533(8) 0.6079(6) 0.049(5) Uiso 1 1 d . . . . .
O7B O 0.4018(9) 0.1669(8) 0.7579(6) 0.049(5) Uiso 1 1 d . . . . .
O8B O 0.3975(11) 0.1339(9) 0.9368(8) 0.069(6) Uiso 1 1 d . . . . .
O9B O 0.2108(11) -0.0083(10) 0.9488(8) 0.074(6) Uiso 1 1 d . . . . .
O10B O 0.0547(12) 0.1160(11) 0.8957(9) 0.086(7) Uiso 1 1 d . . . . .
O11B O 0.0602(11) 0.1438(10) 0.7370(8) 0.076(7) Uiso 1 1 d . . . . .
O12B O 0.2385(10) 0.2546(9) 0.8839(7) 0.061(5) Uiso 1 1 d . . . . .
O13B O 0.2515(8) -0.1224(7) 0.6595(6) 0.041(4) Uiso 1 1 d . . . . .
O14B O 0.3499(9) -0.0575(7) 0.7495(6) 0.044(4) Uiso 1 1 d . . . . .
O15B O 0.2517(9) -0.1421(8) 0.7613(6) 0.045(4) Uiso 1 1 d . . . . .
O16B O 0.1196(9) -0.1254(8) 0.7561(6) 0.047(5) Uiso 1 1 d . . . . .
O17B O 0.1208(8) -0.1116(7) 0.6618(6) 0.040(4) Uiso 1 1 d . . . . .
O18B O 0.2486(8) -0.0113(7) 0.6642(6) 0.042(4) Uiso 1 1 d . . . . .
O19B O 0.3432(9) 0.0478(7) 0.7436(6) 0.044(4) Uiso 1 1 d . . . . .
O20B O 0.3405(9) 0.0268(8) 0.8417(6) 0.050(5) Uiso 1 1 d . . . . .
O21B O 0.2415(9) -0.0467(8) 0.8465(6) 0.045(4) Uiso 1 1 d . . . . .
O22B O 0.0513(9) -0.0638(8) 0.7303(7) 0.051(5) Uiso 1 1 d . . . . .
O23B O 0.1224(8) -0.0241(7) 0.6266(6) 0.040(4) Uiso 1 1 d . . . . .
O24B O 0.2697(9) 0.1059(8) 0.7169(6) 0.048(5) Uiso 1 1 d . . . . .
O25B O 0.3843(9) 0.1404(8) 0.8392(7) 0.052(5) Uiso 1 1 d . . . . .
O26B O 0.2639(9) 0.0692(8) 0.9030(7) 0.054(5) Uiso 1 1 d . . . . .
O27B O 0.1163(9) -0.0673(8) 0.8558(6) 0.049(5) Uiso 1 1 d . . . . .
O28B O 0.0423(10) -0.0072(8) 0.8300(7) 0.055(5) Uiso 1 1 d . . . . .
O29B O 0.0468(9) 0.0205(8) 0.6922(7) 0.050(5) Uiso 1 1 d . . . . .
O30B O 0.1515(9) 0.0955(8) 0.6830(6) 0.049(5) Uiso 1 1 d . . . . .
O31B O 0.3092(9) 0.1916(8) 0.8126(7) 0.052(5) Uiso 1 1 d . . . . .
O32B O 0.3067(9) 0.1800(8) 0.8995(6) 0.050(5) Uiso 1 1 d . . . . .
O33B O 0.1446(10) 0.0551(9) 0.9110(7) 0.065(6) Uiso 1 1 d . . . . .
O34B O 0.0813(10) 0.0754(9) 0.7939(7) 0.066(6) Uiso 1 1 d . . . . .
O35B O 0.1833(9) 0.1546(8) 0.7883(7) 0.053(5) Uiso 1 1 d . . . . .
O36B O 0.1787(10) 0.1354(9) 0.8703(7) 0.065(6) Uiso 1 1 d . . . . .
O37B O 0.2404(7) -0.0392(6) 0.7517(5) 0.024(3) Uiso 1 1 d . . . . .
O38B O 0.1554(9) 0.0047(7) 0.8163(6) 0.043(4) Uiso 1 1 d . . . . .
O39B O 0.1600(8) 0.0218(7) 0.7251(6) 0.042(4) Uiso 1 1 d . . . . .
O40B O 0.2622(9) 0.0901(8) 0.8119(6) 0.046(4) Uiso 1 1 d . . . . .
O2C O 0.1719(8) 0.4733(7) 0.8815(6) 0.042(4) Uiso 1 1 d . . . . .
O3C O 0.2572(9) 0.7148(8) 0.9045(6) 0.050(5) Uiso 1 1 d . . . . .
O4C O 0.4069(9) 0.5959(8) 0.6725(7) 0.052(5) Uiso 1 1 d . . . . .
O5C O 0.3269(10) 0.3817(8) 0.6519(7) 0.055(5) Uiso 1 1 d . . . . .
O6C O 0.3052(9) 0.3435(8) 0.8289(6) 0.048(5) Uiso 1 1 d . . . . .
O7C O 0.3603(8) 0.5117(7) 0.9988(5) 0.033(4) Uiso 1 1 d . . . . .
O8C O 0.4455(9) 0.7491(7) 1.0220(6) 0.043(4) Uiso 1 1 d . . . . .
O9C O 0.4661(11) 0.7857(9) 0.8678(8) 0.071(6) Uiso 1 1 d . . . . .
O10C O 0.6233(10) 0.6359(9) 0.8148(7) 0.060(5) Uiso 1 1 d . . . . .
O11C O 0.5449(10) 0.4279(9) 0.7936(7) 0.063(6) Uiso 1 1 d . . . . .
O12C O 0.6018(9) 0.5961(8) 0.9643(6) 0.051(5) Uiso 1 1 d . . . . .
O13C O 0.1839(7) 0.4933(6) 0.7949(5) 0.030(4) Uiso 1 1 d . . . . .
O14C O 0.2271(8) 0.5949(7) 0.8902(6) 0.038(4) Uiso 1 1 d . . . . .
O15C O 0.2362(8) 0.6277(7) 0.8089(6) 0.042(4) Uiso 1 1 d . . . . .
O16C O 0.3254(9) 0.5853(8) 0.7375(6) 0.045(4) Uiso 1 1 d . . . . .
O17C O 0.2800(8) 0.4625(7) 0.7248(6) 0.041(4) Uiso 1 1 d . . . . .
O18C O 0.2711(8) 0.4446(7) 0.8287(6) 0.035(4) Uiso 1 1 d . . . . .
O19C O 0.3013(7) 0.5380(6) 0.9231(5) 0.028(3) Uiso 1 1 d . . . . .
O20C O 0.3503(8) 0.6679(7) 0.9347(6) 0.036(4) Uiso 1 1 d . . . . .
O21C O 0.3612(8) 0.6926(7) 0.8553(6) 0.038(4) Uiso 1 1 d . . . . .
O22C O 0.3980(10) 0.5098(8) 0.7155(7) 0.054(5) Uiso 1 1 d . . . . .
O23C O 0.3184(9) 0.3800(8) 0.7489(6) 0.047(5) Uiso 1 1 d . . . . .
O24C O 0.3728(7) 0.4630(6) 0.8950(5) 0.029(4) Uiso 1 1 d . . . . .
O25C O 0.4010(8) 0.6256(7) 0.9976(6) 0.038(4) Uiso 1 1 d . . . . .
O26C O 0.4652(8) 0.7110(7) 0.9183(6) 0.038(4) Uiso 1 1 d . . . . .
O27C O 0.4312(8) 0.6823(7) 0.7771(6) 0.036(4) Uiso 1 1 d . . . . .
O28C O 0.5019(10) 0.6067(8) 0.7502(7) 0.057(5) Uiso 1 1 d . . . . .
O29C O 0.4347(9) 0.4206(8) 0.7326(6) 0.046(5) Uiso 1 1 d . . . . .
O30C O 0.4232(8) 0.4043(7) 0.8188(6) 0.041(4) Uiso 1 1 d . . . . .
O31C O 0.4730(8) 0.5503(7) 0.9675(6) 0.042(4) Uiso 1 1 d . . . . .
O32C O 0.5165(8) 0.6642(7) 0.9781(6) 0.036(4) Uiso 1 1 d . . . . .
O33C O 0.5317(9) 0.6985(8) 0.8447(7) 0.052(5) Uiso 1 1 d . . . . .
O34C O 0.5196(8) 0.5339(7) 0.7950(6) 0.040(4) Uiso 1 1 d . . . . .
O35C O 0.5073(8) 0.5124(7) 0.8766(6) 0.035(4) Uiso 1 1 d . . . . .
O36C O 0.5460(8) 0.6211(7) 0.8848(6) 0.037(4) Uiso 1 1 d . . . . .
O37C O 0.3092(7) 0.5655(6) 0.8372(5) 0.029(4) Uiso 1 1 d . . . . .
O38C O 0.4336(8) 0.6066(7) 0.8166(6) 0.040(4) Uiso 1 1 d . . . . .
O39C O 0.3904(8) 0.4869(7) 0.8050(6) 0.040(4) Uiso 1 1 d . . . . .
O40C O 0.4242(7) 0.5851(6) 0.9049(5) 0.030(4) Uiso 1 1 d . . . . .
O1LA O 0.9368(9) 0.3877(7) 0.6332(6) 0.041(4) Uiso 1 1 d . . . . .
O2LA O 0.9054(8) 0.2628(7) 0.5714(6) 0.039(4) Uiso 1 1 d . . . . .
O3LA O 0.7937(8) 0.2885(7) 0.5413(6) 0.039(4) Uiso 1 1 d . . . . .
O4LA O 0.8134(10) 0.4039(8) 0.6288(7) 0.056(5) Uiso 1 1 d . . . . .
O1LB O 0.1356(9) -0.2442(8) 0.5958(6) 0.046(5) Uiso 1 1 d . . . . .
O2LB O 0.2386(8) -0.2366(7) 0.6629(6) 0.041(4) Uiso 1 1 d . . . . .
O3LB O 0.1361(9) -0.2511(8) 0.7161(6) 0.047(5) Uiso 1 1 d . . . . .
O4LB O 0.0494(9) -0.2224(8) 0.6580(7) 0.052(5) Uiso 1 1 d . . . . .
O1LC O 0.2437(9) 0.4913(8) 0.6423(7) 0.050(5) Uiso 1 1 d . . . . .
O2LC O 0.1413(8) 0.4374(7) 0.6778(6) 0.034(4) Uiso 1 1 d . . . . .
O3LC O 0.1174(8) 0.5461(7) 0.7480(6) 0.037(4) Uiso 1 1 d . . . . .
O4LC O 0.1878(9) 0.5875(7) 0.6851(6) 0.043(4) Uiso 1 1 d . . . . .
O1W O 0.3888(19) 0.8333(16) 0.9610(14) 0.118(12) Uiso 0.8 1 d . . P . .
O2W O 0.5979(9) 0.7110(8) 1.0767(6) 0.049(5) Uiso 1 1 d . . . . .
O3W O 0.684(3) 0.529(2) 0.860(2) 0.107(18) Uiso 0.5 1 d . . P . .
O4W O 0.3739(12) 0.2697(10) 0.7283(9) 0.083(7) Uiso 1 1 d . . . . .
O5W O 0.7949(14) 0.6178(12) 1.0953(10) 0.108(9) Uiso 1 1 d . . . . .
O6W O 0.8590(16) 0.3588(13) 1.0526(11) 0.090(9) Uiso 0.8 1 d . . P . .
O7W O 0.7612(15) 0.8249(13) 1.0132(11) 0.122(10) Uiso 1 1 d . . . . .
O8W O 0.5646(15) 0.3232(13) 0.8905(10) 0.028(7) Uiso 0.5 1 d . . P . .
O9W O 0.3270(14) 0.1583(12) 0.6512(10) 0.110(9) Uiso 1 1 d . . . . .
O10W O 0.723(2) 0.3430(19) 0.9848(16) 0.150(16) Uiso 0.8 1 d . . P . .
O11W O 0.478(2) 0.058(2) 0.7970(18) 0.088(15) Uiso 0.5 1 d . . P . .
O12W O 0.613(2) 0.5998(19) 0.6875(16) 0.123(15) Uiso 0.7 1 d . . P . .
O13W O 0.397(3) 0.061(2) 0.6377(18) 0.092(15) Uiso 0.5 1 d . . P . .
O14W O 0.4871(15) 0.3405(13) 0.6605(11) 0.116(10) Uiso 1 1 d . . . . .
O15W O 0.893(3) 0.518(2) 0.9344(18) 0.124(17) Uiso 0.6 1 d . . P . .
O16W O 0.6413(16) 0.4660(14) 0.7502(11) 0.126(11) Uiso 1 1 d . . . . .
O17W O 0.6096(14) 0.3185(12) 0.9114(10) 0.022(6) Uiso 0.5 1 d . . P . .
N1A N 0.8705(10) 0.1459(9) 0.4981(8) 0.041(5) Uiso 1 1 d . . . . .
H1A H 0.862824 0.175797 0.531044 0.049 Uiso 1 1 calc R U . . .
N2A N 0.7221(11) 0.1718(10) 0.4811(8) 0.047(6) Uiso 1 1 d . . . . .
H2A H 0.749835 0.203668 0.515423 0.057 Uiso 1 1 calc R U . . .
N1B N 0.3263(10) -0.2429(9) 0.7295(7) 0.040(5) Uiso 1 1 d . . . . .
H1B H 0.299706 -0.218168 0.722401 0.048 Uiso 1 1 calc R U . . .
N2B N 0.2100(11) -0.2281(9) 0.8060(8) 0.042(5) Uiso 1 1 d . . . . .
H2B H 0.201217 -0.215998 0.77713 0.051 Uiso 1 1 calc R U . . .
N1C N 0.0945(11) 0.3691(9) 0.7271(7) 0.043(5) Uiso 1 1 d . . . . .
H1C H 0.119675 0.409683 0.729528 0.051 Uiso 1 1 calc R U . . .
N2C N 0.0374(11) 0.4877(9) 0.7906(7) 0.043(5) Uiso 1 1 d . . . . .
H2C H 0.081485 0.501103 0.784353 0.052 Uiso 1 1 calc R U . . .
C1A C 0.9706(12) 0.3920(11) 0.6046(9) 0.035(6) Uiso 1 1 d . . . . .
H1AA H 0.996679 0.432474 0.613211 0.042 Uiso 1 1 calc R U . . .
C2A C 0.9784(12) 0.3419(11) 0.5558(9) 0.035(6) Uiso 1 1 d . . . . .
C3A C 0.9483(12) 0.2812(10) 0.5452(8) 0.032(5) Uiso 1 1 d . . . . .
C4A C 0.9605(13) 0.2356(11) 0.5014(9) 0.041(6) Uiso 1 1 d . . . . .
C5A C 1.0025(14) 0.2536(12) 0.4730(10) 0.050(7) Uiso 1 1 d . . . . .
H5A H 1.012819 0.223062 0.444906 0.06 Uiso 1 1 calc R U . . .
C6A C 1.0295(14) 0.3145(12) 0.4846(10) 0.049(7) Uiso 1 1 d . . . . .
C7A C 1.0213(13) 0.3589(12) 0.5286(9) 0.045(7) Uiso 1 1 d . . . . .
H7A H 1.044942 0.400872 0.540155 0.054 Uiso 1 1 calc R U . . .
C8A C 0.9408(14) 0.1693(12) 0.4935(11) 0.052(7) Uiso 1 1 d . . . . .
H8AA H 0.97005 0.165139 0.519766 0.062 Uiso 1 1 calc R U . . .
H8AB H 0.946199 0.142854 0.458549 0.062 Uiso 1 1 calc R U . . .
C9A C 0.8259(13) 0.1387(12) 0.4546(9) 0.043(7) Uiso 1 1 d . . . . .
H9AA H 0.832949 0.108123 0.422305 0.052 Uiso 1 1 calc R U . . .
H9AB H 0.834639 0.178387 0.452133 0.052 Uiso 1 1 calc R U . . .
C10A C 0.7552(14) 0.1180(12) 0.4581(10) 0.050(7) Uiso 1 1 d . . . . .
H10A H 0.752393 0.095556 0.480176 0.06 Uiso 1 1 calc R U . . .
H10B H 0.729929 0.088601 0.422674 0.06 Uiso 1 1 calc R U . . .
C11A C 0.7167(15) 0.2010(12) 0.4455(10) 0.052(7) Uiso 1 1 d . . . . .
H11A H 0.757183 0.207669 0.432776 0.062 Uiso 1 1 calc R U . . .
H11B H 0.681162 0.173635 0.414926 0.062 Uiso 1 1 calc R U . . .
C12A C 0.7045(12) 0.2595(10) 0.4726(8) 0.031(5) Uiso 1 1 d . . . . .
C13A C 0.7449(13) 0.3027(11) 0.5209(9) 0.039(6) Uiso 1 1 d . . . . .
C14A C 0.7368(13) 0.3586(11) 0.5443(9) 0.041(6) Uiso 1 1 d . . . . .
C15A C 0.6848(14) 0.3712(13) 0.5181(10) 0.053(7) Uiso 1 1 d . . . . .
H15A H 0.676186 0.409242 0.535218 0.063 Uiso 1 1 calc R U . . .
C16A C 0.6519(16) 0.3343(14) 0.4748(11) 0.060(8) Uiso 1 1 d . . . . .
C17A C 0.6575(14) 0.2767(13) 0.4501(11) 0.051(7) Uiso 1 1 d . . . . .
H17A H 0.629473 0.248276 0.417669 0.061 Uiso 1 1 calc R U . . .
C18A C 0.7725(16) 0.4040(15) 0.5961(12) 0.067(9) Uiso 1 1 d . . . . .
H18A H 0.761989 0.441559 0.607024 0.081 Uiso 1 1 calc R U . . .
C19A C 0.8695(17) 0.0867(14) 0.5029(12) 0.071(9) Uiso 1 1 d . . . . .
H19A H 0.872548 0.055857 0.46942 0.107 Uiso 1 1 calc R U . . .
H19B H 0.829186 0.071336 0.512241 0.107 Uiso 1 1 calc R U . . .
H19C H 0.906019 0.094875 0.529972 0.107 Uiso 1 1 calc R U . . .
C20A C 0.6609(17) 0.1455(15) 0.4899(13) 0.078(10) Uiso 1 1 d . . . . .
H20A H 0.634362 0.111913 0.457132 0.117 Uiso 1 1 calc R U . . .
H20B H 0.639119 0.177156 0.502905 0.117 Uiso 1 1 calc R U . . .
H20C H 0.667505 0.129585 0.515826 0.117 Uiso 1 1 calc R U . . .
C1B C 0.1379(13) -0.2976(12) 0.5698(10) 0.044(7) Uiso 1 1 d . . . . .
H1BA H 0.10966 -0.320435 0.536458 0.053 Uiso 1 1 calc R U . . .
C2B C 0.1792(12) -0.3278(10) 0.5854(8) 0.033(6) Uiso 1 1 d . . . . .
C3B C 0.2275(14) -0.2931(12) 0.6313(10) 0.047(7) Uiso 1 1 d . . . . .
C4B C 0.2750(13) -0.3223(11) 0.6395(9) 0.042(6) Uiso 1 1 d . . . . .
C5B C 0.2667(14) -0.3828(12) 0.6085(10) 0.052(7) Uiso 1 1 d . . . . .
H5B H 0.293565 -0.404114 0.617022 0.062 Uiso 1 1 calc R U . . .
C6B C 0.2192(16) -0.4113(13) 0.5654(11) 0.058(8) Uiso 1 1 d . . . . .
C7B C 0.1731(15) -0.3873(12) 0.5521(11) 0.052(7) Uiso 1 1 d . . . . .
H7B H 0.139461 -0.410452 0.521895 0.062 Uiso 1 1 calc R U . . .
C8B C 0.3337(13) -0.2886(12) 0.6797(9) 0.046(7) Uiso 1 1 d . . . . .
H8BA H 0.365996 -0.267182 0.665879 0.055 Uiso 1 1 calc R U . . .
H8BB H 0.351088 -0.318591 0.687046 0.055 Uiso 1 1 calc R U . . .
C9B C 0.2941(13) -0.2757(11) 0.7605(9) 0.043(6) Uiso 1 1 d . . . . .
H9BA H 0.32385 -0.295406 0.771025 0.051 Uiso 1 1 calc R U . . .
H9BB H 0.254836 -0.30872 0.737255 0.051 Uiso 1 1 calc R U . . .
C10B C 0.2752(13) -0.2329(12) 0.8107(9) 0.043(6) Uiso 1 1 d . . . . .
H10C H 0.282174 -0.247562 0.83782 0.052 Uiso 1 1 calc R U . . .
H10D H 0.305422 -0.191037 0.823701 0.052 Uiso 1 1 calc R U . . .
C11B C 0.1590(12) -0.2902(11) 0.7935(9) 0.039(6) Uiso 1 1 d . . . . .
H11C H 0.171254 -0.324677 0.768254 0.046 Uiso 1 1 calc R U . . .
H11D H 0.157249 -0.296013 0.825831 0.046 Uiso 1 1 calc R U . . .
C12B C 0.0974(14) -0.2899(12) 0.7721(10) 0.045(7) Uiso 1 1 d . . . . .
C13B C 0.0882(14) -0.2695(12) 0.7357(10) 0.046(7) Uiso 1 1 d . . . . .
C14B C 0.0211(15) -0.2725(13) 0.7164(10) 0.052(7) Uiso 1 1 d . . . . .
C15B C -0.0277(15) -0.2970(12) 0.7357(10) 0.050(7) Uiso 1 1 d . . . . .
H15B H -0.070772 -0.303461 0.72006 0.06 Uiso 1 1 calc R U . . .
C16B C -0.0190(14) -0.3115(12) 0.7727(10) 0.044(7) Uiso 1 1 d . . . . .
C17B C 0.0447(15) -0.3131(13) 0.7916(11) 0.054(8) Uiso 1 1 d . . . . .
H17B H 0.050858 -0.329092 0.816339 0.065 Uiso 1 1 calc R U . . .
C18B C 0.0117(15) -0.2497(12) 0.6791(10) 0.052(7) Uiso 1 1 d . . . . .
H18B H -0.032499 -0.255903 0.666722 0.062 Uiso 1 1 calc R U . . .
C19B C 0.3940(14) -0.2009(13) 0.7606(11) 0.058(8) Uiso 1 1 d . . . . .
H19D H 0.422504 -0.22605 0.760531 0.087 Uiso 1 1 calc R U . . .
H19E H 0.391934 -0.175971 0.796568 0.087 Uiso 1 1 calc R U . . .
H19F H 0.410907 -0.173812 0.744406 0.087 Uiso 1 1 calc R U . . .
C20B C 0.2052(15) -0.1808(12) 0.8541(10) 0.057(8) Uiso 1 1 d . . . . .
H20D H 0.213237 -0.192343 0.882717 0.086 Uiso 1 1 calc R U . . .
H20E H 0.161928 -0.176159 0.850717 0.086 Uiso 1 1 calc R U . . .
H20F H 0.237149 -0.141796 0.861561 0.086 Uiso 1 1 calc R U . . .
C1C C 0.2275(13) 0.4395(11) 0.6088(10) 0.043(6) Uiso 1 1 d . . . . .
H1CA H 0.247502 0.434661 0.579841 0.051 Uiso 1 1 calc R U . . .
C2C C 0.1842(12) 0.3838(11) 0.6039(9) 0.037(6) Uiso 1 1 d . . . . .
C3C C 0.1442(12) 0.3883(11) 0.6407(9) 0.037(6) Uiso 1 1 d . . . . .
C4C C 0.1018(14) 0.3274(12) 0.6318(10) 0.050(7) Uiso 1 1 d . . . . .
C5C C 0.0986(14) 0.2718(12) 0.5901(10) 0.047(7) Uiso 1 1 d . . . . .
H5C H 0.070118 0.233181 0.584107 0.056 Uiso 1 1 calc R U . . .
C6C C 0.1422(14) 0.2791(12) 0.5580(10) 0.047(7) Uiso 1 1 d . . . . .
C7C C 0.1811(12) 0.3286(10) 0.5628(9) 0.036(6) Uiso 1 1 d . . . . .
H7C H 0.207953 0.327928 0.538415 0.044 Uiso 1 1 calc R U . . .
C8C C 0.0595(14) 0.3286(13) 0.6690(10) 0.054(8) Uiso 1 1 d . . . . .
H8CA H 0.040064 0.285995 0.664243 0.064 Uiso 1 1 calc R U . . .
H8CB H 0.024105 0.344151 0.660864 0.064 Uiso 1 1 calc R U . . .
C9C C 0.0472(13) 0.3811(11) 0.7615(9) 0.039(6) Uiso 1 1 d . . . . .
H9CA H 0.01597 0.341211 0.754159 0.046 Uiso 1 1 calc R U . . .
H9CB H 0.070635 0.398994 0.798228 0.046 Uiso 1 1 calc R U . . .
C10C C 0.0107(13) 0.4225(11) 0.7564(9) 0.044(7) Uiso 1 1 d . . . . .
H10E H 0.00565 0.41747 0.719878 0.053 Uiso 1 1 calc R U . . .
H10F H -0.032924 0.408322 0.76217 0.053 Uiso 1 1 calc R U . . .
C11C C -0.0008(13) 0.5256(11) 0.7774(9) 0.043(6) Uiso 1 1 d . . . . .
H11E H -0.046568 0.507551 0.776547 0.052 Uiso 1 1 calc R U . . .
H11F H 0.01382 0.567538 0.806195 0.052 Uiso 1 1 calc R U . . .
C12C C 0.0028(13) 0.5310(11) 0.7284(9) 0.042(6) Uiso 1 1 d . . . . .
C13C C 0.0706(12) 0.5462(11) 0.7182(9) 0.036(6) Uiso 1 1 d . . . . .
C14C C 0.0746(12) 0.5635(10) 0.6740(9) 0.035(6) Uiso 1 1 d . . . . .
C15C C 0.0170(13) 0.5605(11) 0.6422(9) 0.041(6) Uiso 1 1 d . . . . .
H15C H 0.020363 0.570108 0.613321 0.05 Uiso 1 1 calc R U . . .
C16C C -0.0400(15) 0.5445(13) 0.6528(10) 0.053(7) Uiso 1 1 d . . . . .
C17C C -0.0480(15) 0.5288(12) 0.6956(10) 0.050(7) Uiso 1 1 d . . . . .
H17C H -0.090205 0.51654 0.701158 0.06 Uiso 1 1 calc R U . . .
C18C C 0.1362(13) 0.5857(11) 0.6649(9) 0.038(6) Uiso 1 1 d . . . . .
H18C H 0.136561 0.601078 0.639225 0.045 Uiso 1 1 calc R U . . .
C19C C 0.1414(18) 0.3397(15) 0.7387(13) 0.080(11) Uiso 1 1 d . . . . .
H19G H 0.182155 0.371248 0.759315 0.12 Uiso 1 1 calc R U . . .
H19H H 0.148726 0.311045 0.70592 0.12 Uiso 1 1 calc R U . . .
H19I H 0.124597 0.317117 0.758488 0.12 Uiso 1 1 calc R U . . .
C20C C 0.0454(14) 0.5027(12) 0.8483(9) 0.052(7) Uiso 1 1 d . . . . .
H20G H 0.004246 0.504203 0.858787 0.078 Uiso 1 1 calc R U . . .
H20H H 0.077877 0.542758 0.868646 0.078 Uiso 1 1 calc R U . . .
H20I H 0.059308 0.470974 0.854533 0.078 Uiso 1 1 calc R U . . .
O18W O 0.137(2) 0.273(2) 0.8218(17) 0.110(15) Uiso 0.6 1 d . . P . .
O19W O 0.0428(9) 0.0306(7) 0.5224(6) 0.045(4) Uiso 1 1 d . . . . .
O20W O 0.121(2) 0.1574(18) 0.6230(15) 0.110(13) Uiso 0.7 1 d . . P . .
O21W O 0.7557(13) 0.6029(11) 0.6124(9) 0.098(8) Uiso 1 1 d . . . . .
O22W O 0.329(4) 0.092(3) 0.387(3) 0.12(3) Uiso 0.4 1 d . . P . .
O23W O -0.0589(13) -0.0086(11) 0.7481(9) 0.090(8) Uiso 1 1 d . . . . .
O24W O 0.5293(14) 0.1402(12) 0.8965(10) 0.101(8) Uiso 1 1 d . . . . .
O25W O -0.0580(16) 0.0445(14) 0.6327(12) 0.111(10) Uiso 0.9 1 d . . P . .
O26W O 0.948(3) 0.337(2) 1.093(2) 0.105(17) Uiso 0.5 1 d . . P . .
O27W O -0.0023(18) 0.1517(16) 0.6172(13) 0.092(11) Uiso 0.7 1 d . . P . .
O28W O 0.158(2) -0.058(2) 0.3241(17) 0.083(14) Uiso 0.5 1 d . . P . .
O29W O 0.750(2) 0.5330(17) 0.7205(14) 0.128(13) Uiso 0.8 1 d . . P . .
O30W O 0.387(3) 0.496(3) 0.569(2) 0.10(2) Uiso 0.4 1 d . . P . .
O31W O 0.520(2) 0.3484(18) 0.5659(15) 0.111(13) Uiso 0.7 1 d . . P . .
O32W O 0.696(3) 0.637(2) 0.9106(18) 0.092(15) Uiso 0.5 1 d . . P . .
O33W O -0.064(3) 0.103(3) 0.764(2) 0.10(2) Uiso 0.4 1 d . . P . .

loop_
_atom_site_aniso_label
_atom_site_aniso_U_11
_atom_site_aniso_U_22
_atom_site_aniso_U_33
_atom_site_aniso_U_23
_atom_site_aniso_U_13
_atom_site_aniso_U_12
W2A 0.0531(8) 0.0687(8) 0.0735(8) 0.0509(7) 0.0397(6) 0.0380(6)
W3A 0.0635(9) 0.0438(7) 0.0782(8) 0.0337(6) 0.0383(7) 0.0190(6)
W4A 0.0302(7) 0.0529(7) 0.0585(7) 0.0261(6) 0.0187(5) 0.0139(5)
W5A 0.0311(6) 0.0521(7) 0.0488(6) 0.0215(5) 0.0182(5) 0.0177(5)
W6A 0.0492(8) 0.0961(10) 0.0553(7) 0.0452(7) 0.0282(6) 0.0393(7)
W7A 0.0934(13) 0.1171(13) 0.1064(11) 0.0906(11) 0.0705(10) 0.0693(10)
W8A 0.0995(14) 0.0742(10) 0.1353(14) 0.0735(10) 0.0772(12) 0.0366(9)
W9A 0.0501(9) 0.0537(8) 0.0910(10) 0.0287(7) 0.0338(7) 0.0062(6)
W10A 0.0418(8) 0.0698(9) 0.0814(9) 0.0416(7) 0.0362(7) 0.0205(6)
W11A 0.0463(8) 0.0895(10) 0.0605(7) 0.0383(7) 0.0327(6) 0.0318(7)
W12A 0.0812(12) 0.1135(13) 0.1144(12) 0.0865(11) 0.0709(10) 0.0521(10)
W2B 0.0244(6) 0.0403(6) 0.0578(6) 0.0281(5) 0.0053(5) 0.0101(5)
W3B 0.0423(7) 0.0416(6) 0.0560(7) 0.0286(6) -0.0060(5) 0.0045(5)
W4B 0.0475(8) 0.0429(7) 0.0611(7) 0.0194(6) 0.0212(6) 0.0080(6)
W5B 0.0302(6) 0.0371(6) 0.0565(7) 0.0161(5) 0.0054(5) 0.0161(5)
W6B 0.0383(7) 0.0386(6) 0.0535(6) 0.0257(5) 0.0066(5) 0.0175(5)
W7B 0.0372(7) 0.0383(6) 0.0645(7) 0.0289(6) 0.0037(5) 0.0038(5)
W8B 0.0564(9) 0.0415(7) 0.0548(7) 0.0222(6) -0.0080(6) -0.0016(6)
W9B 0.0757(10) 0.0492(7) 0.0500(7) 0.0239(6) 0.0116(6) 0.0024(7)
W10B 0.0639(10) 0.0461(7) 0.0662(8) 0.0125(6) 0.0269(7) 0.0137(6)
W11B 0.0387(7) 0.0400(6) 0.0696(8) 0.0169(6) 0.0085(6) 0.0209(5)
W12B 0.0564(9) 0.0351(6) 0.0604(7) 0.0147(6) 0.0047(6) 0.0063(6)
W2C 0.0261(6) 0.0407(6) 0.0382(5) 0.0215(5) 0.0087(4) 0.0168(4)
W3C 0.0314(6) 0.0410(6) 0.0409(5) 0.0213(5) 0.0103(4) 0.0221(5)
W4C 0.0334(6) 0.0655(7) 0.0474(6) 0.0369(6) 0.0174(5) 0.0270(5)
W5C 0.0408(7) 0.0533(7) 0.0348(5) 0.0177(5) 0.0094(5) 0.0310(5)
W6C 0.0351(6) 0.0358(6) 0.0365(5) 0.0153(5) 0.0050(4) 0.0191(5)
W7C 0.0292(6) 0.0375(6) 0.0340(5) 0.0191(4) 0.0063(4) 0.0160(4)
W8C 0.0335(6) 0.0377(6) 0.0415(6) 0.0184(5) 0.0044(5) 0.0147(5)
W9C 0.0353(7) 0.0478(7) 0.0573(7) 0.0340(6) 0.0118(5) 0.0165(5)
W10C 0.0270(6) 0.0670(8) 0.0575(7) 0.0405(6) 0.0159(5) 0.0230(5)
W11C 0.0359(7) 0.0545(7) 0.0433(6) 0.0246(5) 0.0130(5) 0.0309(5)
W12C 0.0253(6) 0.0459(6) 0.0433(6) 0.0238(5) 0.0052(4) 0.0160(5)
Eu1A 0.0352(8) 0.0415(8) 0.0494(8) 0.0232(6) 0.0180(6) 0.0162(6)
Eu1B 0.0311(8) 0.0379(7) 0.0495(7) 0.0249(6) 0.0055(6) 0.0103(6)
Eu1C 0.0303(8) 0.0463(8) 0.0391(7) 0.0228(6) 0.0094(5) 0.0195(6)
Br1A 0.057(2) 0.084(2) 0.0538(17) 0.0248(17) 0.0232(15) -0.0085(18)
Br2A 0.107(4) 0.150(4) 0.102(3) 0.076(3) 0.031(2) 0.096(3)
Br1B 0.178(5) 0.071(2) 0.0529(19) 0.0114(18) -0.005(2) 0.082(3)
Br2B 0.066(3) 0.116(3) 0.159(4) 0.096(3) 0.063(3) 0.033(2)
Br1C 0.086(3) 0.066(2) 0.0626(19) 0.0077(17) 0.0198(18) 0.040(2)
Br2C 0.039(2) 0.154(4) 0.189(4) 0.142(4) -0.023(2) 0.000(2)
Ge1A 0.0443(19) 0.0552(18) 0.0635(18) 0.0383(16) 0.0328(15) 0.0225(15)
Ge1B 0.0298(16) 0.0307(14) 0.0429(14) 0.0161(12) 0.0043(12) 0.0058(11)
Ge1C 0.0223(14) 0.0377(14) 0.0319(12) 0.0199(11) 0.0089(10) 0.0195(11)
K1 0.045(4) 0.052(4) 0.065(4) 0.032(3) 0.020(3) 0.027(3)
K2 0.058(5) 0.048(4) 0.045(3) 0.019(3) 0.002(3) 0.006(3)
K3 0.078(7) 0.176(9) 0.077(5) 0.074(6) 0.022(4) 0.056(6)
K4 0.098(9) 0.140(10) 0.268(15) 0.139(10) 0.095(9) 0.035(7)
K5 0.141(14) 0.157(12) 0.141(11) 0.067(10) -0.005(9) -0.008(10)
K6 0.199(16) 0.267(17) 0.105(8) 0.112(11) 0.100(9) 0.140(14)
K7 0.135(18) 0.172(18) 0.143(15) 0.011(14) 0.004(13) -0.019(15)
K8 0.27(3) 0.22(2) 0.152(15) 0.116(15) 0.135(17) 0.174(19)
K9 0.094(13) 0.168(16) 0.119(12) 0.014(11) 0.007(9) -0.010(12)
K10 0.136(14) 0.165(13) 0.33(2) 0.049(15) -0.008(14) 0.062(11)
K11 0.14(2) 0.100(16) 0.050(11) -0.009(11) 0.024(12) 0.070(16)
K12 0.18(2) 0.25(3) 0.094(12) 0.109(16) -0.001(13) 0.000(19)

loop_
_atom_type_symbol
_atom_type_description
_atom_type_scat_dispersion_real
_atom_type_scat_dispersion_imag
_atom_type_scat_source
C C 0.0033 0.0016 'International Tables Vol C Tables 4.2.6.8 and 6.1.1.4'
H H 0 0 'International Tables Vol C Tables 4.2.6.8 and 6.1.1.4'
Br Br -0.2901 2.4595 'International Tables Vol C Tables 4.2.6.8 and 6.1.1.4'
Eu Eu -0.1578 3.6682 'International Tables Vol C Tables 4.2.6.8 and 6.1.1.4'
Ge Ge 0.1547 1.8001 'International Tables Vol C Tables 4.2.6.8 and 6.1.1.4'
K K 0.2009 0.2494 'International Tables Vol C Tables 4.2.6.8 and 6.1.1.4'
N N 0.0061 0.0033 'International Tables Vol C Tables 4.2.6.8 and 6.1.1.4'
O O 0.0106 0.006 'International Tables Vol C Tables 4.2.6.8 and 6.1.1.4'
W W -0.849 6.8722 'International Tables Vol C Tables 4.2.6.8 and 6.1.1.4'

loop_
_exptl_crystal_face_index_h
_exptl_crystal_face_index_k
_exptl_crystal_face_index_l
_exptl_crystal_face_perp_dist
15 23 -27 0.203
3 -6 38 0.1412
-22 25 8 0.0868
24 -23 -8 0.0477
9 -3 34 0.1424
-14 -25 27 0.2356
-18 -21 3 0.1936
-7 6 -36 0.1304
28 -22 1 0.0717
-13 -22 -3 0.1782
-25 26 -1 0.0706

loop_
_geom_angle_atom_site_label_1
_geom_angle_atom_site_label_2
_geom_angle_atom_site_label_3
_geom_angle
_geom_angle_site_symmetry_1
_geom_angle_site_symmetry_3
_geom_angle_publ_flag
O2A W2A Eu1A 129.7(6) . . ?
O2A W2A O13A 100.8(9) . . ?
O2A W2A O14A 98.8(9) . . ?
O2A W2A O18A 100.7(8) . . ?
O2A W2A O19A 93.8(9) . . ?
O2A W2A O37A 171.6(7) . . ?
O13A W2A Eu1A 29.5(6) . . ?
O13A W2A O14A 96.4(8) . . ?
O13A W2A O18A 94.8(8) . . ?
O13A W2A O19A 165.2(10) . . ?
O13A W2A O37A 83.7(8) . . ?
O14A W2A Eu1A 85.6(6) . . ?
O14A W2A O18A 155.2(9) . . ?
O14A W2A O19A 83.5(8) . . ?
O14A W2A O37A 73.5(8) . . ?
O18A W2A Eu1A 93.5(6) . . ?
O18A W2A O19A 80.1(8) . . ?
O18A W2A O37A 85.9(7) . . ?
O19A W2A Eu1A 136.4(7) . . ?
O19A W2A O37A 82.1(8) . . ?
O37A W2A Eu1A 54.3(4) . . ?
O3A W3A Eu1A 131.8(7) . . ?
O3A W3A O14A 100.1(10) . . ?
O3A W3A O15A 102.1(9) . . ?
O3A W3A O20A 92.8(9) . . ?
O3A W3A O21A 101.6(10) . . ?
O3A W3A O37A 171.5(9) . . ?
O14A W3A Eu1A 84.7(6) . . ?
O14A W3A O20A 83.7(9) . . ?
O14A W3A O37A 73.2(8) . . ?
O15A W3A Eu1A 30.0(5) . . ?
O15A W3A O14A 94.5(9) . . ?
O15A W3A O20A 165.1(7) . . ?
O15A W3A O21A 95.2(9) . . ?
O15A W3A O37A 83.9(7) . . ?
O20A W3A Eu1A 135.3(5) . . ?
O20A W3A O37A 81.5(7) . . ?
O21A W3A Eu1A 91.7(6) . . ?
O21A W3A O14A 153.9(8) . . ?
O21A W3A O20A 80.7(9) . . ?
O21A W3A O37A 83.8(8) . . ?
O37A W3A Eu1A 53.9(4) . . ?
O4A W4A O16A 105.6(8) . . ?
O4A W4A O22A 101.9(7) . . ?
O4A W4A O27A 99.7(8) . . ?
O4A W4A O28A 96.0(8) . . ?
O4A W4A O38A 165.2(8) . . ?
O16A W4A O22A 94.2(8) . . ?
O16A W4A O27A 91.9(8) . . ?
O16A W4A O28A 158.3(8) . . ?
O16A W4A O38A 87.4(7) . . ?
O22A W4A O27A 155.0(7) . . ?
O22A W4A O28A 83.3(7) . . ?
O22A W4A O38A 83.7(6) . . ?
O27A W4A O28A 82.0(8) . . ?
O27A W4A O38A 72.4(7) . . ?
O28A W4A O38A 70.9(7) . . ?
O5A W5A O17A 104.7(8) . . ?
O5A W5A O22A 102.1(8) . . ?
O5A W5A O23A 101.0(8) . . ?
O5A W5A O29A 93.7(8) . . ?
O5A W5A O39A 162.1(7) . . ?
O17A W5A O22A 94.7(8) . . ?
O17A W5A O23A 92.2(8) . . ?
O17A W5A O29A 161.4(8) . . ?
O17A W5A O39A 91.8(7) . . ?
O22A W5A O23A 153.3(8) . . ?
O22A W5A O29A 84.1(8) . . ?
O22A W5A O39A 83.3(7) . . ?
O23A W5A O29A 81.3(9) . . ?
O23A W5A O39A 70.7(8) . . ?
O29A W5A O39A 69.6(7) . . ?
O6A W6A K6 81.5(8) . . ?
O6A W6A O18A 103.8(10) . . ?
O6A W6A O23A 101.6(10) . . ?
O6A W6A O24A 101.3(10) . . ?
O6A W6A O30A 98.0(10) . . ?
O6A W6A O39A 168.2(9) . . ?
O18A W6A K6 131.0(6) . . ?
O18A W6A O23A 94.1(9) . . ?
O18A W6A O24A 84.9(9) . . ?
O18A W6A O30A 157.8(8) . . ?
O18A W6A O39A 86.0(8) . . ?
O23A W6A K6 133.3(7) . . ?
O23A W6A O24A 156.7(10) . . ?
O23A W6A O30A 86.0(9) . . ?
O23A W6A O39A 70.8(8) . . ?
O24A W6A K6 47.0(7) . . ?
O24A W6A O30A 86.4(9) . . ?
O24A W6A O39A 85.9(9) . . ?
O30A W6A K6 47.9(7) . . ?
O30A W6A O39A 73.0(8) . . ?
O39A W6A K6 97.2(5) . . ?
O7A W7A K6 80.7(10) . . ?
O7A W7A O19A 103.1(13) . . ?
O7A W7A O24A 98.4(11) . . ?
O7A W7A O25A 104.8(11) . . ?
O7A W7A O31A 101.9(12) . . ?
O7A W7A O40A 170.9(11) . . ?
O19A W7A K6 136.2(8) . . ?
O19A W7A O24A 91.2(10) . . ?
O19A W7A O25A 88.1(10) . . ?
O19A W7A O31A 154.8(11) . . ?
O19A W7A O40A 85.1(10) . . ?
O24A W7A K6 45.7(8) . . ?
O24A W7A O25A 156.3(11) . . ?
O24A W7A O31A 88.3(10) . . ?
O24A W7A O40A 85.1(9) . . ?
O25A W7A K6 133.8(8) . . ?
O25A W7A O31A 82.5(10) . . ?
O25A W7A O40A 71.2(9) . . ?
O31A W7A K6 51.9(7) . . ?
O31A W7A O40A 69.8(9) . . ?
O40A W7A K6 96.1(6) . . ?
O8A W8A K4 85.0(10) . . ?
O8A W8A O20A 107.0(11) . . ?
O8A W8A O25A 99.9(11) . . ?
O8A W8A O26A 104.6(11) . . ?
O8A W8A O32A 97.6(11) . . ?
O8A W8A O40A 166.4(10) . . ?
O20A W8A K4 135.0(7) . . ?
O20A W8A O25A 90.8(10) . . ?
O20A W8A O26A 87.2(10) . . ?
O20A W8A O32A 155.3(9) . . ?
O20A W8A O40A 84.4(8) . . ?
O25A W8A K4 130.7(8) . . ?
O25A W8A O26A 154.9(9) . . ?
O25A W8A O32A 85.8(10) . . ?
O25A W8A O40A 72.1(9) . . ?
O26A W8A K4 47.9(8) . . ?
O26A W8A O32A 85.6(10) . . ?
O26A W8A O40A 82.8(9) . . ?
O32A W8A K4 45.1(7) . . ?
O32A W8A O40A 71.3(8) . . ?
O40A W8A K4 92.0(6) . . ?
O9A W9A K10 69.0(9) . . ?
O9A W9A O21A 103.6(10) . . ?
O9A W9A O26A 104.0(10) . . ?
O9A W9A O27A 99.3(10) . . ?
O9A W9A O33A 100.7(11) . . ?
O9A W9A O38A 171.6(10) . . ?
O21A W9A K10 166.7(7) . . ?
O21A W9A O26A 85.0(10) . . ?
O21A W9A O27A 90.7(9) . . ?
O21A W9A O33A 155.4(9) . . ?
O21A W9A O38A 81.3(7) . . ?
O26A W9A K10 107.3(9) . . ?
O26A W9A O27A 156.6(8) . . ?
O26A W9A O33A 86.0(10) . . ?
O26A W9A O38A 83.0(8) . . ?
O27A W9A K10 79.9(7) . . ?
O27A W9A O38A 73.6(7) . . ?
O33A W9A K10 35.0(8) . . ?
O33A W9A O27A 88.5(9) . . ?
O33A W9A O38A 74.9(8) . . ?
O38A W9A K10 104.8(5) . . ?
O10A W10A O28A 104.5(10) . . ?
O10A W10A O33A 100.5(10) . . ?
O10A W10A O34A 104.4(9) . . ?
O10A W10A O36A 102.1(10) . . ?
O10A W10A O38A 171.1(8) . . ?
O28A W10A O33A 89.7(9) . . ?
O28A W10A O34A 91.7(8) . . ?
O28A W10A O36A 153.3(9) . . ?
O28A W10A O38A 72.2(8) . . ?
O33A W10A O36A 86.4(9) . . ?
O33A W10A O38A 71.5(8) . . ?
O34A W10A O33A 153.9(10) . . ?
O34A W10A O36A 80.7(8) . . ?
O34A W10A O38A 84.2(7) . . ?
O36A W10A O38A 81.5(8) . . ?
O11A W11A K6 84.5(8) . . ?
O11A W11A O29A 103.7(10) . . ?
O11A W11A O30A 102.2(10) . . ?
O11A W11A O34A 100.3(10) . . ?
O11A W11A O35A 100.0(10) . . ?
O11A W11A O39A 174.7(9) . . ?
O29A W11A K6 135.5(7) . . ?
O29A W11A O30A 90.6(9) . . ?
O29A W11A O34A 89.8(8) . . ?
O29A W11A O35A 156.0(9) . . ?
O29A W11A O39A 72.7(8) . . ?
O30A W11A K6 45.3(6) . . ?
O30A W11A O35A 88.0(9) . . ?
O30A W11A O39A 74.2(8) . . ?
O34A W11A K6 132.4(6) . . ?
O34A W11A O30A 156.7(9) . . ?
O34A W11A O35A 82.3(9) . . ?
O34A W11A O39A 83.6(8) . . ?
O35A W11A K6 50.5(7) . . ?
O35A W11A O39A 83.8(8) . . ?
O39A W11A K6 95.4(5) . . ?
O12A W12A K6 84.4(8) . . ?
O12A W12A O31A 102.5(12) . . ?
O12A W12A O32A 103.6(11) . . ?
O12A W12A O35A 99.6(11) . . ?
O12A W12A O36A 101.3(12) . . ?
O12A W12A O40A 173.4(11) . . ?
O31A W12A K6 49.6(7) . . ?
O31A W12A O32A 86.5(10) . . ?
O31A W12A O35A 91.9(10) . . ?
O31A W12A O40A 72.2(9) . . ?
O32A W12A K6 135.8(8) . . ?
O32A W12A O40A 72.6(9) . . ?
O35A W12A K6 49.9(7) . . ?
O35A W12A O32A 156.5(10) . . ?
O35A W12A O40A 84.6(9) . . ?
O36A W12A K6 131.4(7) . . ?
O36A W12A O31A 156.1(10) . . ?
O36A W12A O32A 90.3(9) . . ?
O36A W12A O35A 81.8(10) . . ?
O36A W12A O40A 84.2(9) . . ?
O40A W12A K6 94.7(5) . . ?
O2B W2B Eu1B 128.7(5) . . ?
O2B W2B O13B 100.4(8) . . ?
O2B W2B O14B 97.3(8) . . ?
O2B W2B O18B 101.5(8) . . ?
O2B W2B O19B 95.1(7) . . ?
O2B W2B O37B 171.7(7) . . ?
O13B W2B Eu1B 29.5(5) . . ?
O13B W2B O14B 97.9(7) . . ?
O13B W2B O18B 92.8(7) . . ?
O13B W2B O19B 163.6(8) . . ?
O13B W2B O37B 83.7(6) . . ?
O14B W2B Eu1B 85.6(5) . . ?
O14B W2B O18B 156.3(7) . . ?
O14B W2B O19B 85.3(7) . . ?
O14B W2B O37B 74.9(7) . . ?
O18B W2B Eu1B 93.7(5) . . ?
O18B W2B O19B 78.8(7) . . ?
O18B W2B O37B 85.4(6) . . ?
O19B W2B Eu1B 136.1(5) . . ?
O19B W2B O37B 81.6(6) . . ?
O37B W2B Eu1B 54.5(3) . . ?
O3B W3B Eu1B 131.6(6) . . ?
O3B W3B O14B 100.1(9) . . ?
O3B W3B O15B 101.3(9) . . ?
O3B W3B O20B 91.2(8) . . ?
O3B W3B O21B 100.7(9) . . ?
O3B W3B O37B 171.9(7) . . ?
O14B W3B Eu1B 84.7(5) . . ?
O14B W3B O20B 85.1(7) . . ?
O14B W3B O37B 73.9(6) . . ?
O15B W3B Eu1B 30.6(6) . . ?
O15B W3B O14B 94.9(7) . . ?
O15B W3B O20B 167.2(8) . . ?
O15B W3B O21B 94.7(8) . . ?
O15B W3B O37B 84.8(7) . . ?
O20B W3B Eu1B 137.1(5) . . ?
O20B W3B O37B 82.9(6) . . ?
O21B W3B Eu1B 92.0(5) . . ?
O21B W3B O14B 154.9(7) . . ?
O21B W3B O20B 80.4(7) . . ?
O21B W3B O37B 83.9(6) . . ?
O37B W3B Eu1B 54.3(3) . . ?
O4B W4B O16B 105.6(10) . . ?
O4B W4B O22B 101.7(9) . . ?
O4B W4B O27B 99.7(9) . . ?
O4B W4B O28B 93.7(9) . . ?
O4B W4B O38B 162.8(9) . . ?
O16B W4B O22B 92.3(8) . . ?
O16B W4B O27B 91.4(8) . . ?
O16B W4B O28B 160.6(8) . . ?
O16B W4B O38B 89.9(7) . . ?
O22B W4B O27B 156.5(7) . . ?
O22B W4B O28B 85.3(8) . . ?
O22B W4B O38B 84.6(7) . . ?
O27B W4B O28B 83.5(8) . . ?
O27B W4B O38B 72.2(7) . . ?
O28B W4B O38B 70.7(7) . . ?
O5B W5B O17B 102.4(8) . . ?
O5B W5B O22B 101.3(8) . . ?
O5B W5B O23B 101.0(7) . . ?
O5B W5B O29B 96.5(8) . . ?
O5B W5B O39B 165.7(7) . . ?
O17B W5B O22B 92.2(8) . . ?
O17B W5B O23B 92.2(7) . . ?
O17B W5B O29B 161.0(7) . . ?
O17B W5B O39B 90.5(7) . . ?
O22B W5B O23B 155.8(7) . . ?
O22B W5B O29B 85.6(8) . . ?
O22B W5B O39B 84.2(7) . . ?
O23B W5B O29B 82.6(7) . . ?
O23B W5B O39B 71.9(6) . . ?
O29B W5B O39B 70.5(7) . . ?
O6B W6B O18B 103.1(8) . . ?
O6B W6B O23B 99.2(7) . . ?
O6B W6B O24B 100.8(8) . . ?
O6B W6B O30B 98.3(8) . . ?
O6B W6B O39B 170.9(8) . . ?
O18B W6B O23B 94.6(7) . . ?
O18B W6B O24B 86.0(8) . . ?
O18B W6B O30B 157.8(7) . . ?
O18B W6B O39B 83.7(7) . . ?
O23B W6B O24B 159.3(7) . . ?
O23B W6B O39B 74.1(6) . . ?
O24B W6B O39B 85.4(7) . . ?
O30B W6B O23B 87.5(8) . . ?
O30B W6B O24B 84.4(8) . . ?
O30B W6B O39B 75.6(7) . . ?
O7B W7B K1 47.4(6) . . ?
O7B W7B O19B 105.8(9) . . ?
O7B W7B O24B 103.1(8) . . ?
O7B W7B O25B 96.7(8) . . ?
O7B W7B O31B 98.4(8) . . ?
O7B W7B O40B 165.9(7) . . ?
O19B W7B K1 147.4(6) . . ?
O19B W7B O24B 90.3(8) . . ?
O19B W7B O25B 91.6(8) . . ?
O19B W7B O31B 155.6(8) . . ?
O19B W7B O40B 84.8(7) . . ?
O24B W7B K1 111.7(5) . . ?
O24B W7B O25B 158.7(8) . . ?
O24B W7B O40B 85.6(7) . . ?
O25B W7B K1 76.6(5) . . ?
O25B W7B O40B 73.4(7) . . ?
O31B W7B K1 54.0(6) . . ?
O31B W7B O24B 86.5(8) . . ?
O31B W7B O25B 83.0(8) . . ?
O31B W7B O40B 70.8(7) . . ?
O40B W7B K1 119.3(4) . . ?
O8B W8B O20B 104.6(9) . . ?
O8B W8B O25B 100.6(9) . . ?
O8B W8B O26B 101.5(9) . . ?
O8B W8B O32B 98.7(9) . . ?
O8B W8B O40B 168.3(8) . . ?
O20B W8B O25B 93.3(8) . . ?
O20B W8B O26B 87.5(8) . . ?
O20B W8B O32B 156.8(7) . . ?
O20B W8B O40B 86.0(7) . . ?
O25B W8B O32B 82.3(8) . . ?
O25B W8B O40B 73.3(7) . . ?
O26B W8B O25B 156.9(8) . . ?
O26B W8B O32B 87.9(8) . . ?
O26B W8B O40B 83.8(7) . . ?
O32B W8B O40B 70.9(7) . . ?
O9B W9B O21B 104.2(9) . . ?
O9B W9B O26B 101.3(9) . . ?
O9B W9B O27B 99.1(9) . . ?
O9B W9B O33B 99.5(10) . . ?
O9B W9B O38B 169.7(9) . . ?
O21B W9B O27B 90.6(8) . . ?
O21B W9B O33B 156.0(8) . . ?
O21B W9B O38B 82.3(7) . . ?
O26B W9B O21B 85.8(8) . . ?
O26B W9B O27B 159.6(8) . . ?
O26B W9B O33B 86.2(9) . . ?
O26B W9B O38B 87.0(7) . . ?
O27B W9B O38B 72.5(7) . . ?
O33B W9B O27B 89.1(8) . . ?
O33B W9B O38B 74.8(7) . . ?
O10B W10B O28B 103.0(10) . . ?
O10B W10B O33B 100.3(10) . . ?
O10B W10B O34B 103.8(10) . . ?
O10B W10B O36B 101.3(10) . . ?
O10B W10B O38B 170.7(9) . . ?
O28B W10B O33B 89.7(8) . . ?
O28B W10B O34B 90.3(8) . . ?
O28B W10B O36B 155.7(9) . . ?
O28B W10B O38B 72.3(8) . . ?
O33B W10B O38B 72.0(7) . . ?
O34B W10B O33B 155.3(10) . . ?
O34B W10B O36B 83.9(9) . . ?
O34B W10B O38B 84.4(8) . . ?
O36B W10B O33B 86.1(8) . . ?
O36B W10B O38B 83.6(8) . . ?
O11B W11B O29B 101.6(10) . . ?
O11B W11B O30B 101.2(9) . . ?
O11B W11B O34B 103.1(10) . . ?
O11B W11B O35B 100.0(9) . . ?
O11B W11B O39B 172.1(8) . . ?
O29B W11B O30B 90.8(8) . . ?
O29B W11B O34B 88.1(8) . . ?
O29B W11B O35B 158.4(8) . . ?
O29B W11B O39B 73.8(7) . . ?
O30B W11B O35B 86.4(7) . . ?
O30B W11B O39B 72.8(7) . . ?
O34B W11B O30B 155.4(9) . . ?
O34B W11B O35B 85.6(8) . . ?
O34B W11B O39B 83.3(8) . . ?
O35B W11B O39B 84.9(7) . . ?
O12B W12B O31B 103.4(9) . . ?
O12B W12B O32B 100.0(9) . . ?
O12B W12B O35B 100.2(9) . . ?
O12B W12B O36B 101.7(10) . . ?
O12B W12B O40B 172.8(8) . . ?
O31B W12B O40B 72.6(7) . . ?
O32B W12B O31B 86.7(8) . . ?
O32B W12B O40B 74.1(7) . . ?
O35B W12B O31B 87.2(8) . . ?
O35B W12B O32B 159.8(8) . . ?
O35B W12B O40B 85.7(7) . . ?
O36B W12B O31B 154.9(8) . . ?
O36B W12B O32B 90.6(8) . . ?
O36B W12B O35B 86.8(8) . . ?
O36B W12B O40B 82.6(8) . . ?
Eu1C W2C K12 166.8(4) . 2_667 ?
O2C W2C Eu1C 131.2(5) . . ?
O2C W2C K12 40.8(6) . 2_667 ?
O2C W2C O13C 100.6(7) . . ?
O2C W2C O14C 100.5(7) . . ?
O2C W2C O18C 99.0(7) . . ?
O2C W2C O19C 91.9(7) . . ?
O2C W2C O37C 171.5(6) . . ?
O13C W2C Eu1C 30.7(5) . . ?
O13C W2C K12 140.3(6) . 2_667 ?
O13C W2C O14C 94.2(7) . . ?
O13C W2C O18C 95.6(7) . . ?
O13C W2C O19C 167.5(6) . . ?
O13C W2C O37C 86.1(6) . . ?
O14C W2C Eu1C 85.1(4) . . ?
O14C W2C K12 86.7(6) . 2_667 ?
O14C W2C O19C 83.6(6) . . ?
O14C W2C O37C 73.7(6) . . ?
O18C W2C Eu1C 92.3(4) . . ?
O18C W2C K12 99.3(6) . 2_667 ?
O18C W2C O14C 156.1(7) . . ?
O18C W2C O19C 82.2(6) . . ?
O18C W2C O37C 85.3(6) . . ?
O19C W2C Eu1C 136.9(4) . . ?
O19C W2C K12 52.0(5) . 2_667 ?
O19C W2C O37C 81.5(5) . . ?
O37C W2C Eu1C 55.4(4) . . ?
O37C W2C K12 131.5(5) . 2_667 ?
O3C W3C Eu1C 128.2(6) . . ?
O3C W3C O14C 96.9(8) . . ?
O3C W3C O15C 98.3(8) . . ?
O3C W3C O20C 94.8(7) . . ?
O3C W3C O21C 100.7(8) . . ?
O3C W3C O37C 170.3(7) . . ?
O14C W3C Eu1C 85.3(4) . . ?
O14C W3C O20C 85.6(6) . . ?
O14C W3C O21C 158.3(7) . . ?
O14C W3C O37C 73.9(6) . . ?
O15C W3C Eu1C 30.8(6) . . ?
O15C W3C O14C 96.3(7) . . ?
O15C W3C O20C 166.4(8) . . ?
O15C W3C O21C 93.7(7) . . ?
O15C W3C O37C 85.9(7) . . ?
O20C W3C Eu1C 136.8(5) . . ?
O20C W3C O37C 81.7(6) . . ?
O21C W3C Eu1C 93.7(4) . . ?
O21C W3C O20C 80.3(6) . . ?
O21C W3C O37C 87.7(6) . . ?
O37C W3C Eu1C 55.2(4) . . ?
O4C W4C O16C 104.0(9) . . ?
O4C W4C O22C 103.2(8) . . ?
O4C W4C O27C 98.3(7) . . ?
O4C W4C O28C 94.6(8) . . ?
O4C W4C O38C 163.4(7) . . ?
O16C W4C O22C 94.2(8) . . ?
O16C W4C O27C 91.5(7) . . ?
O16C W4C O28C 161.1(7) . . ?
O16C W4C O38C 90.4(7) . . ?
O22C W4C O27C 155.7(7) . . ?
O22C W4C O28C 85.0(8) . . ?
O22C W4C O38C 83.7(7) . . ?
O27C W4C O28C 82.1(7) . . ?
O27C W4C O38C 72.7(6) . . ?
O28C W4C O38C 70.7(7) . . ?
O5C W5C O17C 103.4(9) . . ?
O5C W5C O22C 103.3(8) . . ?
O5C W5C O23C 99.3(8) . . ?
O5C W5C O29C 94.6(8) . . ?
O5C W5C O39C 162.9(8) . . ?
O17C W5C O22C 91.8(8) . . ?
O17C W5C O23C 93.2(8) . . ?
O17C W5C O29C 162.0(7) . . ?
O17C W5C O39C 91.9(7) . . ?
O22C W5C O29C 84.9(8) . . ?
O22C W5C O39C 83.5(7) . . ?
O23C W5C O22C 155.0(7) . . ?
O23C W5C O29C 82.8(7) . . ?
O23C W5C O39C 71.9(6) . . ?
O29C W5C O39C 70.1(6) . . ?
O6C W6C K2 47.0(6) . 2_667 ?
O6C W6C O18C 102.6(8) . . ?
O6C W6C O23C 101.5(8) . . ?
O6C W6C O24C 99.0(7) . . ?
O6C W6C O30C 101.0(8) . . ?
O6C W6C O39C 170.9(8) . . ?
O18C W6C K2 97.2(5) . 2_667 ?
O18C W6C O23C 90.0(7) . . ?
O18C W6C O24C 86.5(7) . . ?
O18C W6C O30C 156.0(7) . . ?
O18C W6C O39C 84.8(7) . . ?
O23C W6C K2 148.6(5) . 2_667 ?
O23C W6C O24C 159.5(7) . . ?
O23C W6C O39C 72.8(6) . . ?
O24C W6C K2 51.9(4) . 2_667 ?
O24C W6C O39C 86.7(6) . . ?
O30C W6C K2 96.0(5) . 2_667 ?
O30C W6C O23C 89.1(8) . . ?
O30C W6C O24C 86.0(7) . . ?
O30C W6C O39C 72.0(7) . . ?
O39C W6C K2 138.1(4) . 2_667 ?
K2 W7C K9 88.7(3) 2_667 2_667 ?
K2 W7C K12 70.8(4) 2_667 2_667 ?
K12 W7C K9 112.9(4) 2_667 2_667 ?
O7C W7C K2 50.2(5) . 2_667 ?
O7C W7C K9 63.7(6) . 2_667 ?
O7C W7C K12 54.1(6) . 2_667 ?
O7C W7C O19C 104.2(7) . . ?
O7C W7C O24C 100.5(7) . . ?
O7C W7C O25C 99.8(7) . . ?
O7C W7C O31C 98.2(7) . . ?
O7C W7C O40C 168.4(6) . . ?
O19C W7C K2 98.2(5) . 2_667 ?
O19C W7C K9 156.7(5) . 2_667 ?
O19C W7C K12 50.3(5) . 2_667 ?
O19C W7C O24C 89.2(6) . . ?
O19C W7C O25C 91.4(7) . . ?
O19C W7C O31C 157.6(6) . . ?
O19C W7C O40C 86.2(6) . . ?
O24C W7C K2 50.4(4) . 2_667 ?
O24C W7C K9 112.0(6) . 2_667 ?
O24C W7C K12 101.9(6) . 2_667 ?
O24C W7C O31C 85.9(7) . . ?
O24C W7C O40C 84.4(6) . . ?
O25C W7C K2 149.9(5) . 2_667 ?
O25C W7C K9 72.5(6) . 2_667 ?
O25C W7C K12 94.6(6) . 2_667 ?
O25C W7C O24C 158.9(6) . . ?
O25C W7C O31C 85.7(7) . . ?
O25C W7C O40C 74.6(6) . . ?
O31C W7C K2 95.4(5) . 2_667 ?
O31C W7C K9 40.7(5) . 2_667 ?
O31C W7C K12 152.0(5) . 2_667 ?
O31C W7C O40C 71.6(6) . . ?
O40C W7C K2 134.3(4) . 2_667 ?
O40C W7C K9 104.8(5) . 2_667 ?
O40C W7C K12 135.4(5) . 2_667 ?
O8C W8C O20C 102.4(8) . . ?
O8C W8C O25C 97.4(7) . . ?
O8C W8C O26C 103.0(7) . . ?
O8C W8C O32C 101.5(8) . . ?
O8C W8C O40C 168.7(7) . . ?
O20C W8C O25C 89.7(7) . . ?
O20C W8C O26C 89.3(7) . . ?
O20C W8C O32C 156.0(6) . . ?
O20C W8C O40C 84.8(6) . . ?
O25C W8C O32C 85.0(7) . . ?
O25C W8C O40C 73.7(6) . . ?
O26C W8C O25C 159.3(7) . . ?
O26C W8C O32C 87.5(7) . . ?
O26C W8C O40C 85.6(6) . . ?
O32C W8C O40C 71.3(6) . . ?
O9C W9C O21C 100.7(10) . . ?
O9C W9C O26C 101.2(8) . . ?
O9C W9C O27C 98.7(9) . . ?
O9C W9C O33C 101.3(10) . . ?
O9C W9C O38C 170.1(9) . . ?
O21C W9C O26C 85.7(7) . . ?
O21C W9C O27C 94.5(7) . . ?
O21C W9C O33C 157.6(7) . . ?
O21C W9C O38C 86.3(7) . . ?
O26C W9C O33C 86.1(7) . . ?
O26C W9C O38C 86.2(6) . . ?
O27C W9C O26C 159.7(7) . . ?
O27C W9C O33C 86.1(7) . . ?
O27C W9C O38C 73.6(6) . . ?
O33C W9C O38C 72.3(7) . . ?
O10C W10C O28C 104.0(9) . . ?
O10C W10C O33C 102.0(9) . . ?
O10C W10C O34C 101.0(9) . . ?
O10C W10C O36C 100.2(8) . . ?
O10C W10C O38C 173.8(8) . . ?
O28C W10C O33C 89.4(8) . . ?
O28C W10C O34C 90.4(7) . . ?
O28C W10C O36C 155.7(8) . . ?
O28C W10C O38C 73.0(7) . . ?
O33C W10C O36C 88.1(7) . . ?
O33C W10C O38C 72.8(7) . . ?
O34C W10C O33C 156.3(8) . . ?
O34C W10C O36C 82.4(7) . . ?
O34C W10C O38C 84.5(7) . . ?
O36C W10C O38C 83.2(6) . . ?
K8 W11C K9 168.5(4) . . ?
O11C W11C K8 84.1(7) . . ?
O11C W11C K9 84.6(7) . . ?
O11C W11C O29C 101.9(9) . . ?
O11C W11C O30C 102.3(9) . . ?
O11C W11C O34C 100.9(9) . . ?
O11C W11C O35C 99.5(8) . . ?
O11C W11C O39C 172.6(8) . . ?
O29C W11C K8 51.9(7) . . ?
O29C W11C K9 133.5(6) . . ?
O29C W11C O30C 90.4(7) . . ?
O29C W11C O34C 92.6(7) . . ?
O29C W11C O35C 158.6(8) . . ?
O29C W11C O39C 74.1(7) . . ?
O30C W11C K8 142.1(6) . . ?
O30C W11C K9 43.8(5) . . ?
O30C W11C O34C 155.5(8) . . ?
O30C W11C O35C 84.8(6) . . ?
O30C W11C O39C 71.8(7) . . ?
O34C W11C K8 48.7(6) . . ?
O34C W11C K9 131.9(5) . . ?
O34C W11C O35C 83.6(6) . . ?
O34C W11C O39C 85.7(7) . . ?
O35C W11C K8 131.6(6) . . ?
O35C W11C K9 48.6(5) . . ?
O35C W11C O39C 84.6(6) . . ?
O39C W11C K8 97.9(5) . . ?
O39C W11C K9 93.6(5) . . ?
K3 W12C K9 86.2(3) . 2_667 ?
K9 W12C K3 42.9(3) . . ?
K9 W12C K9 64.5(4) . 2_667 ?
O12C W12C K3 58.6(6) . . ?
O12C W12C K9 67.5(6) . 2_667 ?
O12C W12C K9 85.7(6) . . ?
O12C W12C O31C 100.2(8) . . ?
O12C W12C O32C 98.9(8) . . ?
O12C W12C O35C 101.6(8) . . ?
O12C W12C O36C 102.3(8) . . ?
O12C W12C O40C 170.9(7) . . ?
O31C W12C K3 86.2(6) . . ?
O31C W12C K9 45.9(6) . . ?
O31C W12C K9 38.4(5) . 2_667 ?
O31C W12C O40C 73.8(7) . . ?
O32C W12C K3 155.2(5) . . ?
O32C W12C K9 133.5(5) . . ?
O32C W12C K9 74.6(5) . 2_667 ?
O32C W12C O31C 88.1(7) . . ?
O32C W12C O40C 74.3(6) . . ?
O35C W12C K3 44.5(5) . . ?
O35C W12C K9 114.2(5) . 2_667 ?
O35C W12C K9 49.8(5) . . ?
O35C W12C O31C 89.0(7) . . ?
O35C W12C O32C 159.5(7) . . ?
O35C W12C O36C 85.5(7) . . ?
O35C W12C O40C 85.4(6) . . ?
O36C W12C K3 104.7(5) . . ?
O36C W12C K9 158.8(5) . 2_667 ?
O36C W12C K9 135.1(5) . . ?
O36C W12C O31C 157.5(7) . . ?
O36C W12C O32C 89.4(7) . . ?
O36C W12C O40C 84.0(6) . . ?
O40C W12C K3 126.6(4) . . ?
O40C W12C K9 94.6(5) . . ?
O40C W12C K9 104.4(5) . 2_667 ?
W2A Eu1A W3A 51.91(4) . . ?
O13A Eu1A W2A 21.6(4) . . ?
O13A Eu1A W3A 68.6(4) . . ?
O13A Eu1A O15A 79.5(6) . . ?
O13A Eu1A O37A 58.1(6) . . ?
O13A Eu1A O1LA 83.8(6) . . ?
O13A Eu1A O4LA 138.8(6) . . ?
O15A Eu1A W2A 68.1(4) . . ?
O15A Eu1A W3A 21.9(4) . . ?
O15A Eu1A O37A 58.0(5) . . ?
O15A Eu1A O1LA 141.4(6) . . ?
O15A Eu1A O4LA 140.4(6) . . ?
O16A Eu1A W2A 101.5(4) . . ?
O16A Eu1A W3A 70.7(4) . . ?
O16A Eu1A O13A 122.8(6) . . ?
O16A Eu1A O15A 77.3(6) . . ?
O16A Eu1A O37A 65.2(6) . . ?
O16A Eu1A O1LA 139.9(6) . . ?
O16A Eu1A O4LA 72.2(6) . . ?
O17A Eu1A W2A 73.1(4) . . ?
O17A Eu1A W3A 103.6(4) . . ?
O17A Eu1A O13A 78.3(6) . . ?
O17A Eu1A O15A 125.2(6) . . ?
O17A Eu1A O16A 74.2(6) . . ?
O17A Eu1A O37A 67.7(5) . . ?
O17A Eu1A O1LA 84.2(6) . . ?
O17A Eu1A O4LA 69.3(6) . . ?
O37A Eu1A W2A 36.5(4) . . ?
O37A Eu1A W3A 36.1(3) . . ?
O1LA Eu1A W2A 104.0(4) . . ?
O1LA Eu1A W3A 148.6(4) . . ?
O1LA Eu1A O37A 135.6(5) . . ?
O1LA Eu1A O4LA 68.6(6) . . ?
O2LA Eu1A W2A 84.9(4) . . ?
O2LA Eu1A W3A 86.0(4) . . ?
O2LA Eu1A O13A 70.5(6) . . ?
O2LA Eu1A O15A 71.2(6) . . ?
O2LA Eu1A O16A 142.7(5) . . ?
O2LA Eu1A O17A 141.3(6) . . ?
O2LA Eu1A O37A 111.3(5) . . ?
O2LA Eu1A O1LA 70.5(6) . . ?
O2LA Eu1A O4LA 123.2(6) . . ?
O3LA Eu1A W2A 145.0(4) . . ?
O3LA Eu1A W3A 97.9(4) . . ?
O3LA Eu1A O13A 143.1(6) . . ?
O3LA Eu1A O15A 78.4(6) . . ?
O3LA Eu1A O16A 80.2(6) . . ?
O3LA Eu1A O17A 138.5(6) . . ?
O3LA Eu1A O37A 128.4(5) . . ?
O3LA Eu1A O1LA 95.6(5) . . ?
O3LA Eu1A O2LA 74.5(6) . . ?
O3LA Eu1A O4LA 72.1(6) . . ?
O4LA Eu1A W2A 142.2(4) . . ?
O4LA Eu1A W3A 142.7(5) . . ?
O4LA Eu1A O37A 125.5(6) . . ?
W2B Eu1B W3B 51.85(3) . . ?
O13B Eu1B W2B 21.7(4) . . ?
O13B Eu1B W3B 69.6(4) . . ?
O13B Eu1B O15B 81.5(6) . . ?
O13B Eu1B O37B 57.9(5) . . ?
O13B Eu1B O1LB 83.5(6) . . ?
O13B Eu1B O2LB 72.6(6) . . ?
O13B Eu1B O4LB 138.0(6) . . ?
O15B Eu1B W2B 68.6(4) . . ?
O15B Eu1B W3B 22.1(4) . . ?
O15B Eu1B O37B 58.4(5) . . ?
O15B Eu1B O4LB 139.6(6) . . ?
O16B Eu1B W2B 102.4(4) . . ?
O16B Eu1B W3B 71.9(4) . . ?
O16B Eu1B O13B 123.3(6) . . ?
O16B Eu1B O15B 77.8(6) . . ?
O16B Eu1B O37B 66.3(5) . . ?
O16B Eu1B O1LB 139.4(6) . . ?
O16B Eu1B O2LB 142.4(6) . . ?
O16B Eu1B O4LB 72.1(6) . . ?
O17B Eu1B W2B 73.5(4) . . ?
O17B Eu1B W3B 104.1(4) . . ?
O17B Eu1B O13B 76.8(6) . . ?
O17B Eu1B O15B 125.8(6) . . ?
O17B Eu1B O16B 74.1(6) . . ?
O17B Eu1B O37B 68.0(5) . . ?
O17B Eu1B O1LB 85.0(6) . . ?
O17B Eu1B O2LB 142.1(6) . . ?
O17B Eu1B O4LB 70.6(6) . . ?
O37B Eu1B W2B 36.3(3) . . ?
O37B Eu1B W3B 36.4(3) . . ?
O1LB Eu1B W2B 104.5(4) . . ?
O1LB Eu1B W3B 148.2(5) . . ?
O1LB Eu1B O15B 140.7(6) . . ?
O1LB Eu1B O37B 136.3(5) . . ?
O1LB Eu1B O2LB 70.0(6) . . ?
O1LB Eu1B O4LB 68.2(6) . . ?
O2LB Eu1B W2B 85.5(4) . . ?
O2LB Eu1B W3B 85.7(4) . . ?
O2LB Eu1B O15B 71.0(6) . . ?
O2LB Eu1B O37B 111.5(5) . . ?
O2LB Eu1B O4LB 121.3(6) . . ?
O3LB Eu1B W2B 144.2(4) . . ?
O3LB Eu1B W3B 96.7(4) . . ?
O3LB Eu1B O13B 144.8(7) . . ?
O3LB Eu1B O15B 77.0(6) . . ?
O3LB Eu1B O16B 78.8(6) . . ?
O3LB Eu1B O17B 138.3(6) . . ?
O3LB Eu1B O37B 127.2(5) . . ?
O3LB Eu1B O1LB 95.9(6) . . ?
O3LB Eu1B O2LB 74.2(6) . . ?
O3LB Eu1B O4LB 71.2(6) . . ?
O4LB Eu1B W2B 143.8(4) . . ?
O4LB Eu1B W3B 143.6(4) . . ?
O4LB Eu1B O37B 127.2(5) . . ?
W2C Eu1C W3C 51.87(3) . . ?
O13C Eu1C W2C 22.3(3) . . ?
O13C Eu1C W3C 68.3(3) . . ?
O13C Eu1C O15C 79.8(5) . . ?
O13C Eu1C O37C 58.1(4) . . ?
O13C Eu1C O1LC 139.9(5) . . ?
O13C Eu1C O4LC 140.7(6) . . ?
O15C Eu1C W2C 68.8(4) . . ?
O15C Eu1C W3C 21.7(4) . . ?
O15C Eu1C O37C 57.8(5) . . ?
O15C Eu1C O1LC 139.3(6) . . ?
O15C Eu1C O4LC 83.3(5) . . ?
O16C Eu1C W2C 103.2(4) . . ?
O16C Eu1C W3C 72.7(4) . . ?
O16C Eu1C O13C 125.3(5) . . ?
O16C Eu1C O15C 77.6(6) . . ?
O16C Eu1C O37C 67.7(5) . . ?
O16C Eu1C O1LC 70.8(6) . . ?
O16C Eu1C O3LC 141.5(6) . . ?
O16C Eu1C O4LC 84.5(6) . . ?
O17C Eu1C W2C 73.0(4) . . ?
O17C Eu1C W3C 103.2(4) . . ?
O17C Eu1C O13C 79.7(6) . . ?
O17C Eu1C O15C 124.4(6) . . ?
O17C Eu1C O16C 73.5(6) . . ?
O17C Eu1C O37C 67.5(5) . . ?
O17C Eu1C O1LC 70.0(6) . . ?
O17C Eu1C O3LC 143.4(6) . . ?
O17C Eu1C O4LC 138.0(6) . . ?
O37C Eu1C W2C 35.8(3) . . ?
O37C Eu1C W3C 36.1(3) . . ?
O1LC Eu1C W2C 142.7(4) . . ?
O1LC Eu1C W3C 143.2(4) . . ?
O1LC Eu1C O37C 126.8(5) . . ?
O2LC Eu1C W2C 98.6(4) . . ?
O2LC Eu1C W3C 145.7(4) . . ?
O2LC Eu1C O13C 79.0(5) . . ?
O2LC Eu1C O15C 143.8(6) . . ?
O2LC Eu1C O16C 138.4(6) . . ?
O2LC Eu1C O17C 79.8(6) . . ?
O2LC Eu1C O37C 129.0(5) . . ?
O2LC Eu1C O1LC 70.4(6) . . ?
O2LC Eu1C O3LC 74.7(6) . . ?
O2LC Eu1C O4LC 95.1(5) . . ?
O3LC Eu1C W2C 85.3(4) . . ?
O3LC Eu1C W3C 84.6(4) . . ?
O3LC Eu1C O13C 70.0(5) . . ?
O3LC Eu1C O15C 70.6(6) . . ?
O3LC Eu1C O37C 110.2(5) . . ?
O3LC Eu1C O1LC 123.0(6) . . ?
O3LC Eu1C O4LC 70.9(6) . . ?
O4LC Eu1C W2C 148.2(4) . . ?
O4LC Eu1C W3C 103.7(4) . . ?
O4LC Eu1C O37C 135.3(5) . . ?
O4LC Eu1C O1LC 69.1(6) . . ?
O37A Ge1A O39A 112.9(9) . . ?
O37A Ge1A O40A 110.9(10) . . ?
O38A Ge1A O37A 110.5(8) . . ?
O38A Ge1A O39A 106.8(9) . . ?
O38A Ge1A O40A 108.0(10) . . ?
O39A Ge1A O40A 107.6(9) . . ?
O37B Ge1B O38B 110.8(8) . . ?
O37B Ge1B O39B 110.7(7) . . ?
O37B Ge1B O40B 112.6(8) . . ?
O38B Ge1B O40B 106.5(8) . . ?
O39B Ge1B O38B 108.2(9) . . ?
O39B Ge1B O40B 107.9(8) . . ?
O37C Ge1C O38C 113.8(8) . . ?
O37C Ge1C O39C 112.9(7) . . ?
O37C Ge1C O40C 110.4(7) . . ?
O38C Ge1C O39C 105.6(8) . . ?
O38C Ge1C O40C 107.2(7) . . ?
O40C Ge1C O39C 106.4(7) . . ?
W7B K1 K2 102.82(17) . 2_667 ?
W7B K1 K3 154.1(2) . . ?
K2 K1 K3 97.1(2) 2_667 . ?
K9 K1 W7B 149.1(4) . . ?
K9 K1 K2 51.7(4) . 2_667 ?
K9 K1 K3 45.5(4) . . ?
K9 K1 O31B 124.9(5) . . ?
K9 K1 O6C 78.3(5) . . ?
O10A K1 W7B 99.7(4) . . ?
O10A K1 K2 157.0(5) . 2_667 ?
O10A K1 K3 63.0(4) . . ?
O10A K1 K9 108.0(6) . . ?
O10A K1 O7B 75.0(6) . . ?
O10A K1 O31B 127.1(6) . . ?
O10A K1 O6C 128.3(6) . . ?
O10A K1 O30C 84.4(6) . . ?
O10A K1 O4W 69.3(7) . . ?
O10A K1 O8W 66.6(7) . . ?
O7B K1 W7B 24.7(4) . . ?
O7B K1 K2 127.2(4) . 2_667 ?
O7B K1 K3 134.1(4) . . ?
O7B K1 K9 167.5(6) . . ?
O7B K1 O31B 53.2(5) . . ?
O7B K1 O6C 109.7(5) . . ?
O7B K1 O8W 103.1(7) . . ?
O31B K1 W7B 29.8(4) . . ?
O31B K1 K2 74.2(4) . 2_667 ?
O31B K1 K3 168.0(4) . . ?
O31B K1 O6C 69.4(5) . . ?
O6C K1 W7B 95.4(3) . . ?
O6C K1 K2 45.1(3) . 2_667 ?
O6C K1 K3 110.5(4) . . ?
O30C K1 W7B 136.5(4) . . ?
O30C K1 K2 76.2(4) . 2_667 ?
O30C K1 K3 64.4(4) . . ?
O30C K1 K9 61.5(5) . . ?
O30C K1 O7B 130.9(5) . . ?
O30C K1 O31B 119.9(5) . . ?
O30C K1 O6C 52.7(5) . . ?
O30C K1 O8W 108.7(7) . . ?
O2W K1 W7B 82.1(4) 2_667 . ?
O2W K1 K2 43.6(4) 2_667 2_667 ?
O2W K1 K3 101.8(4) 2_667 . ?
O2W K1 K9 67.3(5) 2_667 . ?
O2W K1 O10A 146.4(7) 2_667 . ?
O2W K1 O7B 103.2(5) 2_667 . ?
O2W K1 O31B 66.2(5) 2_667 . ?
O2W K1 O6C 84.5(5) 2_667 . ?
O2W K1 O30C 117.4(5) 2_667 . ?
O2W K1 O4W 141.4(7) 2_667 . ?
O2W K1 O8W 81.6(7) 2_667 . ?
O4W K1 W7B 75.3(5) . . ?
O4W K1 K2 112.2(6) . 2_667 ?
O4W K1 K3 112.2(5) . . ?
O4W K1 K9 127.2(7) . . ?
O4W K1 O7B 65.3(6) . . ?
O4W K1 O31B 79.1(6) . . ?
O4W K1 O6C 67.3(6) . . ?
O4W K1 O30C 65.7(6) . . ?
O4W K1 O8W 136.0(8) . . ?
O8W K1 W7B 112.6(6) . . ?
O8W K1 K2 108.0(6) . 2_667 ?
O8W K1 K3 44.3(6) . . ?
O8W K1 K9 68.2(7) . . ?
O8W K1 O31B 129.8(7) . . ?
O8W K1 O6C 146.5(7) . . ?
W6C K2 W7C 58.10(9) 2_667 2_667 ?
W6C K2 K1 59.57(13) 2_667 2_667 ?
W7C K2 K1 100.41(17) 2_667 2_667 ?
K9 K2 W6C 66.8(4) 2_667 2_667 ?
K9 K2 W7C 66.5(4) 2_667 2_667 ?
K9 K2 K1 46.6(3) 2_667 2_667 ?
O12B K2 W6C 95.5(4) 2_667 2_667 ?
O12B K2 W7C 144.5(5) 2_667 2_667 ?
O12B K2 K1 82.2(5) 2_667 2_667 ?
O12B K2 K9 128.4(6) 2_667 2_667 ?
O12B K2 O6C 71.0(5) 2_667 2_667 ?
O12B K2 O7C 150.1(6) 2_667 2_667 ?
O12B K2 O24C 124.9(5) 2_667 2_667 ?
O12B K2 O5W 69.1(7) 2_667 . ?
O6C K2 W6C 25.0(3) 2_667 2_667 ?
O6C K2 W7C 82.5(4) 2_667 2_667 ?
O6C K2 K1 52.8(4) 2_667 2_667 ?
O6C K2 K9 80.1(5) 2_667 2_667 ?
O6C K2 O7C 106.5(5) 2_667 2_667 ?
O6C K2 O24C 55.1(4) 2_667 2_667 ?
O7C K2 W6C 82.9(3) 2_667 2_667 ?
O7C K2 W7C 25.1(3) 2_667 2_667 ?
O7C K2 K1 121.0(4) 2_667 2_667 ?
O7C K2 K9 78.5(5) 2_667 2_667 ?
O12C K2 W6C 141.4(4) . 2_667 ?
O12C K2 W7C 93.3(4) . 2_667 ?
O12C K2 K1 107.5(5) . 2_667 ?
O12C K2 K9 78.5(5) . 2_667 ?
O12C K2 O12B 120.0(6) . 2_667 ?
O12C K2 O6C 158.0(6) . 2_667 ?
O12C K2 O7C 73.8(5) . 2_667 ?
O12C K2 O24C 114.5(5) . 2_667 ?
O12C K2 O2W 75.1(6) . . ?
O12C K2 O5W 132.4(7) . . ?
O24C K2 W6C 30.1(3) 2_667 2_667 ?
O24C K2 W7C 29.6(3) 2_667 2_667 ?
O24C K2 K1 74.5(3) 2_667 2_667 ?
O24C K2 K9 55.8(5) 2_667 2_667 ?
O24C K2 O7C 54.7(4) 2_667 2_667 ?
O2W K2 W6C 102.4(4) . 2_667 ?
O2W K2 W7C 129.9(4) . 2_667 ?
O2W K2 K1 42.9(4) . 2_667 ?
O2W K2 K9 63.5(6) . 2_667 ?
O2W K2 O12B 75.0(6) . 2_667 ?
O2W K2 O6C 91.0(5) . 2_667 ?
O2W K2 O7C 134.6(5) . 2_667 ?
O2W K2 O24C 113.1(5) . 2_667 ?
O2W K2 O5W 142.8(7) . . ?
O5W K2 W6C 71.9(6) . 2_667 ?
O5W K2 W7C 79.5(6) . 2_667 ?
O5W K2 K1 120.1(6) . 2_667 ?
O5W K2 K9 136.0(7) . 2_667 ?
O5W K2 O6C 68.2(7) . 2_667 ?
O5W K2 O7C 82.1(6) . 2_667 ?
O5W K2 O24C 80.8(6) . 2_667 ?
W12C K3 K1 101.8(2) . . ?
W12C K3 K12 109.8(4) . . ?
K1 K3 K12 134.4(4) . . ?
O11A K3 W12C 139.0(6) . . ?
O11A K3 K1 118.3(6) . . ?
O11A K3 K12 34.2(6) . . ?
O11A K3 O34A 52.4(6) . . ?
O11A K3 O7C 73.5(6) . 2_667 ?
O11A K3 O11C 118.5(7) . . ?
O11A K3 O35C 157.2(7) . . ?
O11A K3 O3W 77.3(13) . . ?
O11A K3 O8W 75.7(8) . . ?
O11A K3 O17W 58.3(7) . . ?
O34A K3 W12C 146.7(4) . . ?
O34A K3 K1 84.5(4) . . ?
O34A K3 K12 86.4(5) . . ?
O34A K3 O17W 64.8(6) . . ?
O7C K3 W12C 84.4(4) 2_667 . ?
O7C K3 K1 112.4(4) 2_667 . ?
O7C K3 K12 42.6(5) 2_667 . ?
O7C K3 O34A 123.7(6) 2_667 . ?
O7C K3 O11C 164.7(7) 2_667 . ?
O7C K3 O35C 107.4(6) 2_667 . ?
O7C K3 O3W 107.4(11) 2_667 . ?
O7C K3 O8W 86.1(7) 2_667 . ?
O7C K3 O17W 75.1(6) 2_667 . ?
O11C K3 W12C 80.3(5) . . ?
O11C K3 K1 71.4(5) . . ?
O11C K3 K12 144.7(6) . . ?
O11C K3 O34A 70.8(6) . . ?
O11C K3 O35C 57.7(6) . . ?
O11C K3 O3W 68.9(11) . . ?
O11C K3 O8W 105.5(7) . . ?
O11C K3 O17W 118.7(7) . . ?
O35C K3 W12C 25.4(3) . . ?
O35C K3 K1 82.9(4) . . ?
O35C K3 K12 134.8(5) . . ?
O35C K3 O34A 128.4(5) . . ?
O35C K3 O17W 144.5(7) . . ?
O3W K3 W12C 77.0(12) . . ?
O3W K3 K1 139.9(10) . . ?
O3W K3 K12 80.3(11) . . ?
O3W K3 O34A 77.5(12) . . ?
O3W K3 O35C 80.9(13) . . ?
O3W K3 O17W 133.3(13) . . ?
O8W K3 W12C 137.7(7) . . ?
O8W K3 K1 45.6(6) . . ?
O8W K3 K12 89.7(7) . . ?
O8W K3 O34A 68.2(7) . . ?
O8W K3 O35C 126.9(8) . . ?
O8W K3 O3W 144.8(14) . . ?
O8W K3 O17W 18.8(7) . . ?
O17W K3 W12C 147.2(5) . . ?
O17W K3 K1 64.4(5) . . ?
O17W K3 K12 71.2(6) . . ?
W8A K4 K1 133.1(3) . . ?
K10 K4 W8A 119.1(4) . . ?
K10 K4 K1 61.4(3) . . ?
O26A K4 W8A 27.6(5) . . ?
O26A K4 K1 123.5(5) . . ?
O26A K4 K10 91.6(6) . . ?
O26A K4 O13W 102.4(11) . . ?
O32A K4 W8A 28.4(4) . . ?
O32A K4 K1 114.7(6) . . ?
O32A K4 K10 136.2(6) . . ?
O32A K4 O26A 52.2(7) . . ?
O32A K4 O36A 53.4(7) . . ?
O32A K4 O7B 143.8(8) . . ?
O32A K4 O13W 148.2(12) . . ?
O33A K4 W8A 77.2(6) . . ?
O33A K4 K1 77.8(6) . . ?
O33A K4 K10 45.1(6) . . ?
O33A K4 O26A 52.0(7) . . ?
O33A K4 O32A 91.1(7) . . ?
O33A K4 O36A 55.1(6) . . ?
O33A K4 O7B 91.8(7) . . ?
O33A K4 O11W 168.2(12) . . ?
O33A K4 O13W 83.7(11) . . ?
O36A K4 W8A 64.1(5) . . ?
O36A K4 K1 69.1(5) . . ?
O36A K4 K10 90.2(6) . . ?
O36A K4 O26A 62.0(6) . . ?
O36A K4 O13W 137.5(11) . . ?
O7B K4 W8A 164.4(5) . . ?
O7B K4 K1 31.9(4) . . ?
O7B K4 K10 55.0(5) . . ?
O7B K4 O26A 143.7(7) . . ?
O7B K4 O36A 100.6(7) . . ?
O7B K4 O13W 67.8(11) . . ?
O11W K4 W8A 103.7(11) . . ?
O11W K4 K1 93.7(11) . . ?
O11W K4 K10 137.0(12) . . ?
O11W K4 O26A 130.8(13) . . ?
O11W K4 O32A 85.0(12) . . ?
O11W K4 O36A 114.4(11) . . ?
O11W K4 O7B 84.9(12) . . ?
O11W K4 O13W 105.4(14) . . ?
O13W K4 W8A 120.8(11) . . ?
O13W K4 K1 94.8(10) . . ?
O13W K4 K10 49.0(10) . . ?
O24B K5 K1 80.3(5) . . ?
O30B K5 K1 129.5(6) . . ?
O30B K5 O24B 50.0(6) . . ?
O31B K5 K1 45.9(4) . . ?
O31B K5 O24B 51.2(5) . . ?
O31B K5 O30B 89.1(6) . . ?
O35B K5 K1 97.5(5) . . ?
O35B K5 O24B 61.1(6) . . ?
O35B K5 O30B 54.4(5) . . ?
O35B K5 O31B 53.4(6) . . ?
O35B K5 O6C 101.4(7) . . ?
O35B K5 O4W 132.7(9) . . ?
O6C K5 K1 49.4(5) . . ?
O6C K5 O24B 125.6(7) . . ?
O6C K5 O30B 155.5(7) . . ?
O6C K5 O31B 76.4(6) . . ?
O6C K5 O4W 72.1(6) . . ?
O4W K5 K1 41.9(5) . . ?
O4W K5 O24B 84.3(8) . . ?
O4W K5 O30B 125.4(8) . . ?
O4W K5 O31B 80.2(7) . . ?
W6A K6 W7A 56.67(15) . . ?
W6A K6 W11A 50.46(16) . . ?
W6A K6 W12A 78.8(2) . . ?
W6A K6 K11 146.9(5) . 2_667 ?
W6A K6 K12 88.4(4) . . ?
W7A K6 W11A 79.3(2) . . ?
W7A K6 W12A 50.48(18) . . ?
W7A K6 K11 98.7(5) . 2_667 ?
W7A K6 K12 138.6(4) . . ?
W11A K6 W12A 56.2(2) . . ?
W11A K6 K11 107.9(5) . 2_667 ?
W11A K6 K12 60.2(3) . . ?
W12A K6 K11 68.1(4) . 2_667 ?
W12A K6 K12 106.0(5) . . ?
K11 K6 K12 101.7(5) 2_667 . ?
O24A K6 W6A 29.2(5) . . ?
O24A K6 W7A 27.5(5) . . ?
O24A K6 W11A 64.0(6) . . ?
O24A K6 W12A 62.8(5) . . ?
O24A K6 K11 124.2(7) . 2_667 ?
O24A K6 K12 115.7(7) . . ?
O24A K6 O30A 54.1(7) . . ?
O24A K6 O31A 53.0(7) . . ?
O24A K6 O35A 61.4(7) . . ?
O30A K6 W6A 29.4(4) . . ?
O30A K6 W7A 78.6(4) . . ?
O30A K6 W11A 27.5(4) . . ?
O30A K6 W12A 77.2(5) . . ?
O30A K6 K11 135.4(8) . 2_667 ?
O30A K6 K12 61.6(5) . . ?
O30A K6 O31A 90.1(7) . . ?
O30A K6 O35A 52.6(6) . . ?
O31A K6 W6A 78.7(5) . . ?
O31A K6 W7A 30.1(5) . . ?
O31A K6 W11A 77.0(6) . . ?
O31A K6 W12A 26.8(5) . . ?
O31A K6 K11 71.2(6) . 2_667 ?
O31A K6 K12 132.5(7) . . ?
O31A K6 O35A 50.8(7) . . ?
O35A K6 W6A 63.9(5) . . ?
O35A K6 W7A 63.4(5) . . ?
O35A K6 W11A 28.9(4) . . ?
O35A K6 W12A 27.4(4) . . ?
O35A K6 K11 86.0(7) . 2_667 ?
O35A K6 K12 82.4(6) . . ?
O6W K6 W6A 138.4(9) . . ?
O6W K6 W7A 143.8(9) . . ?
O6W K6 W11A 136.8(9) . . ?
O6W K6 W12A 142.5(8) . . ?
O6W K6 K11 74.7(7) . 2_667 ?
O6W K6 K12 76.9(8) . . ?
O6W K6 O24A 150.5(11) . . ?
O6W K6 O30A 131.1(10) . . ?
O6W K6 O31A 138.6(10) . . ?
O6W K6 O35A 147.9(10) . . ?
O10W K6 W6A 127.8(11) . . ?
O10W K6 W7A 127.6(11) . . ?
O10W K6 W11A 77.9(11) . . ?
O10W K6 W12A 77.8(10) . . ?
O10W K6 K11 47.0(11) . 2_667 ?
O10W K6 K12 55.3(10) . . ?
O10W K6 O24A 135.7(13) . . ?
O10W K6 O30A 99.7(12) . . ?
O10W K6 O31A 98.5(12) . . ?
O10W K6 O35A 74.3(11) . . ?
O10W K6 O6W 73.8(12) . . ?
O8B K7 O32C 92.3(8) 2_667 . ?
O8B K7 O33C 143.5(11) 2_667 . ?
O8B K7 O36C 141.6(9) 2_667 . ?
O8B K7 O7W 78.9(8) 2_667 . ?
O26C K7 O8B 99.4(9) . 2_667 ?
O26C K7 O32C 53.3(5) . . ?
O26C K7 O33C 52.4(6) . . ?
O26C K7 O36C 59.7(5) . . ?
O26C K7 O7W 172.8(11) . . ?
O32C K7 O36C 49.3(5) . . ?
O32C K7 O7W 119.5(10) . . ?
O33C K7 O32C 87.3(6) . . ?
O33C K7 O36C 49.8(5) . . ?
O33C K7 O7W 132.0(10) . . ?
O36C K7 O7W 117.5(10) . . ?
O22C K8 W11C 62.3(5) . . ?
O22C K8 O29C 51.9(6) . . ?
O22C K8 O14W 96.0(9) . . ?
O22C K8 O16W 124.8(8) . . ?
O28C K8 W11C 77.8(5) . . ?
O28C K8 O22C 51.9(6) . . ?
O28C K8 O29C 89.6(7) . . ?
O28C K8 O34C 52.8(6) . . ?
O28C K8 O14W 140.0(9) . . ?
O28C K8 O16W 107.3(9) . . ?
O29C K8 W11C 27.8(3) . . ?
O29C K8 O14W 50.5(7) . . ?
O29C K8 O16W 82.6(8) . . ?
O34C K8 W11C 28.7(3) . . ?
O34C K8 O22C 61.1(6) . . ?
O34C K8 O29C 52.7(5) . . ?
O34C K8 O14W 92.9(7) . . ?
O34C K8 O16W 66.8(8) . . ?
O12W K8 W11C 125.0(10) . . ?
O12W K8 O22C 113.1(12) . . ?
O12W K8 O28C 64.7(11) . . ?
O12W K8 O29C 150.0(11) . . ?
O12W K8 O34C 97.7(11) . . ?
O12W K8 O14W 150.6(13) . . ?
O12W K8 O16W 90.3(12) . . ?
O14W K8 W11C 64.7(6) . . ?
O14W K8 O16W 68.9(8) . . ?
O16W K8 W11C 63.3(6) . . ?
W7C K9 W12C 49.0(2) 2_667 2_667 ?
W12C K9 W7C 93.5(3) . 2_667 ?
W12C K9 W12C 115.5(4) . 2_667 ?
K1 K9 W7C 121.9(7) . 2_667 ?
K1 K9 W12C 115.1(6) . 2_667 ?
K1 K9 W12C 129.4(6) . . ?
K1 K9 K2 81.7(4) . 2_667 ?
K1 K9 O30C 58.0(4) . . ?
K1 K9 O31C 144.7(8) . . ?
K1 K9 O35C 103.0(6) . . ?
K1 K9 O2W 53.2(4) . 2_667 ?
K1 K9 O8W 55.4(6) . . ?
K2 K9 W7C 118.0(5) 2_667 2_667 ?
K2 K9 W12C 114.5(6) 2_667 . ?
K2 K9 W12C 69.0(4) 2_667 2_667 ?
K2 K9 O8W 121.4(8) 2_667 . ?
O24C K9 W7C 142.5(6) . 2_667 ?
O24C K9 W12C 62.4(5) . . ?
O24C K9 W12C 113.5(6) . 2_667 ?
O24C K9 K1 95.2(5) . . ?
O24C K9 K2 58.2(5) . 2_667 ?
O24C K9 O30C 51.8(6) . . ?
O24C K9 O31C 53.3(6) . . ?
O24C K9 O35C 60.8(6) . . ?
O24C K9 O2W 104.9(6) . 2_667 ?
O24C K9 O8W 147.7(8) . . ?
O30C K9 W7C 152.4(7) . 2_667 ?
O30C K9 W12C 158.6(6) . 2_667 ?
O30C K9 W12C 73.9(5) . . ?
O30C K9 K2 89.6(6) . 2_667 ?
O30C K9 O35C 50.2(5) . . ?
O30C K9 O2W 102.8(6) . 2_667 ?
O30C K9 O8W 97.2(7) . . ?
O31C K9 W7C 27.0(4) 2_667 2_667 ?
O31C K9 W7C 91.8(5) . 2_667 ?
O31C K9 W12C 94.4(5) . 2_667 ?
O31C K9 W12C 24.6(4) 2_667 2_667 ?
O31C K9 W12C 98.6(5) 2_667 . ?
O31C K9 W12C 27.1(4) . . ?
O31C K9 K1 129.7(9) 2_667 . ?
O31C K9 K2 92.0(6) 2_667 2_667 ?
O31C K9 K2 91.9(7) . 2_667 ?
O31C K9 O24C 123.4(8) 2_667 . ?
O31C K9 O30C 172.3(9) 2_667 . ?
O31C K9 O30C 87.5(8) . . ?
O31C K9 O31C 84.9(7) 2_667 . ?
O31C K9 O35C 122.8(7) 2_667 . ?
O31C K9 O35C 50.5(6) . . ?
O31C K9 O2W 141.5(8) . 2_667 ?
O31C K9 O2W 84.1(7) 2_667 2_667 ?
O31C K9 O8W 88.4(8) 2_667 . ?
O31C K9 O8W 146.3(8) . . ?
O35C K9 W7C 110.2(5) . 2_667 ?
O35C K9 W12C 142.0(6) . 2_667 ?
O35C K9 W12C 26.6(3) . . ?
O35C K9 K2 119.1(8) . 2_667 ?
O35C K9 O2W 153.1(7) . 2_667 ?
O35C K9 O8W 109.0(8) . . ?
O2W K9 W7C 94.8(6) 2_667 2_667 ?
O2W K9 W12C 166.3(7) 2_667 . ?
O2W K9 W12C 63.3(4) 2_667 2_667 ?
O2W K9 K2 51.9(5) 2_667 2_667 ?
O2W K9 O8W 70.0(8) 2_667 . ?
O8W K9 W7C 69.1(6) . 2_667 ?
O8W K9 W12C 93.1(7) . 2_667 ?
O8W K9 W12C 123.3(7) . . ?
W9A K10 K1 109.0(4) . . ?
K4 K10 W9A 58.8(3) . . ?
K4 K10 K1 71.2(4) . . ?
O10A K10 W9A 76.4(5) . . ?
O10A K10 K1 36.6(5) . . ?
O10A K10 K4 65.6(5) . . ?
O33A K10 W9A 23.3(5) . . ?
O33A K10 K1 85.7(7) . . ?
O33A K10 K4 47.6(6) . . ?
O33A K10 O10A 54.1(7) . . ?
O33A K10 O7B 87.4(8) . . ?
O33A K10 O4W 117.1(9) . . ?
O33A K10 O13W 88.0(12) . . ?
O7B K10 W9A 105.0(6) . . ?
O7B K10 K1 39.2(4) . . ?
O7B K10 K4 47.6(5) . . ?
O7B K10 O10A 63.8(6) . . ?
O4W K10 W9A 139.1(7) . . ?
O4W K10 K1 36.0(6) . . ?
O4W K10 K4 105.5(8) . . ?
O4W K10 O10A 63.1(7) . . ?
O4W K10 O7B 62.6(7) . . ?
O4W K10 O13W 119.7(14) . . ?
O9W K10 W9A 152.6(10) . . ?
O9W K10 K1 84.4(10) . . ?
O9W K10 K4 106.5(11) . . ?
O9W K10 O10A 120.9(12) . . ?
O9W K10 O33A 154.2(14) . . ?
O9W K10 O7B 70.0(10) . . ?
O9W K10 O4W 63.9(10) . . ?
O9W K10 O13W 71.5(14) . . ?
O13W K10 W9A 81.9(11) . . ?
O13W K10 K1 104.3(11) . . ?
O13W K10 K4 51.7(10) . . ?
O13W K10 O10A 115.9(12) . . ?
O13W K10 O7B 65.2(11) . . ?
O12A K11 K6 70.0(7) 2_667 2_667 ?
O3C K11 K6 91.6(8) . 2_667 ?
O3C K11 O12A 153.8(11) . 2_667 ?
O3C K11 O20C 55.2(6) . . ?
O8C K11 K6 114.9(9) . 2_667 ?
O8C K11 O12A 67.9(8) . 2_667 ?
O8C K11 O3C 106.0(8) . . ?
O8C K11 O20C 54.7(6) . . ?
O8C K11 O10W 80.0(12) . 2_667 ?
O20C K11 K6 95.1(7) . 2_667 ?
O20C K11 O12A 106.5(10) . 2_667 ?
O1W K11 K6 161.1(11) . 2_667 ?
O1W K11 O12A 128.8(13) . 2_667 ?
O1W K11 O3C 70.5(10) . . ?
O1W K11 O8C 77.1(11) . . ?
O1W K11 O20C 79.8(10) . . ?
O1W K11 O10W 139.3(14) . 2_667 ?
O10W K11 K6 39.3(10) 2_667 2_667 ?
O10W K11 O12A 69.5(11) 2_667 2_667 ?
O10W K11 O3C 84.4(10) 2_667 . ?
O10W K11 O20C 59.5(10) 2_667 . ?
W2C K12 W7C 57.8(3) 2_667 2_667 ?
W2C K12 K3 114.5(6) 2_667 . ?
W2C K12 K6 93.0(5) 2_667 . ?
W7C K12 K3 56.9(3) 2_667 . ?
W7C K12 K6 101.8(5) 2_667 . ?
K6 K12 K3 95.2(5) . . ?
O11A K12 W2C 129.0(8) . 2_667 ?
O11A K12 W7C 79.7(7) . 2_667 ?
O11A K12 K3 31.8(6) . . ?
O11A K12 K6 67.7(7) . . ?
O11A K12 O7C 64.7(7) . 2_667 ?
O11A K12 O19C 99.5(8) . 2_667 ?
O11A K12 O5W 133.6(13) . . ?
O11A K12 O15W 77.2(10) . . ?
O2C K12 W2C 24.0(4) 2_667 2_667 ?
O2C K12 W7C 79.7(6) 2_667 2_667 ?
O2C K12 K3 136.3(9) 2_667 . ?
O2C K12 K6 98.6(8) 2_667 . ?
O2C K12 O11A 152.2(10) 2_667 . ?
O2C K12 O7C 101.1(8) 2_667 2_667 ?
O2C K12 O19C 55.5(5) 2_667 2_667 ?
O2C K12 O5W 58.4(8) 2_667 . ?
O2C K12 O15W 125.5(12) 2_667 . ?
O7C K12 W2C 81.4(5) 2_667 2_667 ?
O7C K12 W7C 25.0(3) 2_667 2_667 ?
O7C K12 K3 35.6(3) 2_667 . ?
O7C K12 K6 111.0(7) 2_667 . ?
O7C K12 O15W 131.0(11) 2_667 . ?
O19C K12 W2C 32.0(3) 2_667 2_667 ?
O19C K12 W7C 27.0(4) 2_667 2_667 ?
O19C K12 K3 82.6(6) 2_667 . ?
O19C K12 K6 92.6(7) 2_667 . ?
O19C K12 O7C 51.9(6) 2_667 2_667 ?
O19C K12 O15W 171.4(14) 2_667 . ?
O5W K12 W2C 66.8(6) . 2_667 ?
O5W K12 W7C 77.6(8) . 2_667 ?
O5W K12 K3 103.3(9) . . ?
O5W K12 K6 156.9(8) . . ?
O5W K12 O7C 78.3(9) . 2_667 ?
O5W K12 O19C 76.4(8) . 2_667 ?
O5W K12 O15W 111.7(12) . . ?
O15W K12 W2C 147.4(11) . 2_667 ?
O15W K12 W7C 154.6(10) . 2_667 ?
O15W K12 K3 97.8(9) . . ?
O15W K12 K6 78.8(11) . . ?
W10A O10A K1 158.5(12) . . ?
W10A O10A K10 92.6(8) . . ?
K1 O10A K10 97.7(7) . . ?
W11A O11A K3 117.5(10) . . ?
W11A O11A K12 126.4(13) . . ?
K3 O11A K12 114.0(10) . . ?
W12A O12A K11 128.4(14) . 2_667 ?
W2A O13A Eu1A 128.9(10) . . ?
W2A O14A W3A 117.1(11) . . ?
W3A O15A Eu1A 128.1(8) . . ?
W4A O16A Eu1A 155.2(9) . . ?
W5A O17A Eu1A 155.5(10) . . ?
W6A O18A W2A 158.7(11) . . ?
W7A O19A W2A 150.2(14) . . ?
W8A O20A W3A 153.6(13) . . ?
W9A O21A W3A 158.0(11) . . ?
W5A O22A W4A 143.0(10) . . ?
W6A O23A W5A 123.7(10) . . ?
W6A O24A K6 103.8(10) . . ?
W7A O24A W6A 148.8(13) . . ?
W7A O24A K6 106.8(10) . . ?
W8A O25A W7A 122.9(12) . . ?
W8A O26A W9A 152.8(15) . . ?
W8A O26A K4 104.5(10) . . ?
W9A O26A K4 102.4(11) . . ?
W9A O27A W4A 120.7(9) . . ?
W10A O28A W4A 124.1(11) . . ?
W11A O29A W5A 121.2(10) . . ?
W6A O30A K6 102.8(9) . . ?
W11A O30A W6A 119.7(10) . . ?
W11A O30A K6 107.2(9) . . ?
W7A O31A K6 97.9(9) . . ?
W12A O31A W7A 123.0(12) . . ?
W12A O31A K6 103.7(10) . . ?
W8A O32A K4 106.5(9) . . ?
W12A O32A W8A 121.1(11) . . ?
W12A O32A K4 100.8(10) . . ?
W9A O33A W10A 121.6(12) . . ?
W9A O33A K4 108.4(10) . . ?
W9A O33A K10 121.7(11) . . ?
W10A O33A K4 103.0(9) . . ?
W10A O33A K10 107.4(11) . . ?
K10 O33A K4 87.3(9) . . ?
W10A O34A K3 108.6(8) . . ?
W11A O34A W10A 156.2(12) . . ?
W11A O34A K3 87.7(6) . . ?
W11A O35A K6 100.6(9) . . ?
W12A O35A W11A 155.6(13) . . ?
W12A O35A K6 102.7(10) . . ?
W10A O36A K4 99.5(8) . . ?
W12A O36A W10A 158.4(12) . . ?
W12A O36A K4 101.5(9) . . ?
W2A O37A Eu1A 89.2(6) . . ?
W3A O37A W2A 95.3(7) . . ?
W3A O37A Eu1A 90.0(5) . . ?
Ge1A O37A W2A 123.7(8) . . ?
Ge1A O37A W3A 124.2(9) . . ?
Ge1A O37A Eu1A 124.6(8) . . ?
W4A O38A W10A 92.7(7) . . ?
W9A O38A W4A 93.1(6) . . ?
W9A O38A W10A 91.7(6) . . ?
Ge1A O38A W4A 122.2(9) . . ?
Ge1A O38A W9A 124.0(9) . . ?
Ge1A O38A W10A 124.2(8) . . ?
W5A O39A W6A 93.9(7) . . ?
W5A O39A W11A 96.4(7) . . ?
W11A O39A W6A 93.1(6) . . ?
Ge1A O39A W5A 120.5(9) . . ?
Ge1A O39A W6A 119.2(10) . . ?
Ge1A O39A W11A 126.2(10) . . ?
W7A O40A W8A 93.3(8) . . ?
W12A O40A W7A 94.8(8) . . ?
W12A O40A W8A 95.0(8) . . ?
Ge1A O40A W7A 120.9(11) . . ?
Ge1A O40A W8A 120.4(10) . . ?
Ge1A O40A W12A 124.8(12) . . ?
W7B O7B K1 108.0(8) . . ?
W7B O7B K4 120.0(9) . . ?
W7B O7B K10 135.6(9) . . ?
K1 O7B K10 96.5(6) . . ?
K4 O7B K1 116.3(7) . . ?
K4 O7B K10 77.4(6) . . ?
W8B O8B K7 124.1(12) . 2_667 ?
W12B O12B K2 134.9(11) . 2_667 ?
W2B O13B Eu1B 128.8(8) . . ?
W2B O14B W3B 115.4(9) . . ?
W3B O15B Eu1B 127.3(9) . . ?
W4B O16B Eu1B 156.3(10) . . ?
W5B O17B Eu1B 155.4(9) . . ?
W6B O18B W2B 159.4(9) . . ?
W7B O19B W2B 153.4(10) . . ?
W8B O20B W3B 153.3(11) . . ?
W9B O21B W3B 159.2(10) . . ?
W4B O22B W5B 147.2(12) . . ?
W6B O23B W5B 119.4(8) . . ?
W6B O24B K5 108.2(8) . . ?
W7B O24B W6B 146.1(10) . . ?
W7B O24B K5 104.5(7) . . ?
W7B O25B W8B 119.6(9) . . ?
W9B O26B W8B 149.1(11) . . ?
W9B O27B W4B 119.6(9) . . ?
W10B O28B W4B 121.2(10) . . ?
W11B O29B W5B 121.5(10) . . ?
W6B O30B W11B 119.6(9) . . ?
W6B O30B K5 109.6(8) . . ?
W11B O30B K5 98.8(7) . . ?
W7B O31B W12B 122.6(9) . . ?
W7B O31B K1 96.2(7) . . ?
W7B O31B K5 107.8(8) . . ?
W12B O31B K1 134.4(8) . . ?
W12B O31B K5 98.5(8) . . ?
K5 O31B K1 90.3(6) . . ?
W12B O32B W8B 119.7(8) . . ?
W9B O33B W10B 119.9(10) . . ?
W10B O34B W11B 155.2(13) . . ?
W11B O35B K5 105.4(7) . . ?
W12B O35B W11B 149.4(10) . . ?
W12B O35B K5 104.7(8) . . ?
W12B O36B W10B 155.0(11) . . ?
W2B O37B W3B 95.0(6) . . ?
W2B O37B Eu1B 89.2(4) . . ?
W3B O37B Eu1B 89.4(4) . . ?
Ge1B O37B W2B 124.3(7) . . ?
Ge1B O37B W3B 124.0(7) . . ?
Ge1B O37B Eu1B 124.8(7) . . ?
W4B O38B W9B 95.5(6) . . ?
W4B O38B W10B 95.7(7) . . ?
W9B O38B W10B 93.3(6) . . ?
Ge1B O38B W4B 121.2(8) . . ?
Ge1B O38B W9B 121.4(9) . . ?
Ge1B O38B W10B 122.6(9) . . ?
W5B O39B W11B 94.1(6) . . ?
W6B O39B W5B 94.2(6) . . ?
W6B O39B W11B 91.9(6) . . ?
Ge1B O39B W5B 121.5(8) . . ?
Ge1B O39B W6B 123.2(9) . . ?
Ge1B O39B W11B 123.8(8) . . ?
W8B O40B W7B 92.8(6) . . ?
W12B O40B W7B 94.0(6) . . ?
W12B O40B W8B 95.4(6) . . ?
Ge1B O40B W7B 118.3(8) . . ?
Ge1B O40B W8B 120.7(9) . . ?
Ge1B O40B W12B 127.6(10) . . ?
W2C O2C K12 115.2(9) . 2_667 ?
W3C O3C K11 111.3(10) . . ?
W6C O6C K1 99.1(8) . . ?
W6C O6C K2 108.0(7) . 2_667 ?
W6C O6C K5 122.2(8) . . ?
K2 O6C K1 82.2(5) 2_667 . ?
K5 O6C K1 88.5(6) . . ?
K5 O6C K2 129.8(7) . 2_667 ?
W7C O7C K2 104.7(6) . 2_667 ?
W7C O7C K3 134.9(7) . 2_667 ?
W7C O7C K12 100.9(7) . 2_667 ?
K2 O7C K12 91.3(6) 2_667 2_667 ?
K3 O7C K2 113.3(6) 2_667 2_667 ?
K3 O7C K12 101.7(6) 2_667 2_667 ?
W8C O8C K11 105.2(8) . . ?
W11C O11C K3 106.4(9) . . ?
W12C O12C K2 141.3(10) . . ?
W2C O13C Eu1C 127.0(7) . . ?
W3C O14C W2C 115.1(8) . . ?
W3C O15C Eu1C 127.5(9) . . ?
W4C O16C Eu1C 155.0(10) . . ?
W5C O17C Eu1C 158.0(9) . . ?
W6C O18C W2C 156.5(9) . . ?
W2C O19C K12 96.0(6) . 2_667 ?
W7C O19C W2C 150.7(8) . . ?
W7C O19C K12 102.7(7) . 2_667 ?
W3C O20C K11 98.5(8) . . ?
W8C O20C W3C 152.1(9) . . ?
W8C O20C K11 97.5(7) . . ?
W9C O21C W3C 156.3(10) . . ?
W4C O22C W5C 145.1(12) . . ?
W4C O22C K8 105.7(8) . . ?
W5C O22C K8 109.0(9) . . ?
W6C O23C W5C 121.0(8) . . ?
W6C O24C W7C 148.9(9) . . ?
W6C O24C K2 98.0(5) . 2_667 ?
W6C O24C K9 105.0(7) . . ?
W7C O24C K2 100.0(5) . 2_667 ?
W7C O24C K9 105.5(6) . . ?
K9 O24C K2 66.0(5) . 2_667 ?
W7C O25C W8C 118.7(8) . . ?
W8C O26C K7 106.3(8) . . ?
W9C O26C W8C 147.9(9) . . ?
W9C O26C K7 105.2(8) . . ?
W9C O27C W4C 119.6(8) . . ?
W4C O28C K8 105.2(8) . . ?
W10C O28C W4C 121.4(10) . . ?
W10C O28C K8 102.2(9) . . ?
W5C O29C K8 103.5(8) . . ?
W11C O29C W5C 119.8(9) . . ?
W11C O29C K8 100.3(8) . . ?
W6C O30C W11C 122.3(9) . . ?
W6C O30C K1 106.9(7) . . ?
W6C O30C K9 102.2(7) . . ?
W11C O30C K1 130.4(9) . . ?
W11C O30C K9 110.3(7) . . ?
K1 O30C K9 60.5(5) . . ?
W7C O31C K9 101.0(7) . . ?
W7C O31C K9 112.3(8) . 2_667 ?
W12C O31C W7C 119.6(9) . . ?
W12C O31C K9 107.1(8) . . ?
W12C O31C K9 117.0(8) . 2_667 ?
K9 O31C K9 95.1(7) 2_667 . ?
W8C O32C K7 97.6(8) . . ?
W12C O32C W8C 120.0(7) . . ?
W12C O32C K7 108.5(8) . . ?
W9C O33C K7 100.5(8) . . ?
W10C O33C W9C 122.5(9) . . ?
W10C O33C K7 109.5(9) . . ?
W10C O34C W11C 155.2(10) . . ?
W10C O34C K8 100.6(7) . . ?
W11C O34C K8 102.6(7) . . ?
W11C O35C K3 92.0(6) . . ?
W11C O35C K9 103.3(6) . . ?
W12C O35C W11C 151.6(9) . . ?
W12C O35C K3 110.1(7) . . ?
W12C O35C K9 103.7(7) . . ?
K3 O35C K9 57.1(5) . . ?
W10C O36C K7 100.5(7) . . ?
W12C O36C W10C 155.2(9) . . ?
W12C O36C K7 103.4(7) . . ?
W2C O37C W3C 96.3(6) . . ?
W2C O37C Eu1C 88.8(5) . . ?
W3C O37C Eu1C 88.8(5) . . ?
Ge1C O37C W2C 125.9(8) . . ?
Ge1C O37C W3C 124.3(7) . . ?
Ge1C O37C Eu1C 122.3(7) . . ?
W4C O38C W9C 93.5(6) . . ?
W4C O38C W10C 94.9(6) . . ?
W9C O38C W10C 92.3(6) . . ?
Ge1C O38C W4C 121.0(8) . . ?
Ge1C O38C W9C 120.8(9) . . ?
Ge1C O38C W10C 126.2(9) . . ?
W6C O39C W5C 93.9(6) . . ?
W6C O39C W11C 93.7(6) . . ?
W11C O39C W5C 95.9(6) . . ?
Ge1C O39C W5C 120.0(9) . . ?
Ge1C O39C W6C 120.4(8) . . ?
Ge1C O39C W11C 125.5(8) . . ?
W7C O40C W8C 92.6(5) . . ?
W12C O40C W7C 95.0(5) . . ?
W12C O40C W8C 94.5(5) . . ?
Ge1C O40C W7C 120.5(7) . . ?
Ge1C O40C W8C 120.0(8) . . ?
Ge1C O40C W12C 126.3(8) . . ?
C1A O1LA Eu1A 132.9(16) . . ?
C3A O2LA Eu1A 135.1(14) . . ?
C13A O3LA Eu1A 134.4(15) . . ?
C18A O4LA Eu1A 124(2) . . ?
C1B O1LB Eu1B 133.6(17) . . ?
C3B O2LB Eu1B 130.4(17) . . ?
C13B O3LB Eu1B 135.8(19) . . ?
C18B O4LB Eu1B 127.7(18) . . ?
C1C O1LC Eu1C 128.5(17) . . ?
C3C O2LC Eu1C 133.1(16) . . ?
C13C O3LC Eu1C 130.9(15) . . ?
C18C O4LC Eu1C 131.4(16) . . ?
K1 O2W K2 93.6(6) 2_667 . ?
K1 O2W K9 59.5(5) 2_667 2_667 ?
K2 O2W K9 64.6(5) . 2_667 ?
K1 O4W K5 95.2(7) . . ?
K10 O4W K1 110.1(10) . . ?
K10 O4W K5 122.0(9) . . ?
K2 O5W K12 100.8(9) . . ?
K1 O8W K9 56.4(6) . . ?
K3 O8W K1 90.0(9) . . ?
K3 O8W K9 56.0(7) . . ?
O17W O8W K1 162(2) . . ?
O17W O8W K3 107(2) . . ?
O17W O8W K9 134(2) . . ?
K6 O10W K11 93.7(16) . 2_667 ?
K10 O13W K4 79.4(12) . . ?
O8W O17W K3 53.7(18) . . ?
C8A N1A H1A 109.3 . . ?
C9A N1A H1A 109.3 . . ?
C9A N1A C8A 111.1(19) . . ?
C9A N1A C19A 115(2) . . ?
C19A N1A H1A 109.3 . . ?
C19A N1A C8A 102(2) . . ?
C10A N2A H2A 108.5 . . ?
C11A N2A H2A 108.5 . . ?
C11A N2A C10A 110(2) . . ?
C20A N2A H2A 108.5 . . ?
C20A N2A C10A 108(2) . . ?
C20A N2A C11A 113(3) . . ?
C8B N1B H1B 110 . . ?
C8B N1B C9B 109.9(18) . . ?
C8B N1B C19B 107(2) . . ?
C9B N1B H1B 110 . . ?
C9B N1B C19B 109.6(19) . . ?
C19B N1B H1B 110 . . ?
C10B N2B H2B 108.7 . . ?
C10B N2B C11B 112(2) . . ?
C11B N2B H2B 108.7 . . ?
C20B N2B H2B 108.7 . . ?
C20B N2B C10B 109(2) . . ?
C20B N2B C11B 110(2) . . ?
C8C N1C H1C 107 . . ?
C9C N1C H1C 107 . . ?
C9C N1C C8C 111(2) . . ?
C19C N1C H1C 107 . . ?
C19C N1C C8C 106(2) . . ?
C19C N1C C9C 118(2) . . ?
C10C N2C H2C 106.7 . . ?
C10C N2C C11C 112.1(19) . . ?
C10C N2C C20C 114(2) . . ?
C11C N2C H2C 106.7 . . ?
C20C N2C H2C 106.7 . . ?
C20C N2C C11C 110(2) . . ?
O1LA C1A H1AA 115.6 . . ?
O1LA C1A C2A 129(2) . . ?
C2A C1A H1AA 115.6 . . ?
C3A C2A C1A 118(2) . . ?
C7A C2A C1A 118(2) . . ?
C7A C2A C3A 124(2) . . ?
O2LA C3A C2A 125(2) . . ?
O2LA C3A C4A 118(2) . . ?
C2A C3A C4A 116(2) . . ?
C3A C4A C8A 119(2) . . ?
C5A C4A C3A 119(2) . . ?
C5A C4A C8A 120(3) . . ?
C4A C5A H5A 119.2 . . ?
C6A C5A C4A 122(3) . . ?
C6A C5A H5A 119.2 . . ?
C5A C6A Br1A 119(2) . . ?
C7A C6A Br1A 120(2) . . ?
C7A C6A C5A 120(3) . . ?
C2A C7A H7A 120.6 . . ?
C6A C7A C2A 119(2) . . ?
C6A C7A H7A 120.6 . . ?
N1A C8A H8AA 108.8 . . ?
N1A C8A H8AB 108.8 . . ?
C4A C8A N1A 114(2) . . ?
C4A C8A H8AA 108.8 . . ?
C4A C8A H8AB 108.8 . . ?
H8AA C8A H8AB 107.7 . . ?
N1A C9A H9AA 108.9 . . ?
N1A C9A H9AB 108.9 . . ?
N1A C9A C10A 114(2) . . ?
H9AA C9A H9AB 107.7 . . ?
C10A C9A H9AA 108.9 . . ?
C10A C9A H9AB 108.9 . . ?
N2A C10A H10A 108.3 . . ?
N2A C10A H10B 108.3 . . ?
C9A C10A N2A 116(2) . . ?
C9A C10A H10A 108.3 . . ?
C9A C10A H10B 108.3 . . ?
H10A C10A H10B 107.4 . . ?
N2A C11A H11A 109.7 . . ?
N2A C11A H11B 109.7 . . ?
H11A C11A H11B 108.2 . . ?
C12A C11A N2A 110(2) . . ?
C12A C11A H11A 109.7 . . ?
C12A C11A H11B 109.7 . . ?
C13A C12A C11A 119(2) . . ?
C17A C12A C11A 122(2) . . ?
C17A C12A C13A 118(2) . . ?
O3LA C13A C12A 119(2) . . ?
C14A C13A O3LA 121(2) . . ?
C14A C13A C12A 120(3) . . ?
C13A C14A C15A 117(2) . . ?
C13A C14A C18A 123(3) . . ?
C18A C14A C15A 119(3) . . ?
C14A C15A H15A 118.8 . . ?
C16A C15A C14A 122(3) . . ?
C16A C15A H15A 118.8 . . ?
C15A C16A Br2A 121(3) . . ?
C15A C16A C17A 122(3) . . ?
C17A C16A Br2A 117(2) . . ?
C12A C17A H17A 120.1 . . ?
C16A C17A C12A 120(3) . . ?
C16A C17A H17A 120.1 . . ?
O4LA C18A C14A 133(3) . . ?
O4LA C18A H18A 113.3 . . ?
C14A C18A H18A 113.3 . . ?
N1A C19A H19A 109.5 . . ?
N1A C19A H19B 109.5 . . ?
N1A C19A H19C 109.5 . . ?
H19A C19A H19B 109.5 . . ?
H19A C19A H19C 109.5 . . ?
H19B C19A H19C 109.5 . . ?
N2A C20A H20A 109.5 . . ?
N2A C20A H20B 109.5 . . ?
N2A C20A H20C 109.5 . . ?
H20A C20A H20B 109.5 . . ?
H20A C20A H20C 109.5 . . ?
H20B C20A H20C 109.5 . . ?
O1LB C1B H1BA 116.8 . . ?
O1LB C1B C2B 126(2) . . ?
C2B C1B H1BA 116.8 . . ?
C3B C2B C1B 119(2) . . ?
C7B C2B C1B 118(2) . . ?
C7B C2B C3B 123(3) . . ?
O2LB C3B C2B 127(3) . . ?
O2LB C3B C4B 116(2) . . ?
C2B C3B C4B 116(2) . . ?
C3B C4B C8B 122(2) . . ?
C5B C4B C3B 121(2) . . ?
C5B C4B C8B 117(3) . . ?
C4B C5B H5B 121.2 . . ?
C6B C5B C4B 118(3) . . ?
C6B C5B H5B 121.2 . . ?
C5B C6B Br1B 119(3) . . ?
C5B C6B C7B 126(3) . . ?
C7B C6B Br1B 115(2) . . ?
C2B C7B C6B 115(3) . . ?
C2B C7B H7B 122.3 . . ?
C6B C7B H7B 122.3 . . ?
N1B C8B H8BA 108.5 . . ?
N1B C8B H8BB 108.5 . . ?
C4B C8B N1B 115(2) . . ?
C4B C8B H8BA 108.5 . . ?
C4B C8B H8BB 108.5 . . ?
H8BA C8B H8BB 107.5 . . ?
N1B C9B H9BA 108.6 . . ?
N1B C9B H9BB 108.6 . . ?
N1B C9B C10B 115(2) . . ?
H9BA C9B H9BB 107.5 . . ?
C10B C9B H9BA 108.6 . . ?
C10B C9B H9BB 108.6 . . ?
N2B C10B C9B 118(2) . . ?
N2B C10B H10C 107.8 . . ?
N2B C10B H10D 107.8 . . ?
C9B C10B H10C 107.8 . . ?
C9B C10B H10D 107.8 . . ?
H10C C10B H10D 107.1 . . ?
N2B C11B H11C 109.8 . . ?
N2B C11B H11D 109.8 . . ?
H11C C11B H11D 108.2 . . ?
C12B C11B N2B 109(2) . . ?
C12B C11B H11C 109.8 . . ?
C12B C11B H11D 109.8 . . ?
C13B C12B C11B 123(3) . . ?
C13B C12B C17B 121(3) . . ?
C17B C12B C11B 116(2) . . ?
O3LB C13B C12B 121(3) . . ?
O3LB C13B C14B 122(2) . . ?
C12B C13B C14B 117(3) . . ?
C15B C14B C13B 119(3) . . ?
C15B C14B C18B 124(3) . . ?
C18B C14B C13B 118(3) . . ?
C14B C15B H15B 118 . . ?
C16B C15B C14B 124(3) . . ?
C16B C15B H15B 118 . . ?
C15B C16B Br2B 123(2) . . ?
C15B C16B C17B 120(3) . . ?
C17B C16B Br2B 116(2) . . ?
C12B C17B C16B 118(3) . . ?
C12B C17B H17B 120.8 . . ?
C16B C17B H17B 120.8 . . ?
O4LB C18B C14B 134(3) . . ?
O4LB C18B H18B 112.8 . . ?
C14B C18B H18B 112.8 . . ?
N1B C19B H19D 109.5 . . ?
N1B C19B H19E 109.5 . . ?
N1B C19B H19F 109.5 . . ?
H19D C19B H19E 109.5 . . ?
H19D C19B H19F 109.5 . . ?
H19E C19B H19F 109.5 . . ?
N2B C20B H20D 109.5 . . ?
N2B C20B H20E 109.5 . . ?
N2B C20B H20F 109.5 . . ?
H20D C20B H20E 109.5 . . ?
H20D C20B H20F 109.5 . . ?
H20E C20B H20F 109.5 . . ?
O1LC C1C H1CA 113.7 . . ?
O1LC C1C C2C 133(3) . . ?
C2C C1C H1CA 113.7 . . ?
C3C C2C C1C 117(2) . . ?
C7C C2C C1C 119(2) . . ?
C7C C2C C3C 123(2) . . ?
O2LC C3C C2C 127(2) . . ?
O2LC C3C C4C 120(2) . . ?
C2C C3C C4C 112(2) . . ?
C5C C4C C3C 124(3) . . ?
C5C C4C C8C 120(2) . . ?
C8C C4C C3C 115(2) . . ?
C4C C5C H5C 123.5 . . ?
C4C C5C C6C 113(2) . . ?
C6C C5C H5C 123.5 . . ?
C5C C6C Br1C 111.1(19) . . ?
C7C C6C Br1C 121(2) . . ?
C7C C6C C5C 128(3) . . ?
C2C C7C H7C 120.2 . . ?
C6C C7C C2C 120(3) . . ?
C6C C7C H7C 120.2 . . ?
N1C C8C H8CA 108.8 . . ?
N1C C8C H8CB 108.8 . . ?
C4C C8C N1C 114(2) . . ?
C4C C8C H8CA 108.8 . . ?
C4C C8C H8CB 108.8 . . ?
H8CA C8C H8CB 107.7 . . ?
N1C C9C H9CA 108.3 . . ?
N1C C9C H9CB 108.3 . . ?
H9CA C9C H9CB 107.4 . . ?
C10C C9C N1C 116(2) . . ?
C10C C9C H9CA 108.3 . . ?
C10C C9C H9CB 108.3 . . ?
N2C C10C C9C 118(2) . . ?
N2C C10C H10E 107.9 . . ?
N2C C10C H10F 107.9 . . ?
C9C C10C H10E 107.9 . . ?
C9C C10C H10F 107.9 . . ?
H10E C10C H10F 107.2 . . ?
N2C C11C H11E 107.9 . . ?
N2C C11C H11F 107.9 . . ?
H11E C11C H11F 107.2 . . ?
C12C C11C N2C 118(2) . . ?
C12C C11C H11E 107.9 . . ?
C12C C11C H11F 107.9 . . ?
C11C C12C C13C 115(2) . . ?
C17C C12C C11C 125(3) . . ?
C17C C12C C13C 120(2) . . ?
O3LC C13C C12C 120(2) . . ?
O3LC C13C C14C 126(2) . . ?
C14C C13C C12C 114(2) . . ?
C15C C14C C13C 121(2) . . ?
C18C C14C C13C 119(2) . . ?
C18C C14C C15C 120(2) . . ?
C14C C15C H15C 119.5 . . ?
C16C C15C C14C 121(2) . . ?
C16C C15C H15C 119.5 . . ?
C15C C16C Br2C 121(2) . . ?
C15C C16C C17C 122(3) . . ?
C17C C16C Br2C 117(2) . . ?
C12C C17C C16C 122(3) . . ?
C12C C17C H17C 118.9 . . ?
C16C C17C H17C 118.9 . . ?
O4LC C18C C14C 129(2) . . ?
O4LC C18C H18C 115.6 . . ?
C14C C18C H18C 115.6 . . ?
N1C C19C H19G 109.5 . . ?
N1C C19C H19H 109.5 . . ?
N1C C19C H19I 109.5 . . ?
H19G C19C H19H 109.5 . . ?
H19G C19C H19I 109.5 . . ?
H19H C19C H19I 109.5 . . ?
N2C C20C H20G 109.5 . . ?
N2C C20C H20H 109.5 . . ?
N2C C20C H20I 109.5 . . ?
H20G C20C H20H 109.5 . . ?
H20G C20C H20I 109.5 . . ?
H20H C20C H20I 109.5 . . ?

loop_
_geom_bond_atom_site_label_1
_geom_bond_atom_site_label_2
_geom_bond_distance
_geom_bond_site_symmetry_2
_geom_bond_publ_flag
W2A Eu1A 3.7511(18) . ?
W2A O2A 1.76(2) . ?
W2A O13A 1.777(18) . ?
W2A O14A 1.918(19) . ?
W2A O18A 1.983(18) . ?
W2A O19A 2.17(2) . ?
W2A O37A 2.230(19) . ?
W3A Eu1A 3.7733(17) . ?
W3A O3A 1.73(2) . ?
W3A O14A 1.94(2) . ?
W3A O15A 1.788(17) . ?
W3A O20A 2.066(19) . ?
W3A O21A 1.94(2) . ?
W3A O37A 2.226(16) . ?
W4A O4A 1.723(18) . ?
W4A O16A 1.771(19) . ?
W4A O22A 1.931(16) . ?
W4A O27A 1.947(17) . ?
W4A O28A 2.04(2) . ?
W4A O38A 2.318(17) . ?
W5A O5A 1.741(18) . ?
W5A O17A 1.771(17) . ?
W5A O22A 1.921(17) . ?
W5A O23A 1.93(2) . ?
W5A O29A 2.05(2) . ?
W5A O39A 2.286(18) . ?
W6A K6 3.878(11) . ?
W6A O6A 1.67(2) . ?
W6A O18A 1.837(19) . ?
W6A O23A 1.88(2) . ?
W6A O24A 1.95(2) . ?
W6A O30A 1.95(2) . ?
W6A O39A 2.319(19) . ?
W7A K6 3.909(13) . ?
W7A O7A 1.71(3) . ?
W7A O19A 1.75(2) . ?
W7A O24A 1.89(2) . ?
W7A O25A 1.92(2) . ?
W7A O31A 1.98(3) . ?
W7A O40A 2.29(2) . ?
W8A K4 3.959(12) . ?
W8A O8A 1.78(3) . ?
W8A O20A 1.82(2) . ?
W8A O25A 1.87(2) . ?
W8A O26A 1.89(3) . ?
W8A O32A 1.96(2) . ?
W8A O40A 2.29(2) . ?
W9A K10 4.083(18) . ?
W9A O9A 1.66(2) . ?
W9A O21A 1.88(2) . ?
W9A O26A 1.90(2) . ?
W9A O27A 1.907(19) . ?
W9A O33A 1.90(2) . ?
W9A O38A 2.294(16) . ?
W10A O10A 1.71(2) . ?
W10A O28A 1.828(18) . ?
W10A O33A 1.96(2) . ?
W10A O34A 1.919(18) . ?
W10A O36A 1.98(2) . ?
W10A O38A 2.400(19) . ?
W11A K6 3.966(15) . ?
W11A O11A 1.74(2) . ?
W11A O29A 1.86(2) . ?
W11A O30A 1.92(2) . ?
W11A O34A 1.880(19) . ?
W11A O35A 1.95(2) . ?
W11A O39A 2.289(19) . ?
W12A K6 3.968(17) . ?
W12A O12A 1.78(3) . ?
W12A O31A 1.84(3) . ?
W12A O32A 1.90(2) . ?
W12A O35A 1.87(2) . ?
W12A O36A 1.83(2) . ?
W12A O40A 2.28(2) . ?
W2B Eu1B 3.7659(16) . ?
W2B O2B 1.720(18) . ?
W2B O13B 1.790(15) . ?
W2B O14B 1.928(17) . ?
W2B O18B 1.966(18) . ?
W2B O19B 2.085(16) . ?
W2B O37B 2.232(14) . ?
W3B Eu1B 3.7770(16) . ?
W3B O3B 1.75(2) . ?
W3B O14B 1.975(17) . ?
W3B O15B 1.787(16) . ?
W3B O20B 2.019(17) . ?
W3B O21B 1.902(18) . ?
W3B O37B 2.240(14) . ?
W4B O4B 1.71(2) . ?
W4B O16B 1.742(19) . ?
W4B O22B 1.891(18) . ?
W4B O27B 1.956(17) . ?
W4B O28B 2.06(2) . ?
W4B O38B 2.266(16) . ?
W5B O5B 1.725(16) . ?
W5B O17B 1.785(18) . ?
W5B O22B 1.917(18) . ?
W5B O23B 1.993(16) . ?
W5B O29B 2.095(19) . ?
W5B O39B 2.311(16) . ?
W6B O6B 1.726(17) . ?
W6B O18B 1.848(18) . ?
W6B O23B 1.907(16) . ?
W6B O24B 1.946(17) . ?
W6B O30B 1.90(2) . ?
W6B O39B 2.283(16) . ?
W7B K1 3.806(6) . ?
W7B O7B 1.671(18) . ?
W7B O19B 1.807(17) . ?
W7B O24B 1.912(18) . ?
W7B O25B 1.914(18) . ?
W7B O31B 1.90(2) . ?
W7B O40B 2.334(18) . ?
W8B O8B 1.73(2) . ?
W8B O20B 1.864(18) . ?
W8B O25B 1.969(18) . ?
W8B O26B 1.938(19) . ?
W8B O32B 1.999(19) . ?
W8B O40B 2.300(17) . ?
W9B O9B 1.76(2) . ?
W9B O21B 1.899(18) . ?
W9B O26B 1.886(18) . ?
W9B O27B 1.929(17) . ?
W9B O33B 1.90(2) . ?
W9B O38B 2.270(16) . ?
W10B O10B 1.73(3) . ?
W10B O28B 1.860(18) . ?
W10B O33B 1.97(2) . ?
W10B O34B 1.88(2) . ?
W10B O36B 1.95(2) . ?
W10B O38B 2.341(18) . ?
W11B O11B 1.71(2) . ?
W11B O29B 1.823(17) . ?
W11B O30B 1.958(18) . ?
W11B O34B 1.93(2) . ?
W11B O35B 1.991(18) . ?
W11B O39B 2.363(18) . ?
W12B O12B 1.73(2) . ?
W12B O31B 1.918(19) . ?
W12B O32B 1.887(19) . ?
W12B O35B 1.877(18) . ?
W12B O36B 1.87(2) . ?
W12B O40B 2.244(18) . ?
W2C Eu1C 3.7663(15) . ?
W2C K12 3.917(17) 2_667 ?
W2C O2C 1.760(17) . ?
W2C O13C 1.788(14) . ?
W2C O14C 1.974(16) . ?
W2C O18C 1.952(17) . ?
W2C O19C 2.089(14) . ?
W2C O37C 2.204(15) . ?
W3C Eu1C 3.7771(16) . ?
W3C O3C 1.725(19) . ?
W3C O14C 1.935(16) . ?
W3C O15C 1.763(16) . ?
W3C O20C 2.058(16) . ?
W3C O21C 1.953(17) . ?
W3C O37C 2.225(15) . ?
W4C O4C 1.727(18) . ?
W4C O16C 1.747(19) . ?
W4C O22C 1.886(19) . ?
W4C O27C 1.981(15) . ?
W4C O28C 2.04(2) . ?
W4C O38C 2.305(15) . ?
W5C O5C 1.739(17) . ?
W5C O17C 1.744(19) . ?
W5C O22C 1.949(18) . ?
W5C O23C 1.941(17) . ?
W5C O29C 2.079(19) . ?
W5C O39C 2.299(15) . ?
W6C K2 3.788(6) 2_667 ?
W6C O6C 1.683(17) . ?
W6C O18C 1.879(17) . ?
W6C O23C 1.906(16) . ?
W6C O24C 1.918(13) . ?
W6C O30C 1.900(19) . ?
W6C O39C 2.283(16) . ?
W7C K2 3.849(6) 2_667 ?
W7C K9 4.045(18) 2_667 ?
W7C K12 3.93(2) 2_667 ?
W7C O7C 1.691(15) . ?
W7C O19C 1.833(16) . ?
W7C O24C 1.932(14) . ?
W7C O25C 1.925(16) . ?
W7C O31C 1.987(18) . ?
W7C O40C 2.306(14) . ?
W8C O8C 1.702(16) . ?
W8C O20C 1.848(17) . ?
W8C O25C 1.961(16) . ?
W8C O26C 1.921(16) . ?
W8C O32C 1.996(17) . ?
W8C O40C 2.318(14) . ?
W9C O9C 1.65(2) . ?
W9C O21C 1.884(17) . ?
W9C O26C 1.918(15) . ?
W9C O27C 1.912(15) . ?
W9C O33C 1.93(2) . ?
W9C O38C 2.314(16) . ?
W10C O10C 1.73(2) . ?
W10C O28C 1.873(18) . ?
W10C O33C 1.886(19) . ?
W10C O34C 1.884(16) . ?
W10C O36C 1.934(15) . ?
W10C O38C 2.324(18) . ?
W11C K8 3.918(17) . ?
W11C K9 4.10(2) . ?
W11C O11C 1.70(2) . ?
W11C O29C 1.855(16) . ?
W11C O30C 1.909(16) . ?
W11C O34C 1.928(16) . ?
W11C O35C 1.986(14) . ?
W11C O39C 2.289(18) . ?
W12C K3 4.045(11) . ?
W12C K9 4.090(19) 2_667 ?
W12C K9 4.02(2) . ?
W12C O12C 1.737(19) . ?
W12C O31C 1.913(17) . ?
W12C O32C 1.889(16) . ?
W12C O35C 1.850(15) . ?
W12C O36C 1.887(15) . ?
W12C O40C 2.265(16) . ?
Eu1A O13A 2.371(19) . ?
Eu1A O15A 2.398(16) . ?
Eu1A O16A 2.360(19) . ?
Eu1A O17A 2.347(16) . ?
Eu1A O37A 3.047(17) . ?
Eu1A O1LA 2.454(17) . ?
Eu1A O2LA 2.333(17) . ?
Eu1A O3LA 2.306(15) . ?
Eu1A O4LA 2.54(2) . ?
Eu1B O13B 2.377(17) . ?
Eu1B O15B 2.416(17) . ?
Eu1B O16B 2.375(18) . ?
Eu1B O17B 2.347(17) . ?
Eu1B O37B 3.066(13) . ?
Eu1B O1LB 2.377(16) . ?
Eu1B O2LB 2.391(19) . ?
Eu1B O3LB 2.339(17) . ?
Eu1B O4LB 2.460(19) . ?
Eu1C O13C 2.409(14) . ?
Eu1C O15C 2.436(16) . ?
Eu1C O16C 2.374(18) . ?
Eu1C O17C 2.361(18) . ?
Eu1C O37C 3.101(14) . ?
Eu1C O1LC 2.541(18) . ?
Eu1C O2LC 2.331(15) . ?
Eu1C O3LC 2.376(18) . ?
Eu1C O4LC 2.462(17) . ?
Br1A C6A 1.89(3) . ?
Br2A C16A 1.91(3) . ?
Br1B C6B 1.97(3) . ?
Br2B C16B 1.89(3) . ?
Br1C C6C 1.94(3) . ?
Br2C C16C 1.86(3) . ?
Ge1A O37A 1.728(18) . ?
Ge1A O38A 1.662(18) . ?
Ge1A O39A 1.752(18) . ?
Ge1A O40A 1.76(2) . ?
Ge1B O37B 1.697(15) . ?
Ge1B O38B 1.752(17) . ?
Ge1B O39B 1.712(17) . ?
Ge1B O40B 1.753(16) . ?
Ge1C O37C 1.708(16) . ?
Ge1C O38C 1.720(16) . ?
Ge1C O39C 1.755(17) . ?
Ge1C O40C 1.746(14) . ?
K1 K2 4.077(9) 2_667 ?
K1 K3 4.138(12) . ?
K1 K9 2.992(18) . ?
K1 O10A 2.78(2) . ?
K1 O7B 2.943(18) . ?
K1 O31B 3.098(19) . ?
K1 O6C 3.28(2) . ?
K1 O30C 2.915(18) . ?
K1 O2W 2.779(18) 2_667 ?
K1 O4W 2.89(2) . ?
K1 O8W 2.96(3) . ?
K2 K9 3.234(19) 2_667 ?
K2 O12B 2.83(2) 2_667 ?
K2 O6C 2.914(17) 2_667 ?
K2 O7C 3.057(16) 2_667 ?
K2 O12C 2.711(18) . ?
K2 O24C 3.011(16) 2_667 ?
K2 O2W 2.82(2) . ?
K2 O5W 2.91(3) . ?
K3 K12 4.69(2) . ?
K3 O11A 2.71(3) . ?
K3 O34A 3.42(2) . ?
K3 O7C 2.793(16) 2_667 ?
K3 O11C 2.81(2) . ?
K3 O35C 3.02(2) . ?
K3 O3W 2.97(6) . ?
K3 O8W 2.89(3) . ?
K3 O17W 3.42(3) . ?
K4 K10 3.88(2) . ?
K4 O26A 3.03(3) . ?
K4 O32A 2.92(3) . ?
K4 O33A 2.87(3) . ?
K4 O36A 2.96(2) . ?
K4 O7B 2.93(2) . ?
K4 O11W 2.88(5) . ?
K4 O13W 3.10(5) . ?
K5 O24B 3.06(3) . ?
K5 O30B 3.06(2) . ?
K5 O31B 2.98(2) . ?
K5 O35B 2.84(2) . ?
K5 O6C 2.89(2) . ?
K5 O4W 2.95(3) . ?
K6 K11 4.03(3) 2_667 ?
K6 K12 4.30(3) . ?
K6 O24A 2.92(3) . ?
K6 O30A 2.95(2) . ?
K6 O31A 3.11(3) . ?
K6 O35A 3.11(3) . ?
K6 O6W 2.81(3) . ?
K6 O10W 2.56(5) . ?
K7 O8B 3.03(3) 2_667 ?
K7 O26C 2.91(3) . ?
K7 O32C 3.11(3) . ?
K7 O33C 3.04(2) . ?
K7 O36C 3.25(2) . ?
K7 O7W 3.36(4) . ?
K8 O22C 3.08(3) . ?
K8 O28C 2.98(3) . ?
K8 O29C 3.14(3) . ?
K8 O34C 3.02(2) . ?
K8 O12W 2.89(5) . ?
K8 O14W 3.38(3) . ?
K8 O16W 3.40(4) . ?
K9 O24C 2.93(3) . ?
K9 O30C 3.02(2) . ?
K9 O31C 2.85(2) 2_667 ?
K9 O31C 3.02(3) . ?
K9 O35C 3.16(3) . ?
K9 O2W 3.20(3) 2_667 ?
K9 O8W 3.34(4) . ?
K10 O10A 3.35(3) . ?
K10 O33A 2.75(3) . ?
K10 O7B 3.25(3) . ?
K10 O4W 2.75(3) . ?
K10 O9W 2.13(3) . ?
K10 O13W 2.98(5) . ?
K11 O12A 3.15(3) 2_667 ?
K11 O3C 2.97(3) . ?
K11 O8C 2.96(3) . ?
K11 O20C 3.06(2) . ?
K11 O1W 2.74(5) . ?
K11 O10W 2.96(5) 2_667 ?
K12 O11A 2.89(3) . ?
K12 O2C 2.83(2) 2_667 ?
K12 O7C 3.25(3) 2_667 ?
K12 O19C 3.10(3) 2_667 ?
K12 O5W 2.95(4) . ?
K12 O15W 3.36(6) . ?
O1LA C1A 1.17(3) . ?
O2LA C3A 1.36(3) . ?
O3LA C13A 1.35(3) . ?
O4LA C18A 1.23(3) . ?
O1LB C1B 1.25(3) . ?
O2LB C3B 1.28(3) . ?
O3LB C13B 1.31(3) . ?
O4LB C18B 1.29(3) . ?
O1LC C1C 1.20(3) . ?
O2LC C3C 1.28(3) . ?
O3LC C13C 1.27(3) . ?
O4LC C18C 1.20(3) . ?
O8W O17W 1.16(4) . ?
N1A H1A 1 . ?
N1A C8A 1.55(3) . ?
N1A C9A 1.43(3) . ?
N1A C19A 1.52(4) . ?
N2A H2A 1 . ?
N2A C10A 1.61(4) . ?
N2A C11A 1.47(3) . ?
N2A C20A 1.43(4) . ?
N1B H1B 1 . ?
N1B C8B 1.48(3) . ?
N1B C9B 1.54(3) . ?
N1B C19B 1.54(3) . ?
N2B H2B 1 . ?
N2B C10B 1.46(3) . ?
N2B C11B 1.56(3) . ?
N2B C20B 1.44(3) . ?
N1C H1C 1 . ?
N1C C8C 1.56(3) . ?
N1C C9C 1.49(3) . ?
N1C C19C 1.47(4) . ?
N2C H2C 1 . ?
N2C C10C 1.45(3) . ?
N2C C11C 1.52(3) . ?
N2C C20C 1.52(3) . ?
C1A H1AA 0.95 . ?
C1A C2A 1.51(3) . ?
C2A C3A 1.39(3) . ?
C2A C7A 1.37(3) . ?
C3A C4A 1.42(3) . ?
C4A C5A 1.39(4) . ?
C4A C8A 1.52(3) . ?
C5A H5A 0.95 . ?
C5A C6A 1.37(4) . ?
C6A C7A 1.37(4) . ?
C7A H7A 0.95 . ?
C8A H8AA 0.99 . ?
C8A H8AB 0.99 . ?
C9A H9AA 0.99 . ?
C9A H9AB 0.99 . ?
C9A C10A 1.54(4) . ?
C10A H10A 0.99 . ?
C10A H10B 0.99 . ?
C11A H11A 0.99 . ?
C11A H11B 0.99 . ?
C11A C12A 1.45(4) . ?
C12A C13A 1.41(3) . ?
C12A C17A 1.40(4) . ?
C13A C14A 1.35(4) . ?
C14A C15A 1.46(4) . ?
C14A C18A 1.45(4) . ?
C15A H15A 0.95 . ?
C15A C16A 1.23(3) . ?
C16A C17A 1.36(4) . ?
C17A H17A 0.95 . ?
C18A H18A 0.95 . ?
C19A H19A 0.98 . ?
C19A H19B 0.98 . ?
C19A H19C 0.98 . ?
C20A H20A 0.98 . ?
C20A H20B 0.98 . ?
C20A H20C 0.98 . ?
C1B H1BA 0.95 . ?
C1B C2B 1.45(4) . ?
C2B C3B 1.41(3) . ?
C2B C7B 1.37(3) . ?
C3B C4B 1.45(4) . ?
C4B C5B 1.36(4) . ?
C4B C8B 1.46(3) . ?
C5B H5B 0.95 . ?
C5B C6B 1.35(4) . ?
C6B C7B 1.38(4) . ?
C7B H7B 0.95 . ?
C8B H8BA 0.99 . ?
C8B H8BB 0.99 . ?
C9B H9BA 0.99 . ?
C9B H9BB 0.99 . ?
C9B C10B 1.57(3) . ?
C10B H10C 0.99 . ?
C10B H10D 0.99 . ?
C11B H11C 0.99 . ?
C11B H11D 0.99 . ?
C11B C12B 1.43(4) . ?
C12B C13B 1.34(4) . ?
C12B C17B 1.43(4) . ?
C13B C14B 1.49(4) . ?
C14B C15B 1.37(4) . ?
C14B C18B 1.41(4) . ?
C15B H15B 0.95 . ?
C15B C16B 1.26(3) . ?
C16B C17B 1.46(4) . ?
C17B H17B 0.95 . ?
C18B H18B 0.95 . ?
C19B H19D 0.98 . ?
C19B H19E 0.98 . ?
C19B H19F 0.98 . ?
C20B H20D 0.98 . ?
C20B H20E 0.98 . ?
C20B H20F 0.98 . ?
C1C H1CA 0.95 . ?
C1C C2C 1.42(3) . ?
C2C C3C 1.42(3) . ?
C2C C7C 1.39(3) . ?
C3C C4C 1.48(3) . ?
C4C C5C 1.40(4) . ?
C4C C8C 1.47(4) . ?
C5C H5C 0.95 . ?
C5C C6C 1.41(4) . ?
C6C C7C 1.27(3) . ?
C7C H7C 0.95 . ?
C8C H8CA 0.99 . ?
C8C H8CB 0.99 . ?
C9C H9CA 0.99 . ?
C9C H9CB 0.99 . ?
C9C C10C 1.48(4) . ?
C10C H10E 0.99 . ?
C10C H10F 0.99 . ?
C11C H11E 0.99 . ?
C11C H11F 0.99 . ?
C11C C12C 1.46(3) . ?
C12C C13C 1.53(4) . ?
C12C C17C 1.36(4) . ?
C13C C14C 1.49(3) . ?
C14C C15C 1.45(3) . ?
C14C C18C 1.42(3) . ?
C15C H15C 0.95 . ?
C15C C16C 1.32(4) . ?
C16C C17C 1.43(4) . ?
C17C H17C 0.95 . ?
C18C H18C 0.95 . ?
C19C H19G 0.98 . ?
C19C H19H 0.98 . ?
C19C H19I 0.98 . ?
C20C H20G 0.98 . ?
C20C H20H 0.98 . ?
C20C H20I 0.98 . ?

loop_
_geom_torsion_atom_site_label_1
_geom_torsion_atom_site_label_2
_geom_torsion_atom_site_label_3
_geom_torsion_atom_site_label_4
_geom_torsion
_geom_torsion_site_symmetry_1
_geom_torsion_site_symmetry_2
_geom_torsion_site_symmetry_3
_geom_torsion_site_symmetry_4
_geom_torsion_publ_flag
Eu1A O1LA C1A C2A -19(4) . . . . ?
Eu1A O2LA C3A C2A 20(4) . . . . ?
Eu1A O2LA C3A C4A -155.6(17) . . . . ?
Eu1A O3LA C13A C12A -143.0(18) . . . . ?
Eu1A O3LA C13A C14A 41(3) . . . . ?
Eu1A O4LA C18A C14A -13(5) . . . . ?
Eu1B O1LB C1B C2B -21(4) . . . . ?
Eu1B O2LB C3B C2B 31(4) . . . . ?
Eu1B O2LB C3B C4B -158.2(17) . . . . ?
Eu1B O3LB C13B C12B -146(2) . . . . ?
Eu1B O3LB C13B C14B 38(4) . . . . ?
Eu1B O4LB C18B C14B -13(4) . . . . ?
Eu1C W2C O2C K12 -165.0(7) . . . 2_667 ?
Eu1C W3C O3C K11 172.8(6) . . . . ?
Eu1C O1LC C1C C2C 8(4) . . . . ?
Eu1C O2LC C3C C2C -35(4) . . . . ?
Eu1C O2LC C3C C4C 146.1(19) . . . . ?
Eu1C O3LC C13C C12C 154.8(16) . . . . ?
Eu1C O3LC C13C C14C -29(3) . . . . ?
Eu1C O4LC C18C C14C 20(4) . . . . ?
Br1A C6A C7A C2A -177(2) . . . . ?
Br2A C16A C17A C12A -180(2) . . . . ?
Br1B C6B C7B C2B -179.6(19) . . . . ?
Br2B C16B C17B C12B 176.8(19) . . . . ?
Br1C C6C C7C C2C 178.1(19) . . . . ?
Br2C C16C C17C C12C -176(2) . . . . ?
K1 W7B O7B K4 136.5(12) . . . . ?
K1 W7B O7B K10 -120.2(16) . . . . ?
K1 W7B O19B W2B -152.4(15) . . . . ?
K1 O8W O17W K3 18E1(10) . . . . ?
K2 W6C O6C K1 -84.7(7) 2_667 . . . ?
K2 W6C O6C K5 -178.6(16) 2_667 . . . ?
K2 W6C O18C W2C 79(2) 2_667 . . . ?
K2 W6C O30C W11C -142.8(8) 2_667 . . . ?
K2 W6C O30C K1 43.6(5) 2_667 . . . ?
K2 W6C O30C K9 -18.9(6) 2_667 . . . ?
K2 W7C O7C K3 146.8(15) 2_667 . . 2_667 ?
K2 W7C O7C K12 -94.3(7) 2_667 . . 2_667 ?
K2 W7C O19C W2C -71.7(16) 2_667 . . . ?
K2 W7C O19C K12 56.5(6) 2_667 . . 2_667 ?
K3 W12C O12C K2 -121.1(16) . . . . ?
K3 W12C O32C W8C -151.4(6) . . . . ?
K3 W12C O32C K7 97.8(12) . . . . ?
K3 W12C O35C W11C -139(2) . . . . ?
K3 W12C O35C K9 59.5(6) . . . . ?
K3 W12C O36C W10C 62(2) . . . . ?
K3 W12C O36C K7 -133.7(6) . . . . ?
K4 W8A O20A W3A 20(3) . . . . ?
K4 W8A O25A W7A -82.7(15) . . . . ?
K4 W8A O26A W9A 171(3) . . . . ?
K6 W6A O18A W2A 45(4) . . . . ?
K6 W6A O23A W5A -90.4(13) . . . . ?
K6 W7A O19A W2A -26(3) . . . . ?
K6 W7A O24A W6A -169(4) . . . . ?
K6 W11A O11A K3 -147.8(10) . . . . ?
K6 W11A O11A K12 49.7(12) . . . . ?
K6 W11A O29A W5A 79.6(12) . . . . ?
K6 W11A O34A W10A -32(3) . . . . ?
K6 W11A O34A K3 102.9(7) . . . . ?
K6 W12A O12A K11 -31.5(13) . . . 2_667 ?
K6 W12A O31A W7A -109.1(16) . . . . ?
K6 W12A O35A W11A 163(4) . . . . ?
K6 W12A O36A W10A 28(4) . . . . ?
K6 W12A O36A K4 -164.6(4) . . . . ?
K8 W11C O11C K3 150.9(8) . . . . ?
K8 W11C O29C W5C -112.2(11) . . . . ?
K9 W7C O7C K2 -112.4(7) 2_667 . . 2_667 ?
K9 W7C O7C K3 34.4(10) 2_667 . . 2_667 ?
K9 W7C O7C K12 153.4(8) 2_667 . . 2_667 ?
K9 W7C O19C W2C -177.8(9) 2_667 . . . ?
K9 W7C O19C K12 -49.6(16) 2_667 . . 2_667 ?
K9 W11C O11C K3 -26.7(6) . . . . ?
K9 W11C O29C W5C 81.3(12) . . . . ?
K9 W11C O29C K8 -166.5(6) . . . . ?
K9 W12C O12C K2 -21.4(12) 2_667 . . . ?
K9 W12C O12C K2 -85.6(14) . . . . ?
K9 W12C O32C W8C -82.1(10) . . . . ?
K9 W12C O32C W8C -111.0(9) 2_667 . . . ?
K9 W12C O32C K7 138.2(8) 2_667 . . . ?
K9 W12C O32C K7 167.1(6) . . . . ?
K9 W12C O35C W11C 165.2(18) 2_667 . . . ?
K9 W12C O35C W11C 161(2) . . . . ?
K9 W12C O35C K3 -59.5(6) . . . . ?
K9 W12C O35C K3 -55.8(8) 2_667 . . . ?
K9 W12C O35C K9 3.7(9) 2_667 . . . ?
K9 W12C O36C W10C -178.6(13) 2_667 . . . ?
K9 W12C O36C W10C 27(3) . . . . ?
K9 W12C O36C K7 -15(2) 2_667 . . . ?
K9 W12C O36C K7 -169.6(6) . . . . ?
K9 O8W O17W K3 -59(2) . . . . ?
K10 W9A O21A W3A -178.3(11) . . . . ?
K10 W9A O26A W8A -171(3) . . . . ?
K10 W9A O26A K4 -0.8(9) . . . . ?
K12 W2C O13C Eu1C 163.0(7) 2_667 . . . ?
K12 W7C O7C K2 94.3(7) 2_667 . . 2_667 ?
K12 W7C O7C K3 -119.0(14) 2_667 . . 2_667 ?
K12 W7C O19C W2C -128.2(19) 2_667 . . . ?
O2A W2A O13A Eu1A 169.5(10) . . . . ?
O3A W3A O15A Eu1A -172.5(12) . . . . ?
O4A W4A O16A Eu1A 92(2) . . . . ?
O5A W5A O17A Eu1A -100(2) . . . . ?
O6A W6A O18A W2A 136(3) . . . . ?
O6A W6A O23A W5A -179.6(13) . . . . ?
O7A W7A O19A W2A -117(3) . . . . ?
O7A W7A O24A W6A 123(3) . . . . ?
O7A W7A O24A K6 -68.1(13) . . . . ?
O8A W8A O20A W3A 120(2) . . . . ?
O8A W8A O25A W7A -174.6(15) . . . . ?
O8A W8A O26A W9A -120(3) . . . . ?
O8A W8A O26A K4 69.0(12) . . . . ?
O9A W9A O21A W3A -123(3) . . . . ?
O9A W9A O26A W8A 117(3) . . . . ?
O9A W9A O26A K4 -72.8(11) . . . . ?
O10A W10A O28A W4A -172.6(10) . . . . ?
O11A W11A O29A W5A 175.8(12) . . . . ?
O11A W11A O34A W10A -124(3) . . . . ?
O11A W11A O34A K3 11.0(9) . . . . ?
O12A W12A O31A W7A 179.6(14) . . . . ?
O12A W12A O31A K6 -71.3(11) . . . . ?
O12A W12A O35A W11A -123(4) . . . . ?
O12A W12A O35A K6 74.2(12) . . . . ?
O12A W12A O36A W10A 121(3) . . . . ?
O12A W12A O36A K4 -72.2(11) . . . . ?
O14A W2A O13A Eu1A 69.2(12) . . . . ?
O14A W3A O15A Eu1A -71.2(12) . . . . ?
O18A W2A O13A Eu1A -88.6(11) . . . . ?
O18A W6A O23A W5A 75.5(14) . . . . ?
O19A W2A O13A Eu1A -20(4) . . . . ?
O19A W7A O24A W6A 20(3) . . . . ?
O19A W7A O24A K6 -171.6(12) . . . . ?
O20A W3A O15A Eu1A 11(4) . . . . ?
O20A W8A O25A W7A 77.9(15) . . . . ?
O20A W8A O26A W9A -14(3) . . . . ?
O20A W8A O26A K4 175.9(9) . . . . ?
O21A W3A O15A Eu1A 84.4(12) . . . . ?
O21A W9A O26A W8A 14(3) . . . . ?
O21A W9A O26A K4 -175.6(9) . . . . ?
O22A W4A O16A Eu1A -12(2) . . . . ?
O22A W5A O17A Eu1A 4(2) . . . . ?
O23A W5A O17A Eu1A 158(2) . . . . ?
O23A W6A O18A W2A -121(3) . . . . ?
O24A W6A O18A W2A 35(3) . . . . ?
O24A W6A O23A W5A -11(3) . . . . ?
O24A W7A O19A W2A -18(3) . . . . ?
O25A W7A O19A W2A 139(3) . . . . ?
O25A W7A O24A W6A -68(4) . . . . ?
O25A W7A O24A K6 100(2) . . . . ?
O25A W8A O20A W3A -140(2) . . . . ?
O25A W8A O26A W9A 72(4) . . . . ?
O25A W8A O26A K4 -98(2) . . . . ?
O26A W8A O20A W3A 15(2) . . . . ?
O26A W8A O25A W7A -7(3) . . . . ?
O26A W9A O21A W3A -20(3) . . . . ?
O27A W4A O16A Eu1A -168(2) . . . . ?
O27A W9A O21A W3A 137(3) . . . . ?
O27A W9A O26A W8A -67(4) . . . . ?
O27A W9A O26A K4 104(2) . . . . ?
O28A W4A O16A Eu1A -95(3) . . . . ?
O28A W10A O10A K1 -167(3) . . . . ?
O28A W10A O10A K10 73.9(8) . . . . ?
O29A W5A O17A Eu1A 89(3) . . . . ?
O29A W11A O11A K3 76.6(12) . . . . ?
O29A W11A O11A K12 -85.9(14) . . . . ?
O29A W11A O34A W10A 133(3) . . . . ?
O29A W11A O34A K3 -92.9(7) . . . . ?
O30A W6A O18A W2A -32(5) . . . . ?
O30A W6A O23A W5A -82.2(13) . . . . ?
O30A W11A O11A K3 170.3(10) . . . . ?
O30A W11A O11A K12 7.8(15) . . . . ?
O30A W11A O29A W5A 73.0(12) . . . . ?
O30A W11A O34A W10A 41(4) . . . . ?
O30A W11A O34A K3 176.0(19) . . . . ?
O31A W7A O19A W2A 71(4) . . . . ?
O31A W7A O24A W6A -135(3) . . . . ?
O31A W7A O24A K6 33.6(11) . . . . ?
O31A W12A O12A K11 14.9(17) . . . 2_667 ?
O31A W12A O35A W11A 134(4) . . . . ?
O31A W12A O35A K6 -28.8(10) . . . . ?
O31A W12A O36A W10A -53(5) . . . . ?
O31A W12A O36A K4 114(2) . . . . ?
O32A W8A O20A W3A -58(4) . . . . ?
O32A W8A O25A W7A -77.6(14) . . . . ?
O32A W8A O26A W9A 143(3) . . . . ?
O32A W8A O26A K4 -27.7(9) . . . . ?
O32A W12A O12A K11 104.3(15) . . . 2_667 ?
O32A W12A O31A W7A 76.4(14) . . . . ?
O32A W12A O31A K6 -174.5(10) . . . . ?
O32A W12A O35A W11A 49(5) . . . . ?
O32A W12A O35A K6 -114(2) . . . . ?
O32A W12A O36A W10A -135(3) . . . . ?
O32A W12A O36A K4 31.8(10) . . . . ?
O33A W9A O21A W3A 49(4) . . . . ?
O33A W9A O26A W8A -143(3) . . . . ?
O33A W9A O26A K4 27.3(9) . . . . ?
O33A W10A O10A K1 100(3) . . . . ?
O33A W10A O10A K10 -18.5(9) . . . . ?
O33A W10A O28A W4A -71.9(12) . . . . ?
O34A W10A O10A K1 -72(3) . . . . ?
O34A W10A O10A K10 169.6(7) . . . . ?
O34A W10A O28A W4A 82.0(11) . . . . ?
O34A W11A O11A K3 -15.7(12) . . . . ?
O34A W11A O11A K12 -178.2(13) . . . . ?
O34A W11A O29A W5A -83.7(12) . . . . ?
O35A W11A O11A K3 -99.6(12) . . . . ?
O35A W11A O11A K12 97.9(14) . . . . ?
O35A W11A O29A W5A -13(3) . . . . ?
O35A W11A O34A W10A -25(3) . . . . ?
O35A W11A O34A K3 109.8(8) . . . . ?
O35A W12A O12A K11 -79.2(16) . . . 2_667 ?
O35A W12A O31A W7A -80.2(14) . . . . ?
O35A W12A O31A K6 29.0(10) . . . . ?
O35A W12A O36A W10A 23(3) . . . . ?
O35A W12A O36A K4 -170.4(10) . . . . ?
O36A W10A O10A K1 12(3) . . . . ?
O36A W10A O10A K10 -107.0(8) . . . . ?
O36A W10A O28A W4A 9(2) . . . . ?
O36A W12A O12A K11 -162.6(13) . . . 2_667 ?
O36A W12A O31A W7A -6(3) . . . . ?
O36A W12A O31A K6 103(2) . . . . ?
O36A W12A O35A W11A -23(3) . . . . ?
O36A W12A O35A K6 174.3(10) . . . . ?
O37A W2A O13A Eu1A -3.4(10) . . . . ?
O37A W3A O15A Eu1A 1.3(11) . . . . ?
O37A Ge1A O38A W4A -59.8(12) . . . . ?
O37A Ge1A O38A W9A 60.4(12) . . . . ?
O37A Ge1A O38A W10A -179.6(9) . . . . ?
O37A Ge1A O39A W5A 56.0(14) . . . . ?
O37A Ge1A O39A W6A -58.8(12) . . . . ?
O37A Ge1A O39A W11A -177.7(10) . . . . ?
O37A Ge1A O40A W7A 57.9(13) . . . . ?
O37A Ge1A O40A W8A -57.6(15) . . . . ?
O37A Ge1A O40A W12A -179.7(10) . . . . ?
O38A W4A O16A Eu1A -96(2) . . . . ?
O38A W9A O21A W3A 64(3) . . . . ?
O38A W9A O26A W8A -68(3) . . . . ?
O38A W9A O26A K4 102.5(8) . . . . ?
O38A W10A O28A W4A -1.3(9) . . . . ?
O38A Ge1A O37A W2A 177.5(9) . . . . ?
O38A Ge1A O37A W3A -56.5(13) . . . . ?
O38A Ge1A O37A Eu1A 61.4(11) . . . . ?
O38A Ge1A O39A W5A -65.6(13) . . . . ?
O38A Ge1A O39A W6A 179.6(9) . . . . ?
O38A Ge1A O39A W11A 60.7(13) . . . . ?
O38A Ge1A O40A W7A 179.0(10) . . . . ?
O38A Ge1A O40A W8A 63.6(14) . . . . ?
O38A Ge1A O40A W12A -58.6(13) . . . . ?
O39A W5A O17A Eu1A 87(2) . . . . ?
O39A W6A O18A W2A -51(3) . . . . ?
O39A W6A O23A W5A -8.8(11) . . . . ?
O39A W11A O29A W5A -0.3(10) . . . . ?
O39A W11A O34A W10A 60(3) . . . . ?
O39A W11A O34A K3 -165.5(6) . . . . ?
O39A Ge1A O37A W2A 58.0(13) . . . . ?
O39A Ge1A O37A W3A -176.0(10) . . . . ?
O39A Ge1A O37A Eu1A -58.1(12) . . . . ?
O39A Ge1A O38A W4A 63.3(11) . . . . ?
O39A Ge1A O38A W9A -176.6(9) . . . . ?
O39A Ge1A O38A W10A -56.5(12) . . . . ?
O39A Ge1A O40A W7A -66.0(14) . . . . ?
O39A Ge1A O40A W8A 178.5(11) . . . . ?
O39A Ge1A O40A W12A 56.4(15) . . . . ?
O40A W7A O19A W2A 67(3) . . . . ?
O40A W7A O24A W6A -65(3) . . . . ?
O40A W7A O24A K6 103.5(10) . . . . ?
O40A W8A O20A W3A -68(2) . . . . ?
O40A W8A O25A W7A -6.0(12) . . . . ?
O40A W8A O26A W9A 71(3) . . . . ?
O40A W8A O26A K4 -99.4(9) . . . . ?
O40A W12A O31A W7A 3.6(12) . . . . ?
O40A W12A O31A K6 112.7(10) . . . . ?
O40A W12A O35A W11A 62(3) . . . . ?
O40A W12A O35A K6 -100.7(9) . . . . ?
O40A W12A O36A W10A -63(3) . . . . ?
O40A W12A O36A K4 104.3(8) . . . . ?
O40A Ge1A O37A W2A -62.8(12) . . . . ?
O40A Ge1A O37A W3A 63.2(13) . . . . ?
O40A Ge1A O37A Eu1A -178.9(9) . . . . ?
O40A Ge1A O38A W4A 178.8(10) . . . . ?
O40A Ge1A O38A W9A -61.0(12) . . . . ?
O40A Ge1A O38A W10A 59.0(12) . . . . ?
O40A Ge1A O39A W5A 178.7(11) . . . . ?
O40A Ge1A O39A W6A 63.9(13) . . . . ?
O40A Ge1A O39A W11A -55.0(15) . . . . ?
O2B W2B O13B Eu1B 165.2(11) . . . . ?
O3B W3B O15B Eu1B -172.2(11) . . . . ?
O4B W4B O16B Eu1B 96(2) . . . . ?
O4B W4B O22B W5B -124.6(18) . . . . ?
O5B W5B O17B Eu1B -102(2) . . . . ?
O6B W6B O18B W2B 136(3) . . . . ?
O7B W7B O19B W2B -122(2) . . . . ?
O8B W8B O20B W3B 124(2) . . . . ?
O9B W9B O21B W3B -124(3) . . . . ?
O9B W9B O26B W8B 123(2) . . . . ?
O10B W10B O28B W4B -173.5(11) . . . . ?
O10B W10B O34B W11B 119(3) . . . . ?
O11B W11B O29B W5B 173.1(11) . . . . ?
O12B W12B O32B W8B -176.8(11) . . . . ?
O12B W12B O35B W11B -123(2) . . . . ?
O12B W12B O35B K5 67.6(10) . . . . ?
O12B W12B O36B W10B 119(3) . . . . ?
O14B W2B O13B Eu1B 66.3(12) . . . . ?
O14B W3B O15B Eu1B -70.8(11) . . . . ?
O16B W4B O22B W5B -18.2(18) . . . . ?
O18B W2B O13B Eu1B -92.5(11) . . . . ?
O19B W2B O13B Eu1B -34(3) . . . . ?
O19B W7B O7B K1 -158.4(7) . . . . ?
O19B W7B O7B K4 -21.9(11) . . . . ?
O19B W7B O7B K10 81.5(14) . . . . ?
O20B W3B O15B Eu1B 19(4) . . . . ?
O20B W8B O8B K7 -153.2(11) . . . 2_667 ?
O21B W3B O15B Eu1B 85.9(11) . . . . ?
O21B W9B O26B W8B 20(2) . . . . ?
O22B W4B O16B Eu1B -7(2) . . . . ?
O22B W5B O17B Eu1B 0(2) . . . . ?
O23B W5B O17B Eu1B 156(2) . . . . ?
O23B W6B O18B W2B -123(3) . . . . ?
O24B W6B O18B W2B 36(3) . . . . ?
O24B W7B O7B K1 107.5(8) . . . . ?
O24B W7B O7B K4 -116.0(9) . . . . ?
O24B W7B O7B K10 -12.6(15) . . . . ?
O24B W7B O19B W2B -18(2) . . . . ?
O25B W7B O7B K1 -64.7(9) . . . . ?
O25B W7B O7B K4 71.7(10) . . . . ?
O25B W7B O7B K10 175.1(13) . . . . ?
O25B W7B O19B W2B 140(2) . . . . ?
O25B W8B O8B K7 110.5(12) . . . 2_667 ?
O25B W8B O20B W3B -134(2) . . . . ?
O26B W8B O8B K7 -62.8(13) . . . 2_667 ?
O26B W8B O20B W3B 23(2) . . . . ?
O26B W9B O21B W3B -23(3) . . . . ?
O27B W4B O16B Eu1B -163(2) . . . . ?
O27B W4B O22B W5B 81(3) . . . . ?
O27B W9B O21B W3B 137(3) . . . . ?
O27B W9B O26B W8B -61(4) . . . . ?
O28B W4B O16B Eu1B -89(3) . . . . ?
O28B W4B O22B W5B 142.5(18) . . . . ?
O28B W10B O34B W11B -138(3) . . . . ?
O29B W5B O17B Eu1B 83(3) . . . . ?
O30B W6B O18B W2B -29(4) . . . . ?
O30B W11B O29B W5B 71.5(11) . . . . ?
O31B W7B O7B K1 19.2(9) . . . . ?
O31B W7B O7B K4 155.6(9) . . . . ?
O31B W7B O7B K10 -101.0(13) . . . . ?
O31B W7B O19B W2B 64(3) . . . . ?
O31B W12B O12B K2 -42.2(14) . . . 2_667 ?
O31B W12B O32B W8B -73.8(10) . . . . ?
O31B W12B O35B W11B 134(2) . . . . ?
O31B W12B O35B K5 -35.5(9) . . . . ?
O31B W12B O36B W10B -57(4) . . . . ?
O32B W8B O8B K7 26.8(13) . . . 2_667 ?
O32B W8B O20B W3B -56(3) . . . . ?
O32B W12B O12B K2 46.7(14) . . . 2_667 ?
O32B W12B O35B W11B 62(4) . . . . ?
O32B W12B O35B K5 -108(2) . . . . ?
O32B W12B O36B W10B -140(3) . . . . ?
O33B W9B O21B W3B 47(4) . . . . ?
O33B W9B O26B W8B -138(2) . . . . ?
O33B W10B O28B W4B -73.0(11) . . . . ?
O33B W10B O34B W11B -48(4) . . . . ?
O34B W10B O28B W4B 82.2(12) . . . . ?
O34B W11B O29B W5B -83.9(11) . . . . ?
O35B W11B O29B W5B -11(3) . . . . ?
O35B W12B O12B K2 -131.7(13) . . . 2_667 ?
O35B W12B O32B W8B -1(3) . . . . ?
O35B W12B O36B W10B 20(3) . . . . ?
O36B W10B O28B W4B 7(3) . . . . ?
O36B W10B O34B W11B 19(3) . . . . ?
O36B W12B O12B K2 139.4(13) . . . 2_667 ?
O36B W12B O32B W8B 81.2(11) . . . . ?
O36B W12B O35B W11B -21(2) . . . . ?
O36B W12B O35B K5 168.9(10) . . . . ?
O37B W2B O13B Eu1B -7.5(10) . . . . ?
O37B W3B O15B Eu1B 2.5(10) . . . . ?
O37B Ge1B O38B W4B -59.1(11) . . . . ?
O37B Ge1B O38B W9B 61.1(10) . . . . ?
O37B Ge1B O38B W10B 179.2(8) . . . . ?
O37B Ge1B O39B W5B 60.5(11) . . . . ?
O37B Ge1B O39B W6B -59.8(11) . . . . ?
O37B Ge1B O39B W11B -178.8(8) . . . . ?
O37B Ge1B O40B W7B 57.9(11) . . . . ?
O37B Ge1B O40B W8B -54.7(12) . . . . ?
O37B Ge1B O40B W12B 178.8(9) . . . . ?
O38B W4B O16B Eu1B -91(2) . . . . ?
O38B W4B O22B W5B 71.5(18) . . . . ?
O38B W9B O21B W3B 64(3) . . . . ?
O38B W9B O26B W8B -63(2) . . . . ?
O38B W10B O28B W4B -1.9(9) . . . . ?
O38B W10B O34B W11B -65(3) . . . . ?
O38B Ge1B O37B W2B 176.9(8) . . . . ?
O38B Ge1B O37B W3B -57.0(10) . . . . ?
O38B Ge1B O37B Eu1B 59.9(9) . . . . ?
O38B Ge1B O39B W5B -61.1(12) . . . . ?
O38B Ge1B O39B W6B 178.6(8) . . . . ?
O38B Ge1B O39B W11B 59.6(11) . . . . ?
O38B Ge1B O40B W7B 179.5(9) . . . . ?
O38B Ge1B O40B W8B 66.9(12) . . . . ?
O38B Ge1B O40B W12B -59.6(12) . . . . ?
O39B W5B O17B Eu1B 84(2) . . . . ?
O39B W6B O18B W2B -50(3) . . . . ?
O39B W11B O29B W5B -0.3(8) . . . . ?
O39B Ge1B O37B W2B 56.9(10) . . . . ?
O39B Ge1B O37B W3B -177.0(8) . . . . ?
O39B Ge1B O37B Eu1B -60.1(9) . . . . ?
O39B Ge1B O38B W4B 62.5(12) . . . . ?
O39B Ge1B O38B W9B -177.4(8) . . . . ?
O39B Ge1B O38B W10B -59.2(11) . . . . ?
O39B Ge1B O40B W7B -64.6(12) . . . . ?
O39B Ge1B O40B W8B -177.2(9) . . . . ?
O39B Ge1B O40B W12B 56.3(13) . . . . ?
O40B W7B O7B K1 -20(4) . . . . ?
O40B W7B O7B K4 116(3) . . . . ?
O40B W7B O7B K10 -140(3) . . . . ?
O40B W7B O19B W2B 67(2) . . . . ?
O40B W8B O8B K7 53(5) . . . 2_667 ?
O40B W8B O20B W3B -61(2) . . . . ?
O40B W12B O32B W8B -0.9(9) . . . . ?
O40B W12B O35B W11B 62(2) . . . . ?
O40B W12B O35B K5 -108.3(8) . . . . ?
O40B W12B O36B W10B -67(3) . . . . ?
O40B Ge1B O37B W2B -64.0(10) . . . . ?
O40B Ge1B O37B W3B 62.1(10) . . . . ?
O40B Ge1B O37B Eu1B 179.0(7) . . . . ?
O40B Ge1B O38B W4B 178.2(10) . . . . ?
O40B Ge1B O38B W9B -61.7(11) . . . . ?
O40B Ge1B O38B W10B 56.5(11) . . . . ?
O40B Ge1B O39B W5B -175.9(9) . . . . ?
O40B Ge1B O39B W6B 63.8(11) . . . . ?
O40B Ge1B O39B W11B -55.2(12) . . . . ?
O2C W2C O13C Eu1C 174.5(9) . . . . ?
O3C W3C O15C Eu1C -167.6(11) . . . . ?
O4C W4C O16C Eu1C 99(2) . . . . ?
O4C W4C O22C W5C -122.6(18) . . . . ?
O4C W4C O22C K8 64.5(9) . . . . ?
O5C W5C O17C Eu1C -102(2) . . . . ?
O6C W6C O18C W2C 126(2) . . . . ?
O6C W6C O30C W11C 169.9(9) . . . . ?
O6C W6C O30C K1 -3.7(8) . . . . ?
O6C W6C O30C K9 -66.3(8) . . . . ?
O7C W7C O19C W2C -122.6(16) . . . . ?
O7C W7C O19C K12 5.6(9) . . . 2_667 ?
O8C W8C O20C W3C 123.6(19) . . . . ?
O8C W8C O20C K11 -1.1(9) . . . . ?
O9C W9C O21C W3C -141(2) . . . . ?
O10C W10C O28C W4C -174.6(10) . . . . ?
O10C W10C O28C K8 68.9(10) . . . . ?
O10C W10C O33C W9C 174.8(10) . . . . ?
O10C W10C O33C K7 -68.1(10) . . . . ?
O10C W10C O34C W11C 128(2) . . . . ?
O10C W10C O34C K8 -72.5(9) . . . . ?
O11C W11C O29C W5C 175.2(10) . . . . ?
O11C W11C O29C K8 -72.6(9) . . . . ?
O12C W12C O32C W8C -174.6(9) . . . . ?
O12C W12C O32C K7 74.6(9) . . . . ?
O12C W12C O35C W11C -124(2) . . . . ?
O12C W12C O35C K3 14.6(9) . . . . ?
O12C W12C O35C K9 74.1(9) . . . . ?
O12C W12C O36C W10C 123(2) . . . . ?
O12C W12C O36C K7 -73.2(9) . . . . ?
O13C W2C O2C K12 -168.7(10) . . . 2_667 ?
O14C W2C O2C K12 -72.3(11) . . . 2_667 ?
O14C W2C O13C Eu1C 73.0(10) . . . . ?
O14C W3C O3C K11 83.4(10) . . . . ?
O14C W3C O15C Eu1C -69.7(11) . . . . ?
O15C W3C O3C K11 -179.2(10) . . . . ?
O16C W4C O22C W5C -17.2(18) . . . . ?
O16C W4C O22C K8 169.9(8) . . . . ?
O18C W2C O2C K12 93.9(10) . . . 2_667 ?
O18C W2C O13C Eu1C -85.2(10) . . . . ?
O18C W6C O6C K1 -172.8(5) . . . . ?
O18C W6C O6C K2 -88.1(8) . . . 2_667 ?
O18C W6C O6C K5 93.2(11) . . . . ?
O18C W6C O30C W11C -20(2) . . . . ?
O18C W6C O30C K1 166.7(13) . . . . ?
O18C W6C O30C K9 104.2(16) . . . . ?
O19C W2C O2C K12 11.5(11) . . . 2_667 ?
O19C W2C O13C Eu1C -6(4) . . . . ?
O19C W7C O7C K2 88.9(7) . . . 2_667 ?
O19C W7C O7C K3 -124.3(11) . . . 2_667 ?
O19C W7C O7C K12 -5.3(8) . . . 2_667 ?
O20C W3C O3C K11 -2.7(10) . . . . ?
O20C W3C O15C Eu1C 28(4) . . . . ?
O20C W8C O8C K11 1.2(10) . . . . ?
O21C W3C O3C K11 -83.8(10) . . . . ?
O21C W3C O15C Eu1C 91.0(11) . . . . ?
O22C W4C O16C Eu1C -5(2) . . . . ?
O22C W5C O17C Eu1C 2(2) . . . . ?
O23C W5C O17C Eu1C 158(2) . . . . ?
O23C W6C O6C K1 94.6(7) . . . . ?
O23C W6C O6C K2 179.2(8) . . . 2_667 ?
O23C W6C O6C K5 0.6(13) . . . . ?
O23C W6C O18C W2C -132(2) . . . . ?
O23C W6C O30C W11C 68.3(10) . . . . ?
O23C W6C O30C K1 -105.3(7) . . . . ?
O23C W6C O30C K9 -167.9(8) . . . . ?
O24C W6C O6C K1 -84.4(6) . . . . ?
O24C W6C O6C K2 0.3(9) . . . 2_667 ?
O24C W6C O6C K5 -178.3(10) . . . . ?
O24C W6C O18C W2C 28(2) . . . . ?
O24C W6C O30C W11C -91.8(9) . . . . ?
O24C W6C O30C K1 94.6(6) . . . . ?
O24C W6C O30C K9 32.1(7) . . . . ?
O24C W7C O7C K2 -2.9(8) . . . 2_667 ?
O24C W7C O7C K3 143.9(11) . . . 2_667 ?
O24C W7C O7C K12 -97.2(8) . . . 2_667 ?
O24C W7C O19C W2C -21.9(16) . . . . ?
O24C W7C O19C K12 106.2(7) . . . 2_667 ?
O25C W7C O7C K2 -177.2(7) . . . 2_667 ?
O25C W7C O7C K3 -30.4(13) . . . 2_667 ?
O25C W7C O7C K12 88.6(8) . . . 2_667 ?
O25C W7C O19C W2C 137.0(16) . . . . ?
O25C W7C O19C K12 -94.8(8) . . . 2_667 ?
O25C W8C O8C K11 -90.2(9) . . . . ?
O25C W8C O20C W3C -138.8(19) . . . . ?
O25C W8C O20C K11 96.5(8) . . . . ?
O26C W8C O8C K11 93.4(9) . . . . ?
O26C W8C O20C W3C 20.5(19) . . . . ?
O26C W8C O20C K11 -104.2(8) . . . . ?
O26C W9C O21C W3C -40(2) . . . . ?
O27C W4C O16C Eu1C -162(2) . . . . ?
O27C W4C O22C W5C 86(3) . . . . ?
O27C W4C O22C K8 -87.2(19) . . . . ?
O27C W9C O21C W3C 120(2) . . . . ?
O28C W4C O16C Eu1C -92(3) . . . . ?
O28C W4C O22C W5C 143.8(18) . . . . ?
O28C W4C O22C K8 -29.1(8) . . . . ?
O28C W10C O33C W9C 70.6(11) . . . . ?
O28C W10C O33C K7 -172.3(10) . . . . ?
O28C W10C O34C W11C -127(2) . . . . ?
O28C W10C O34C K8 31.8(9) . . . . ?
O29C W5C O17C Eu1C 81(3) . . . . ?
O29C W11C O11C K3 -160.1(7) . . . . ?
O30C W6C O6C K1 3.2(7) . . . . ?
O30C W6C O6C K2 87.9(8) . . . 2_667 ?
O30C W6C O6C K5 -90.7(11) . . . . ?
O30C W6C O18C W2C -44(3) . . . . ?
O30C W11C O11C K3 -67.0(8) . . . . ?
O30C W11C O29C W5C 72.5(10) . . . . ?
O30C W11C O29C K8 -175.3(8) . . . . ?
O31C W7C O7C K2 -90.2(7) . . . 2_667 ?
O31C W7C O7C K3 56.6(12) . . . 2_667 ?
O31C W7C O7C K12 175.6(7) . . . 2_667 ?
O31C W7C O19C W2C 55(3) . . . . ?
O31C W7C O19C K12 -176.7(15) . . . 2_667 ?
O31C W12C O12C K2 -41.9(15) . . . . ?
O31C W12C O32C W8C -74.6(9) . . . . ?
O31C W12C O32C K7 174.6(8) . . . . ?
O31C W12C O35C W11C 135(2) . . . . ?
O31C W12C O35C K3 -85.6(8) . . . . ?
O31C W12C O35C K9 -26.1(8) . . . . ?
O31C W12C O36C W10C -55(4) . . . . ?
O31C W12C O36C K7 109.4(17) . . . . ?
O32C W8C O8C K11 -176.6(8) . . . . ?
O32C W8C O20C W3C -62(3) . . . . ?
O32C W8C O20C K11 173.5(14) . . . . ?
O32C W12C O12C K2 47.8(15) . . . . ?
O32C W12C O35C W11C 53(3) . . . . ?
O32C W12C O35C K3 -167.5(16) . . . . ?
O32C W12C O35C K9 -108.0(18) . . . . ?
O32C W12C O36C W10C -138(2) . . . . ?
O32C W12C O36C K7 25.7(8) . . . . ?
O33C W9C O21C W3C 29(3) . . . . ?
O33C W10C O28C W4C -72.3(11) . . . . ?
O33C W10C O28C K8 171.2(9) . . . . ?
O33C W10C O34C W11C -38(4) . . . . ?
O33C W10C O34C K8 121.3(17) . . . . ?
O34C W10C O28C W4C 84.0(11) . . . . ?
O34C W10C O28C K8 -32.5(9) . . . . ?
O34C W10C O33C W9C -19(2) . . . . ?
O34C W10C O33C K7 98.0(18) . . . . ?
O34C W11C O11C K3 105.0(8) . . . . ?
O34C W11C O29C W5C -83.2(10) . . . . ?
O34C W11C O29C K8 29.0(8) . . . . ?
O35C W11C O11C K3 19.7(9) . . . . ?
O35C W11C O29C W5C -4(3) . . . . ?
O35C W11C O29C K8 108.1(18) . . . . ?
O35C W12C O12C K2 -133.0(13) . . . . ?
O35C W12C O32C W8C 7(2) . . . . ?
O35C W12C O32C K7 -103.3(19) . . . . ?
O35C W12C O36C W10C 22(2) . . . . ?
O35C W12C O36C K7 -174.1(8) . . . . ?
O36C W10C O28C W4C 12(3) . . . . ?
O36C W10C O28C K8 -104.8(18) . . . . ?
O36C W10C O33C W9C -85.2(11) . . . . ?
O36C W10C O33C K7 31.9(9) . . . . ?
O36C W10C O34C W11C 29(2) . . . . ?
O36C W10C O34C K8 -171.5(9) . . . . ?
O36C W12C O12C K2 139.1(13) . . . . ?
O36C W12C O32C W8C 83.0(9) . . . . ?
O36C W12C O32C K7 -27.8(8) . . . . ?
O36C W12C O35C W11C -23(2) . . . . ?
O36C W12C O35C K3 116.2(8) . . . . ?
O36C W12C O35C K9 175.8(8) . . . . ?
O37C W2C O13C Eu1C -0.3(9) . . . . ?
O37C W3C O15C Eu1C 3.6(10) . . . . ?
O37C Ge1C O38C W4C -58.6(11) . . . . ?
O37C Ge1C O38C W9C 57.5(11) . . . . ?
O37C Ge1C O38C W10C 177.1(8) . . . . ?
O37C Ge1C O39C W5C 58.6(11) . . . . ?
O37C Ge1C O39C W6C -56.8(11) . . . . ?
O37C Ge1C O39C W11C -177.5(8) . . . . ?
O37C Ge1C O40C W7C 55.2(10) . . . . ?
O37C Ge1C O40C W8C -58.5(10) . . . . ?
O37C Ge1C O40C W12C 179.2(8) . . . . ?
O38C W4C O16C Eu1C -89(2) . . . . ?
O38C W4C O22C W5C 72.7(17) . . . . ?
O38C W4C O22C K8 -100.2(8) . . . . ?
O38C W9C O21C W3C 46(2) . . . . ?
O38C W10C O28C W4C -0.1(9) . . . . ?
O38C W10C O28C K8 -116.6(9) . . . . ?
O38C W10C O33C W9C -1.7(9) . . . . ?
O38C W10C O33C K7 115.3(9) . . . . ?
O38C W10C O34C W11C -55(2) . . . . ?
O38C W10C O34C K8 104.7(8) . . . . ?
O38C Ge1C O37C W2C 174.1(8) . . . . ?
O38C Ge1C O37C W3C -54.8(10) . . . . ?
O38C Ge1C O37C Eu1C 58.8(9) . . . . ?
O38C Ge1C O39C W5C -66.3(11) . . . . ?
O38C Ge1C O39C W6C 178.2(9) . . . . ?
O38C Ge1C O39C W11C 57.5(11) . . . . ?
O38C Ge1C O40C W7C 179.6(9) . . . . ?
O38C Ge1C O40C W8C 66.0(10) . . . . ?
O38C Ge1C O40C W12C -56.3(11) . . . . ?
O39C W5C O17C Eu1C 86(2) . . . . ?
O39C W6C O18C W2C -59(2) . . . . ?
O39C W6C O30C W11C -4.0(8) . . . . ?
O39C W6C O30C K1 -177.6(7) . . . . ?
O39C W6C O30C K9 119.9(7) . . . . ?
O39C W11C O29C W5C 1.6(8) . . . . ?
O39C W11C O29C K8 113.8(8) . . . . ?
O39C Ge1C O37C W2C 53.7(11) . . . . ?
O39C Ge1C O37C W3C -175.2(8) . . . . ?
O39C Ge1C O37C Eu1C -61.6(9) . . . . ?
O39C Ge1C O38C W4C 65.8(11) . . . . ?
O39C Ge1C O38C W9C -178.1(9) . . . . ?
O39C Ge1C O38C W10C -58.5(11) . . . . ?
O39C Ge1C O40C W7C -67.7(10) . . . . ?
O39C Ge1C O40C W8C 178.7(8) . . . . ?
O39C Ge1C O40C W12C 56.3(11) . . . . ?
O40C W7C O7C K2 -117(3) . . . 2_667 ?
O40C W7C O7C K3 29(4) . . . 2_667 ?
O40C W7C O7C K12 148(3) . . . 2_667 ?
O40C W7C O19C W2C 62.5(16) . . . . ?
O40C W7C O19C K12 -169.3(7) . . . 2_667 ?
O40C W8C O8C K11 -128(3) . . . . ?
O40C W8C O20C W3C -65.2(19) . . . . ?
O40C W8C O20C K11 170.1(7) . . . . ?
O40C W12C O32C W8C -0.9(7) . . . . ?
O40C W12C O32C K7 -111.7(8) . . . . ?
O40C W12C O35C W11C 62(2) . . . . ?
O40C W12C O35C K3 -159.5(7) . . . . ?
O40C W12C O35C K9 -99.9(7) . . . . ?
O40C W12C O36C W10C -64(2) . . . . ?
O40C W12C O36C K7 100.0(7) . . . . ?
O40C Ge1C O37C W2C -65.3(10) . . . . ?
O40C Ge1C O37C W3C 65.8(10) . . . . ?
O40C Ge1C O37C Eu1C 179.4(7) . . . . ?
O40C Ge1C O38C W4C 179.0(9) . . . . ?
O40C Ge1C O38C W9C -64.8(11) . . . . ?
O40C Ge1C O38C W10C 54.7(11) . . . . ?
O40C Ge1C O39C W5C 179.9(8) . . . . ?
O40C Ge1C O39C W6C 64.5(10) . . . . ?
O40C Ge1C O39C W11C -56.3(11) . . . . ?
O1LA C1A C2A C3A -9(4) . . . . ?
O1LA C1A C2A C7A 180(3) . . . . ?
O2LA C3A C4A C5A 178(2) . . . . ?
O2LA C3A C4A C8A -16(4) . . . . ?
O3LA C13A C14A C15A 177(2) . . . . ?
O3LA C13A C14A C18A -10(4) . . . . ?
O1LB C1B C2B C3B -8(4) . . . . ?
O1LB C1B C2B C7B 178(3) . . . . ?
O2LB C3B C4B C5B 179(2) . . . . ?
O2LB C3B C4B C8B -3(4) . . . . ?
O3LB C13B C14B C15B 175(2) . . . . ?
O3LB C13B C14B C18B -5(4) . . . . ?
O1LC C1C C2C C3C 10(5) . . . . ?
O1LC C1C C2C C7C -172(3) . . . . ?
O2LC C3C C4C C5C 176(3) . . . . ?
O2LC C3C C4C C8C -2(4) . . . . ?
O3LC C13C C14C C15C 179(2) . . . . ?
O3LC C13C C14C C18C -4(4) . . . . ?
N1A C9A C10A N2A 96(3) . . . . ?
N2A C11A C12A C13A 52(3) . . . . ?
N2A C11A C12A C17A -134(3) . . . . ?
N1B C9B C10B N2B 94(3) . . . . ?
N2B C11B C12B C13B 44(3) . . . . ?
N2B C11B C12B C17B -136(2) . . . . ?
N1C C9C C10C N2C -92(3) . . . . ?
N2C C11C C12C C13C -46(3) . . . . ?
N2C C11C C12C C17C 140(3) . . . . ?
C1A C2A C3A O2LA 9(4) . . . . ?
C1A C2A C3A C4A -175(2) . . . . ?
C1A C2A C7A C6A 180(2) . . . . ?
C2A C3A C4A C5A 2(4) . . . . ?
C2A C3A C4A C8A 168(2) . . . . ?
C3A C2A C7A C6A 8(4) . . . . ?
C3A C4A C5A C6A -4(4) . . . . ?
C3A C4A C8A N1A 49(3) . . . . ?
C4A C5A C6A Br1A 175(2) . . . . ?
C4A C5A C6A C7A 8(4) . . . . ?
C5A C4A C8A N1A -145(2) . . . . ?
C5A C6A C7A C2A -10(4) . . . . ?
C7A C2A C3A O2LA -180(2) . . . . ?
C7A C2A C3A C4A -4(4) . . . . ?
C8A N1A C9A C10A -178(2) . . . . ?
C8A C4A C5A C6A -170(3) . . . . ?
C9A N1A C8A C4A 71(3) . . . . ?
C10A N2A C11A C12A -164(2) . . . . ?
C11A N2A C10A C9A 66(3) . . . . ?
C11A C12A C13A O3LA -1(4) . . . . ?
C11A C12A C13A C14A 175(2) . . . . ?
C11A C12A C17A C16A -174(3) . . . . ?
C12A C13A C14A C15A 1(4) . . . . ?
C12A C13A C14A C18A 174(2) . . . . ?
C13A C12A C17A C16A 0(4) . . . . ?
C13A C14A C15A C16A -5(4) . . . . ?
C13A C14A C18A O4LA -1(5) . . . . ?
C14A C15A C16A Br2A -178(2) . . . . ?
C14A C15A C16A C17A 6(5) . . . . ?
C15A C14A C18A O4LA 172(3) . . . . ?
C15A C16A C17A C12A -4(5) . . . . ?
C17A C12A C13A O3LA -175(2) . . . . ?
C17A C12A C13A C14A 1(4) . . . . ?
C18A C14A C15A C16A -178(3) . . . . ?
C19A N1A C8A C4A -166(2) . . . . ?
C19A N1A C9A C10A 67(3) . . . . ?
C20A N2A C10A C9A -170(2) . . . . ?
C20A N2A C11A C12A 75(3) . . . . ?
C1B C2B C3B O2LB 2(4) . . . . ?
C1B C2B C3B C4B -168(2) . . . . ?
C1B C2B C7B C6B 172(3) . . . . ?
C2B C3B C4B C5B -9(4) . . . . ?
C2B C3B C4B C8B 169(2) . . . . ?
C3B C2B C7B C6B -2(4) . . . . ?
C3B C4B C5B C6B 11(4) . . . . ?
C3B C4B C8B N1B 39(4) . . . . ?
C4B C5B C6B Br1B 175(2) . . . . ?
C4B C5B C6B C7B -8(5) . . . . ?
C5B C4B C8B N1B -143(2) . . . . ?
C5B C6B C7B C2B 3(5) . . . . ?
C7B C2B C3B O2LB 176(3) . . . . ?
C7B C2B C3B C4B 5(4) . . . . ?
C8B N1B C9B C10B -172(2) . . . . ?
C8B C4B C5B C6B -168(3) . . . . ?
C9B N1B C8B C4B 76(3) . . . . ?
C10B N2B C11B C12B -160(2) . . . . ?
C11B N2B C10B C9B 66(3) . . . . ?
C11B C12B C13B O3LB 3(4) . . . . ?
C11B C12B C13B C14B 179(2) . . . . ?
C11B C12B C17B C16B 178(2) . . . . ?
C12B C13B C14B C15B -1(4) . . . . ?
C12B C13B C14B C18B 178(2) . . . . ?
C13B C12B C17B C16B -3(4) . . . . ?
C13B C14B C15B C16B 8(4) . . . . ?
C13B C14B C18B O4LB -4(5) . . . . ?
C14B C15B C16B Br2B -179(2) . . . . ?
C14B C15B C16B C17B -11(4) . . . . ?
C15B C14B C18B O4LB 176(3) . . . . ?
C15B C16B C17B C12B 8(4) . . . . ?
C17B C12B C13B O3LB -177(2) . . . . ?
C17B C12B C13B C14B 0(4) . . . . ?
C18B C14B C15B C16B -172(3) . . . . ?
C19B N1B C8B C4B -165(2) . . . . ?
C19B N1B C9B C10B 70(3) . . . . ?
C20B N2B C10B C9B -172(2) . . . . ?
C20B N2B C11B C12B 78(3) . . . . ?
C1C C2C C3C O2LC 2(4) . . . . ?
C1C C2C C3C C4C -179(2) . . . . ?
C1C C2C C7C C6C -179(3) . . . . ?
C2C C3C C4C C5C -3(4) . . . . ?
C2C C3C C4C C8C 179(2) . . . . ?
C3C C2C C7C C6C -2(4) . . . . ?
C3C C4C C5C C6C 2(4) . . . . ?
C3C C4C C8C N1C -47(4) . . . . ?
C4C C5C C6C Br1C -178.5(19) . . . . ?
C4C C5C C6C C7C -1(4) . . . . ?
C5C C4C C8C N1C 135(3) . . . . ?
C5C C6C C7C C2C 1(5) . . . . ?
C7C C2C C3C O2LC -176(2) . . . . ?
C7C C2C C3C C4C 3(4) . . . . ?
C8C N1C C9C C10C -70(3) . . . . ?
C8C C4C C5C C6C 180(3) . . . . ?
C9C N1C C8C C4C 166(2) . . . . ?
C10C N2C C11C C12C -70(3) . . . . ?
C11C N2C C10C C9C 174(2) . . . . ?
C11C C12C C13C O3LC 8(3) . . . . ?
C11C C12C C13C C14C -169(2) . . . . ?
C11C C12C C17C C16C 169(3) . . . . ?
C12C C13C C14C C15C -5(3) . . . . ?
C12C C13C C14C C18C 173(2) . . . . ?
C13C C12C C17C C16C -4(4) . . . . ?
C13C C14C C15C C16C 3(4) . . . . ?
C13C C14C C18C O4LC 8(4) . . . . ?
C14C C15C C16C Br2C 176.5(18) . . . . ?
C14C C15C C16C C17C -1(4) . . . . ?
C15C C14C C18C O4LC -175(2) . . . . ?
C15C C16C C17C C12C 2(4) . . . . ?
C17C C12C C13C O3LC -178(2) . . . . ?
C17C C12C C13C C14C 6(3) . . . . ?
C18C C14C C15C C16C -175(3) . . . . ?
C19C N1C C8C C4C -65(3) . . . . ?
C19C N1C C9C C10C 167(2) . . . . ?
C20C N2C C10C C9C -60(3) . . . . ?
C20C N2C C11C C12C 162(2) . . . . ?
